data_1550324
loop_
_publ_author_name
'Ziegler, Christoph G. P.'
'Maier, Thomas M.'
'Pelties, Stefan'
'Taube, Clemens'
'Hennersdorf, Felix'
'Ehlers, A.W.'
'Weigand, Jan J.'
'Wolf, Robert'

_publ_section_title
;
 Construction of Alkyl-Substituted Pentaphosphido Ligands in the
 Coordination Sphere of Cobalt
;
_journal_name_full 'Chemical Science'
_journal_paper_doi 10.1039/C8SC04745F
_journal_year 2019
_chemical_formula_moiety 'C38 H40 Co N2, C16 H40 K O8'
_chemical_formula_sum 'C54 H80 Co K N2 O8'
_chemical_formula_weight 983.23
_chemical_properties_physical Air-sensitive,Moisture-sensitive
_space_group_crystal_system triclinic
_space_group_IT_number 2
_space_group_name_Hall '-P 1'
_space_group_name_H-M_alt 'P -1'
_symmetry_space_group_name_Hall '-P 1'
_symmetry_space_group_name_H-M 'P -1'
_atom_sites_solution_hydrogens geom
_atom_sites_solution_primary direct
_audit_creation_date 2018-08-13
_audit_creation_method
;
Olex2 1.2-alpha
(compiled 2018.07.26 svn.r3523 for OlexSys, GUI svn.r5532)
;
_audit_update_record
;
2018-08-13 deposited with the CCDC.
2018-11-30 downloaded from the CCDC.
;
_cell_angle_alpha 105.4393(15)
_cell_angle_beta 90.5348(15)
_cell_angle_gamma 90.8565(17)
_cell_formula_units_Z 8
_cell_length_a 15.3646(3)
_cell_length_b 25.7695(5)
_cell_length_c 27.6375(4)
_cell_measurement_reflns_used 27392
_cell_measurement_temperature 100.00(10)
_cell_measurement_theta_max 73.4410
_cell_measurement_theta_min 3.8660
_cell_volume 10545.7(3)
_computing_cell_refinement
;
CrysAlisPro, Agilent Technologies,
Version 1.171.37.35 (release 13-08-2014 CrysAlis171 .NET)
(compiled Aug 13 2014,18:06:01)
;
_computing_data_collection
;
CrysAlisPro, Agilent Technologies,
Version 1.171.37.35 (release 13-08-2014 CrysAlis171 .NET)
(compiled Aug 13 2014,18:06:01)
;
_computing_data_reduction
;
CrysAlisPro, Agilent Technologies,
Version 1.171.37.35 (release 13-08-2014 CrysAlis171 .NET)
(compiled Aug 13 2014,18:06:01)
;
_computing_molecular_graphics 'Olex2 (Dolomanov et al., 2009)'
_computing_publication_material 'Olex2 (Dolomanov et al., 2009)'
_computing_structure_refinement 'ShelXL (Sheldrick, 2015)'
_computing_structure_solution 'ShelXT (Sheldrick, 2015)'
_diffrn_ambient_environment N~2~
_diffrn_ambient_temperature 100.00(10)
_diffrn_detector 'CCD plate'
_diffrn_detector_area_resol_mean 4.2047
_diffrn_detector_type TitanS2
_diffrn_measured_fraction_theta_full 0.993
_diffrn_measured_fraction_theta_max 0.965
_diffrn_measurement_details
;
#__ type_ start__ end____ width___ exp.time_
  1 omega  -68.00   28.00   1.0000    8.0000
omega____ theta____ kappa____ phi______ frames
    -      -43.9797   37.0000   60.0000 96

#__ type_ start__ end____ width___ exp.time_
  2 omega -116.00  -20.00   1.0000    8.0000
omega____ theta____ kappa____ phi______ frames
    -      -43.9797  -37.0000 -120.0000 96

#__ type_ start__ end____ width___ exp.time_
  3 omega  -20.00   83.00   1.0000    8.0000
omega____ theta____ kappa____ phi______ frames
    -       43.9797  -99.0000  150.0000 103

#__ type_ start__ end____ width___ exp.time_
  4 omega   31.00  131.00   1.0000   20.0000
omega____ theta____ kappa____ phi______ frames
    -      104.5000  -30.0000   60.0000 100

#__ type_ start__ end____ width___ exp.time_
  5 omega   31.00  131.00   1.0000   20.0000
omega____ theta____ kappa____ phi______ frames
    -      104.5000  -30.0000 -150.0000 100

#__ type_ start__ end____ width___ exp.time_
  6 omega   21.00  109.00   1.0000   20.0000
omega____ theta____ kappa____ phi______ frames
    -      104.5000  -94.0000  120.0000 88

#__ type_ start__ end____ width___ exp.time_
  7 omega   78.00  178.00   1.0000   20.0000
omega____ theta____ kappa____ phi______ frames
    -      104.5000   30.0000   30.0000 100

#__ type_ start__ end____ width___ exp.time_
  8 omega   21.00  109.00   1.0000   20.0000
omega____ theta____ kappa____ phi______ frames
    -      104.5000  -94.0000   30.0000 88

#__ type_ start__ end____ width___ exp.time_
  9 omega   30.00  136.00   1.0000   20.0000
omega____ theta____ kappa____ phi______ frames
    -      104.5000  -77.0000 -150.0000 106

#__ type_ start__ end____ width___ exp.time_
 10 omega   31.00  131.00   1.0000   20.0000
omega____ theta____ kappa____ phi______ frames
    -      104.5000  -30.0000  -30.0000 100

#__ type_ start__ end____ width___ exp.time_
 11 omega -114.00  -18.00   1.0000    8.0000
omega____ theta____ kappa____ phi______ frames
    -      -43.9797  -57.0000 -180.0000 96

#__ type_ start__ end____ width___ exp.time_
 12 omega -114.00  -18.00   1.0000    8.0000
omega____ theta____ kappa____ phi______ frames
    -      -43.9797  -57.0000    0.0000 96

#__ type_ start__ end____ width___ exp.time_
 13 omega -114.00  -18.00   1.0000    8.0000
omega____ theta____ kappa____ phi______ frames
    -      -43.9797  -57.0000   90.0000 96

#__ type_ start__ end____ width___ exp.time_
 14 omega   80.00  175.00   1.0000   20.0000
omega____ theta____ kappa____ phi______ frames
    -      104.5000   45.0000 -150.0000 95

#__ type_ start__ end____ width___ exp.time_
 15 omega   65.00  178.00   1.0000   20.0000
omega____ theta____ kappa____ phi______ frames
    -      104.5000   15.0000  -60.0000 113

#__ type_ start__ end____ width___ exp.time_
 16 omega   73.00  178.00   1.0000   20.0000
omega____ theta____ kappa____ phi______ frames
    -      104.5000   77.0000   60.0000 105

#__ type_ start__ end____ width___ exp.time_
 17 omega   73.00  178.00   1.0000   20.0000
omega____ theta____ kappa____ phi______ frames
    -      104.5000   77.0000  150.0000 105

#__ type_ start__ end____ width___ exp.time_
 18 omega   73.00  178.00   1.0000   20.0000
omega____ theta____ kappa____ phi______ frames
    -      104.5000   77.0000  -60.0000 105

#__ type_ start__ end____ width___ exp.time_
 19 omega   78.00  178.00   1.0000   20.0000
omega____ theta____ kappa____ phi______ frames
    -      104.5000   30.0000  150.0000 100
;
_diffrn_measurement_device 'four-circle diffractometer'
_diffrn_measurement_device_type 'GV1000, TitanS2'
_diffrn_measurement_method '\w scans'
_diffrn_orient_matrix_UB_11 0.0304036000
_diffrn_orient_matrix_UB_12 0.0444356000
_diffrn_orient_matrix_UB_13 0.0465561000
_diffrn_orient_matrix_UB_21 -0.0603236000
_diffrn_orient_matrix_UB_22 0.0402095000
_diffrn_orient_matrix_UB_23 -0.0154862000
_diffrn_orient_matrix_UB_31 -0.0741236000
_diffrn_orient_matrix_UB_32 -0.0160151000
_diffrn_orient_matrix_UB_33 0.0306183000
_diffrn_radiation_monochromator mirror
_diffrn_radiation_probe x-ray
_diffrn_radiation_type CuK\a
_diffrn_radiation_wavelength 1.54184
_diffrn_reflns_av_R_equivalents 0.0703
_diffrn_reflns_av_unetI/netI 0.0655
_diffrn_reflns_Laue_measured_fraction_full 0.993
_diffrn_reflns_Laue_measured_fraction_max 0.965
_diffrn_reflns_limit_h_max 18
_diffrn_reflns_limit_h_min -19
_diffrn_reflns_limit_k_max 31
_diffrn_reflns_limit_k_min -31
_diffrn_reflns_limit_l_max 34
_diffrn_reflns_limit_l_min -33
_diffrn_reflns_number 135248
_diffrn_reflns_point_group_measured_fraction_full 0.993
_diffrn_reflns_point_group_measured_fraction_max 0.965
_diffrn_reflns_theta_full 67.000
_diffrn_reflns_theta_max 73.602
_diffrn_reflns_theta_min 3.321
_diffrn_source 'rotating-anode X-ray tube'
_diffrn_source_type 'GV1000 (Cu) X-ray Source'
_exptl_absorpt_coefficient_mu 3.678
_exptl_absorpt_correction_T_max 0.831
_exptl_absorpt_correction_T_min 0.641
_exptl_absorpt_correction_type gaussian
_exptl_absorpt_process_details
;
CrysAlisPro, Agilent Technologies,
Version 1.171.37.35 (release 13-08-2014 CrysAlis171 .NET)
(compiled Aug 13 2014,18:06:01)
Numerical absorption correction based on gaussian integration over
            a multifaceted crystal model
Empirical absorption correction using spherical harmonics,
 implemented in SCALE3 ABSPACK scaling algorithm.
;
_exptl_crystal_colour 'dark green'
_exptl_crystal_colour_modifier dark
_exptl_crystal_colour_primary green
_exptl_crystal_density_diffrn 1.239
_exptl_crystal_description block
_exptl_crystal_F_000 4224
_exptl_crystal_recrystallization_method 'Re-crystallisation from solvent: DME/n-hexane'
_exptl_crystal_size_max 0.1887
_exptl_crystal_size_mid 0.132
_exptl_crystal_size_min 0.0838
_refine_diff_density_max 1.536
_refine_diff_density_min -0.681
_refine_diff_density_rms 0.078
_refine_ls_extinction_method none
_refine_ls_goodness_of_fit_ref 1.010
_refine_ls_hydrogen_treatment constr
_refine_ls_matrix_type full
_refine_ls_number_parameters 2479
_refine_ls_number_reflns 41065
_refine_ls_number_restraints 0
_refine_ls_restrained_S_all 1.010
_refine_ls_R_factor_all 0.0997
_refine_ls_R_factor_gt 0.0710
_refine_ls_shift/su_max 0.001
_refine_ls_shift/su_mean 0.000
_refine_ls_structure_factor_coef Fsqd
_refine_ls_weighting_details 'w=1/[\s^2^(Fo^2^)+(0.0927P)^2^+14.1304P] where P=(Fo^2^+2Fc^2^)/3'
_refine_ls_weighting_scheme calc
_refine_ls_wR_factor_gt 0.1778
_refine_ls_wR_factor_ref 0.1999
_reflns_Friedel_coverage 0.000
_reflns_number_gt 29362
_reflns_number_total 41065
_reflns_threshold_expression 'I > 2\s(I)'
_cod_data_source_file c8sc04745f2.cif
_cod_data_source_block 1_[K(dme)][(MesBIAN)Co(cod)]
_cod_original_cell_volume 10545.7(4)
_cod_database_code 1550324
_shelx_shelxl_version_number 2014/7
_chemical_oxdiff_formula 'C432  H640  Co8  K8  N16  O64  '
_shelx_space_group_comment
;
The symmetry employed for this shelxl refinement is uniquely defined
by the following loop, which should always be used as a source of
symmetry information in preference to the above space-group names.
They are only intended as comments.
;
_reflns_odcompleteness_completeness 99.27
_reflns_odcompleteness_iscentric 1
_reflns_odcompleteness_theta 66.97
_olex2_refinement_description
;
1. Fixed Uiso
 At 1.2 times of:
  All C(H) groups, All C(H,H) groups, All C(H,H,H,H) groups
 At 1.5 times of:
  All C(H,H,H) groups
2. Others
 Fixed Sof: O18(0.61902) C147(0.61902) H14G(0.61902) H14H(0.61902)
 H14I(0.61902) C148(0.61902) H14J(0.61902) H14K(0.61902) H14L(0.59383)
 H14M(0.59383) H14N(0.40617) H14O(0.40617) C94(0.61303) H94A(0.61303)
 H94B(0.61303) C95(0.61303) H95A(0.61303) H95B(0.61303) O18A(0.38098)
 C95A(0.38697) H95C(0.38697) H95D(0.38697) C94A(0.38697) H94C(0.38697)
 H94D(0.38697) C1A(0.38098) H1AA(0.38098) H1AB(0.38098) C1B(0.38098)
 H1BA(0.38098) H1BB(0.38098) H1BC(0.38098)
3.a Ternary CH refined with riding coordinates:
 C32(H32), C33(H33), C36(H36), C37(H37), C140(H140), C141(H141), C144(H144),
 C145(H145), C86(H86), C87(H87), C90(H90), C91(H91), C194(H194), C195(H195),
 C198(H198), C199(H199)
3.b Secondary CH2 refined with riding coordinates:
 C31(H31A,H31B), C34(H34A,H34B), C35(H35A,H35B), C38(H38A,H38B), C139(H13J,
 H13K), C142(H14A,H14B), C143(H14C,H14D), C146(H14E,H14F), C85(H85A,H85B),
 C88(H88A,H88B), C89(H89A,H89B), C92(H92A,H92B), C193(H19M,H19N), C196(H19O,
 H19P), C197(H19Q,H19R), C200(H20D,H20E), C40(H40A,H40B), C41(H41A,H41B),
 C44(H44A,H44B), C45(H45A,H45B), C48(H48A,H48B), C49(H49A,H49B), C52(H52A,H52B),
  C53(H53A,H53B), C148(H14J,H14K), C149(H14L,H14M), C149(H14N,H14O), C152(H15G,
 H15H), C153(H15I,H15J), C156(H15Q,H15R), C157(H15S,H15T), C160(H16A,H16B),
 C161(H16C,H16D), C94(H94A,H94B), C95(H95A,H95B), C99(H99A,H99B), C100(H10A,
 H10B), C101(H10C,H10D), C105(H10N,H10O), C106(H10P,H10Q), C108(H10U,H10V),
 C202(H20I,H20J), C203(H20K,H20L), C206(H20S,H20T), C207(H20U,H20V), C210(H21D,
 H21E), C211(H21F,H21G), C214(H21N,H21O), C215(H21P,H21Q), C95A(H95C,H95D),
 C94A(H94C,H94D), C1A(H1AA,H1AB)
3.c Aromatic/amide H refined with riding coordinates:
 C4(H4), C5(H5), C6(H6), C8(H8), C9(H9), C10(H10), C15(H15), C17(H17),
 C24(H24), C26(H26), C112(H112), C113(H113), C114(H114), C116(H116), C117(H117),
  C118(H118), C123(H123), C125(H125), C132(H132), C134(H134), C58(H58),
 C59(H59), C60(H60), C62(H62), C63(H63), C64(H64), C69(H69), C71(H71), C78(H78),
  C80(H80), C166(H166), C167(H167), C168(H168), C170(H170), C171(H171),
 C172(H172), C177(H177), C179(H179), C186(H186), C188(H188)
3.d Idealised Me refined as rotating group:
 C19(H19A,H19B,H19C), C20(H20A,H20B,H20C), C21(H21A,H21B,H21C), C28(H28A,H28B,
 H28C), C29(H29A,H29B,H29C), C30(H30A,H30B,H30C), C127(H12A,H12B,H12C),
 C128(H12D,H12E,H12F), C129(H12G,H12H,H12I), C136(H13A,H13B,H13C), C137(H13D,
 H13E,H13F), C138(H13G,H13H,H13I), C73(H73A,H73B,H73C), C74(H74A,H74B,H74C),
 C75(H75A,H75B,H75C), C82(H82A,H82B,H82C), C83(H83A,H83B,H83C), C84(H84A,H84B,
 H84C), C181(H18A,H18B,H18C), C182(H18D,H18E,H18F), C183(H18G,H18H,H18I),
 C190(H19D,H19E,H19F), C191(H19G,H19H,H19I), C192(H19J,H19K,H19L), C39(H39A,
 H39B,H39C), C42(H42A,H42B,H42C), C43(H43A,H43B,H43C), C46(H46A,H46B,H46C),
 C47(H47A,H47B,H47C), C50(H50A,H50B,H50C), C51(H51A,H51B,H51C), C54(H54A,H54B,
 H54C), C147(H14G,H14H,H14I), C150(H15A,H15B,H15C), C151(H15D,H15E,H15F),
 C154(H15K,H15L,H15M), C155(H15N,H15O,H15P), C158(H15U,H15V,H15W), C159(H15X,
 H15Y,H), C162(H16E,H16F,H16G), C93(H93A,H93B,H93C), C96(H96A,H96B,H96C),
 C97(H97A,H97B,H97C), C98(H98A,H98B,H98C), C102(H10E,H10F,H10G), C103(H10H,H10I,
 H10J), C104(H10K,H10L,H10M), C107(H10R,H10S,H10T), C201(H20F,H20G,H20H),
 C204(H20M,H20N,H20O), C205(H20P,H20Q,H20R), C208(H20W,H20X,H20Y), C209(H20Z,HA,
 HB), C212(H21H,H21I,H21J), C213(H21K,H21L,H21M), C216(H21R,H21S,H21T),
 C1B(H1BA,H1BB,H1BC)
;
_olex2_submission_special_instructions 'No special instructions were received'

loop_
_space_group_symop_operation_xyz
'x, y, z'
'-x, -y, -z'

loop_
_atom_site_label
_atom_site_type_symbol
_atom_site_fract_x
_atom_site_fract_y
_atom_site_fract_z
_atom_site_U_iso_or_equiv
_atom_site_adp_type
_atom_site_occupancy
_atom_site_site_symmetry_order
_atom_site_calc_flag
_atom_site_refinement_flags_posn
_atom_site_refinement_flags_occupancy
_atom_site_disorder_assembly
_atom_site_disorder_group
Co1 Co 0.72622(4) 0.29857(2) 0.11284(2) 0.02061(13) Uani 1 1 d . . . .
N1 N 0.8164(2) 0.24844(11) 0.11573(11) 0.0237(6) Uani 1 1 d . . . .
N2 N 0.6530(2) 0.24982(12) 0.13768(11) 0.0237(6) Uani 1 1 d . . . .
C0AA C 1.0895(3) 0.26283(17) 0.10122(16) 0.0355(9) Uani 1 1 d . . . .
C1 C 0.7858(2) 0.20641(13) 0.13335(13) 0.0229(7) Uani 1 1 d . . . .
C2 C 0.6992(2) 0.20792(13) 0.14601(13) 0.0240(7) Uani 1 1 d . . . .
C3 C 0.6781(2) 0.16233(13) 0.16648(13) 0.0238(7) Uani 1 1 d . . . .
C4 C 0.6069(3) 0.14333(15) 0.18695(14) 0.0295(8) Uani 1 1 d . . . .
H4 H 0.5527 0.1610 0.1891 0.035 Uiso 1 1 calc R . . .
C5 C 0.6164(3) 0.09664(16) 0.20487(15) 0.0350(9) Uani 1 1 d . . . .
H5 H 0.5676 0.0839 0.2195 0.042 Uiso 1 1 calc R . . .
C6 C 0.6932(3) 0.06922(15) 0.20186(14) 0.0333(9) Uani 1 1 d . . . .
H6 H 0.6966 0.0384 0.2145 0.040 Uiso 1 1 calc R . . .
C7 C 0.7681(3) 0.08714(14) 0.17968(13) 0.0301(8) Uani 1 1 d . . . .
C8 C 0.8517(3) 0.06369(15) 0.17326(14) 0.0331(9) Uani 1 1 d . . . .
H8 H 0.8621 0.0317 0.1832 0.040 Uiso 1 1 calc R . . .
C9 C 0.9170(3) 0.08703(15) 0.15290(14) 0.0329(9) Uani 1 1 d . . . .
H9 H 0.9723 0.0705 0.1488 0.040 Uiso 1 1 calc R . . .
C10 C 0.9063(3) 0.13540(15) 0.13737(14) 0.0290(8) Uani 1 1 d . . . .
H10 H 0.9535 0.1507 0.1236 0.035 Uiso 1 1 calc R . . .
C11 C 0.8261(2) 0.15904(14) 0.14289(12) 0.0236(7) Uani 1 1 d . . . .
C12 C 0.7577(3) 0.13305(13) 0.16378(13) 0.0241(7) Uani 1 1 d . . . .
C13 C 0.5682(2) 0.25615(13) 0.15823(13) 0.0228(7) Uani 1 1 d . . . .
C14 C 0.4941(2) 0.23842(14) 0.12796(13) 0.0248(7) Uani 1 1 d . . . .
C15 C 0.4119(2) 0.24472(14) 0.14883(14) 0.0258(7) Uani 1 1 d . . . .
H15 H 0.3625 0.2321 0.1279 0.031 Uiso 1 1 calc R . . .
C16 C 0.3998(3) 0.26906(14) 0.19987(14) 0.0275(8) Uani 1 1 d . . . .
C17 C 0.4741(3) 0.28508(15) 0.22977(14) 0.0288(8) Uani 1 1 d . . . .
H17 H 0.4675 0.3010 0.2647 0.035 Uiso 1 1 calc R . . .
C18 C 0.5573(2) 0.27858(14) 0.21039(14) 0.0268(8) Uani 1 1 d . . . .
C19 C 0.5039(3) 0.21010(17) 0.07286(14) 0.0358(9) Uani 1 1 d . . . .
H19A H 0.5434 0.2312 0.0575 0.054 Uiso 1 1 calc GR . . .
H19B H 0.4469 0.2065 0.0560 0.054 Uiso 1 1 calc GR . . .
H19C H 0.5279 0.1743 0.0694 0.054 Uiso 1 1 calc GR . . .
C20 C 0.3105(3) 0.27766(16) 0.22206(16) 0.0337(9) Uani 1 1 d . . . .
H20A H 0.2960 0.3158 0.2288 0.051 Uiso 1 1 calc GR . . .
H20B H 0.3096 0.2669 0.2535 0.051 Uiso 1 1 calc GR . . .
H20C H 0.2678 0.2559 0.1984 0.051 Uiso 1 1 calc GR . . .
C21 C 0.6361(3) 0.29293(18) 0.24444(15) 0.0356(9) Uani 1 1 d . . . .
H21A H 0.6625 0.2599 0.2485 0.053 Uiso 1 1 calc GR . . .
H21B H 0.6187 0.3154 0.2773 0.053 Uiso 1 1 calc GR . . .
H21C H 0.6785 0.3128 0.2297 0.053 Uiso 1 1 calc GR . . .
C22 C 0.9073(2) 0.25161(14) 0.11021(13) 0.0233(7) Uani 1 1 d . . . .
C23 C 0.9595(3) 0.27825(15) 0.15248(14) 0.0279(8) Uani 1 1 d . . . .
C24 C 1.0487(3) 0.28249(17) 0.14729(15) 0.0328(9) Uani 1 1 d . . . .
H24 H 1.0833 0.2993 0.1760 0.039 Uiso 1 1 calc R . . .
C26 C 1.0371(3) 0.23569(15) 0.06039(15) 0.0305(8) Uani 1 1 d . . . .
H26 H 1.0637 0.2212 0.0289 0.037 Uiso 1 1 calc R . . .
C27 C 0.9480(3) 0.22905(14) 0.06401(14) 0.0296(8) Uani 1 1 d . . . .
C28 C 0.9165(3) 0.30184(18) 0.20237(15) 0.0373(9) Uani 1 1 d . . . .
H28A H 0.8706 0.3263 0.1981 0.056 Uiso 1 1 calc GR . . .
H28B H 0.9600 0.3217 0.2267 0.056 Uiso 1 1 calc GR . . .
H28C H 0.8910 0.2727 0.2146 0.056 Uiso 1 1 calc GR . . .
C29 C 1.1853(3) 0.2721(2) 0.09560(18) 0.0450(11) Uani 1 1 d . . . .
H29A H 1.1945 0.3062 0.0868 0.067 Uiso 1 1 calc GR . . .
H29B H 1.2082 0.2425 0.0690 0.067 Uiso 1 1 calc GR . . .
H29C H 1.2156 0.2736 0.1273 0.067 Uiso 1 1 calc GR . . .
C30 C 0.8964(3) 0.19550(17) 0.02006(16) 0.0377(9) Uani 1 1 d . . . .
H30A H 0.9004 0.1574 0.0194 0.057 Uiso 1 1 calc GR . . .
H30B H 0.9197 0.2010 -0.0111 0.057 Uiso 1 1 calc GR . . .
H30C H 0.8353 0.2062 0.0232 0.057 Uiso 1 1 calc GR . . .
C31 C 0.7150(3) 0.41446(16) 0.16011(17) 0.0414(10) Uani 1 1 d . . . .
H31A H 0.6791 0.4462 0.1607 0.050 Uiso 1 1 calc R . . .
H31B H 0.7399 0.4191 0.1942 0.050 Uiso 1 1 calc R . . .
C32 C 0.6579(3) 0.36374(15) 0.14599(16) 0.0322(9) Uani 1 1 d . . . .
H32 H 0.6205 0.3588 0.1739 0.039 Uiso 1 1 calc R . . .
C33 C 0.6227(3) 0.34026(16) 0.09810(16) 0.0335(9) Uani 1 1 d . . . .
H33 H 0.5652 0.3216 0.0982 0.040 Uiso 1 1 calc R . . .
C34 C 0.6349(3) 0.36408(17) 0.05393(16) 0.0367(9) Uani 1 1 d . . . .
H34A H 0.5811 0.3583 0.0330 0.044 Uiso 1 1 calc R . . .
H34B H 0.6459 0.4034 0.0664 0.044 Uiso 1 1 calc R . . .
C35 C 0.7087(3) 0.33881(18) 0.02316(16) 0.0380(10) Uani 1 1 d . . . .
H35A H 0.7342 0.3646 0.0061 0.046 Uiso 1 1 calc R . . .
H35B H 0.6873 0.3069 -0.0030 0.046 Uiso 1 1 calc R . . .
C36 C 0.7794(3) 0.32162(16) 0.05484(15) 0.0336(9) Uani 1 1 d . . . .
H36 H 0.8212 0.2953 0.0348 0.040 Uiso 1 1 calc R . . .
C37 C 0.8139(3) 0.35329(16) 0.09976(18) 0.0363(9) Uani 1 1 d . . . .
H37 H 0.8758 0.3455 0.1062 0.044 Uiso 1 1 calc R . . .
C38 C 0.7884(3) 0.41142(16) 0.12312(18) 0.0404(10) Uani 1 1 d . . . .
H38A H 0.8396 0.4321 0.1406 0.049 Uiso 1 1 calc R . . .
H38B H 0.7698 0.4279 0.0963 0.049 Uiso 1 1 calc R . . .
Co3 Co 0.22910(4) 0.19585(2) 0.38849(2) 0.02105(13) Uani 1 1 d . . . .
N5 N 0.15194(19) 0.24046(11) 0.36212(11) 0.0229(6) Uani 1 1 d . . . .
N6 N 0.3171(2) 0.24666(11) 0.38032(11) 0.0240(6) Uani 1 1 d . . . .
C109 C 0.1950(2) 0.28338(13) 0.35241(13) 0.0220(7) Uani 1 1 d . . . .
C110 C 0.2831(2) 0.28797(13) 0.36404(13) 0.0219(7) Uani 1 1 d . . . .
C111 C 0.3188(2) 0.33721(13) 0.35452(12) 0.0220(7) Uani 1 1 d . . . .
C112 C 0.3981(2) 0.36350(14) 0.35866(13) 0.0254(7) Uani 1 1 d . . . .
H112 H 0.4479 0.3492 0.3708 0.030 Uiso 1 1 calc R . . .
C113 C 0.4044(3) 0.41288(15) 0.34423(14) 0.0288(8) Uani 1 1 d . . . .
H113 H 0.4593 0.4310 0.3471 0.035 Uiso 1 1 calc R . . .
C114 C 0.3345(3) 0.43513(14) 0.32643(14) 0.0292(8) Uani 1 1 d . . . .
H114 H 0.3416 0.4679 0.3172 0.035 Uiso 1 1 calc R . . .
C115 C 0.2512(2) 0.40881(14) 0.32185(13) 0.0260(8) Uani 1 1 d . . . .
C116 C 0.1721(3) 0.42616(15) 0.30412(14) 0.0307(8) Uani 1 1 d . . . .
H116 H 0.1714 0.4587 0.2941 0.037 Uiso 1 1 calc R . . .
C117 C 0.0971(3) 0.39592(16) 0.30146(15) 0.0333(9) Uani 1 1 d . . . .
H117 H 0.0452 0.4083 0.2896 0.040 Uiso 1 1 calc R . . .
C118 C 0.0936(3) 0.34644(15) 0.31575(14) 0.0285(8) Uani 1 1 d . . . .
H118 H 0.0408 0.3262 0.3131 0.034 Uiso 1 1 calc R . . .
C119 C 0.1686(2) 0.32875(14) 0.33342(13) 0.0232(7) Uani 1 1 d . . . .
C120 C 0.2461(2) 0.36112(13) 0.33613(13) 0.0231(7) Uani 1 1 d . . . .
C121 C 0.4068(2) 0.25229(13) 0.39268(13) 0.0214(7) Uani 1 1 d . . . .
C122 C 0.4675(2) 0.22384(13) 0.35746(13) 0.0248(7) Uani 1 1 d . . . .
C123 C 0.5556(3) 0.23164(16) 0.36832(14) 0.0297(8) Uani 1 1 d . . . .
H123 H 0.5960 0.2123 0.3447 0.036 Uiso 1 1 calc R . . .
C124 C 0.5873(3) 0.26675(18) 0.41257(16) 0.0355(9) Uani 1 1 d . . . .
C125 C 0.5261(3) 0.29360(16) 0.44730(15) 0.0312(8) Uani 1 1 d . . . .
H125 H 0.5463 0.3167 0.4783 0.037 Uiso 1 1 calc R . . .
C126 C 0.4373(2) 0.28761(14) 0.43801(13) 0.0245(7) Uani 1 1 d . . . .
C127 C 0.4357(3) 0.18626(16) 0.30877(14) 0.0331(9) Uani 1 1 d . . . .
H12A H 0.4022 0.1565 0.3158 0.050 Uiso 1 1 calc GR . . .
H12B H 0.4856 0.1720 0.2879 0.050 Uiso 1 1 calc GR . . .
H12C H 0.3984 0.2059 0.2910 0.050 Uiso 1 1 calc GR . . .
C128 C 0.6830(3) 0.2752(2) 0.42302(19) 0.0561(14) Uani 1 1 d . . . .
H12D H 0.7126 0.2409 0.4112 0.084 Uiso 1 1 calc GR . . .
H12E H 0.6931 0.2895 0.4592 0.084 Uiso 1 1 calc GR . . .
H12F H 0.7059 0.3009 0.4055 0.084 Uiso 1 1 calc GR . . .
C129 C 0.3744(3) 0.32065(15) 0.47439(14) 0.0297(8) Uani 1 1 d . . . .
H12G H 0.3716 0.3568 0.4694 0.045 Uiso 1 1 calc GR . . .
H12H H 0.3940 0.3232 0.5088 0.045 Uiso 1 1 calc GR . . .
H12I H 0.3165 0.3034 0.4687 0.045 Uiso 1 1 calc GR . . .
C130 C 0.0641(2) 0.23202(13) 0.34564(13) 0.0215(7) Uani 1 1 d . . . .
C131 C -0.0029(2) 0.24837(13) 0.37977(13) 0.0225(7) Uani 1 1 d . . . .
C132 C -0.0892(2) 0.23939(14) 0.36368(14) 0.0248(7) Uani 1 1 d . . . .
H132 H -0.1344 0.2512 0.3871 0.030 Uiso 1 1 calc R . . .
C133 C -0.1110(2) 0.21330(14) 0.31372(14) 0.0277(8) Uani 1 1 d . . . .
C134 C -0.0437(3) 0.19777(15) 0.28011(13) 0.0278(8) Uani 1 1 d . . . .
H134 H -0.0576 0.1806 0.2460 0.033 Uiso 1 1 calc R . . .
C135 C 0.0432(2) 0.20644(14) 0.29472(13) 0.0256(7) Uani 1 1 d . . . .
C136 C 0.0191(3) 0.27793(15) 0.43352(14) 0.0304(8) Uani 1 1 d . . . .
H13A H 0.0621 0.2576 0.4470 0.046 Uiso 1 1 calc GR . . .
H13B H -0.0338 0.2817 0.4536 0.046 Uiso 1 1 calc GR . . .
H13C H 0.0431 0.3137 0.4348 0.046 Uiso 1 1 calc GR . . .
C137 C -0.2052(3) 0.20272(17) 0.29679(17) 0.0383(10) Uani 1 1 d . . . .
H13D H -0.2265 0.1700 0.3047 0.057 Uiso 1 1 calc GR . . .
H13E H -0.2095 0.1981 0.2605 0.057 Uiso 1 1 calc GR . . .
H13F H -0.2404 0.2333 0.3142 0.057 Uiso 1 1 calc GR . . .
C138 C 0.1140(3) 0.19102(17) 0.25647(15) 0.0359(9) Uani 1 1 d . . . .
H13G H 0.1282 0.2217 0.2431 0.054 Uiso 1 1 calc GR . . .
H13H H 0.0939 0.1604 0.2291 0.054 Uiso 1 1 calc GR . . .
H13I H 0.1660 0.1809 0.2724 0.054 Uiso 1 1 calc GR . . .
C139 C 0.2088(3) 0.16598(16) 0.48328(15) 0.0337(9) Uani 1 1 d . . . .
H13J H 0.1829 0.1982 0.5060 0.040 Uiso 1 1 calc R . . .
H13K H 0.2355 0.1446 0.5043 0.040 Uiso 1 1 calc R . . .
C140 C 0.2785(3) 0.18342(15) 0.45225(15) 0.0307(8) Uani 1 1 d . . . .
H140 H 0.3171 0.2134 0.4718 0.037 Uiso 1 1 calc R . . .
C141 C 0.3188(3) 0.14898(15) 0.41050(16) 0.0322(9) Uani 1 1 d . . . .
H141 H 0.3805 0.1595 0.4058 0.039 Uiso 1 1 calc R . . .
C142 C 0.3000(3) 0.08897(15) 0.39164(18) 0.0378(10) Uani 1 1 d . . . .
H14A H 0.2807 0.0749 0.4199 0.045 Uiso 1 1 calc R . . .
H14B H 0.3539 0.0702 0.3781 0.045 Uiso 1 1 calc R . . .
C143 C 0.2293(3) 0.07755(15) 0.35067(16) 0.0370(9) Uani 1 1 d . . . .
H14C H 0.2570 0.0699 0.3174 0.044 Uiso 1 1 calc R . . .
H14D H 0.1950 0.0452 0.3522 0.044 Uiso 1 1 calc R . . .
C144 C 0.1691(3) 0.12468(14) 0.35652(14) 0.0282(8) Uani 1 1 d . . . .
H144 H 0.1341 0.1241 0.3257 0.034 Uiso 1 1 calc R . . .
C145 C 0.1281(2) 0.14974(14) 0.40172(14) 0.0262(8) Uani 1 1 d . . . .
H145 H 0.0696 0.1643 0.3969 0.031 Uiso 1 1 calc R . . .
C146 C 0.1368(3) 0.13204(15) 0.44983(14) 0.0291(8) Uani 1 1 d . . . .
H14E H 0.1515 0.0934 0.4417 0.035 Uiso 1 1 calc R . . .
H14F H 0.0809 0.1369 0.4679 0.035 Uiso 1 1 calc R . . .
Co2 Co 0.27890(4) 0.19631(2) 0.88839(2) 0.02163(13) Uani 1 1 d . . . .
N3 N 0.1936(2) 0.24790(12) 0.88225(12) 0.0251(6) Uani 1 1 d . . . .
N4 N 0.35626(19) 0.24017(12) 0.86056(11) 0.0240(6) Uani 1 1 d . . . .
C55 C 0.2284(2) 0.28841(13) 0.86450(13) 0.0226(7) Uani 1 1 d . . . .
C56 C 0.3145(2) 0.28348(13) 0.85129(13) 0.0233(7) Uani 1 1 d . . . .
C57 C 0.3418(2) 0.32780(14) 0.83029(13) 0.0251(8) Uani 1 1 d . . . .
C58 C 0.4145(3) 0.34310(15) 0.80904(15) 0.0302(8) Uani 1 1 d . . . .
H58 H 0.4658 0.3223 0.8052 0.036 Uiso 1 1 calc R . . .
C59 C 0.4113(3) 0.39154(16) 0.79277(16) 0.0377(10) Uani 1 1 d . . . .
H59 H 0.4613 0.4020 0.7775 0.045 Uiso 1 1 calc R . . .
C60 C 0.3396(3) 0.42319(16) 0.79831(16) 0.0377(10) Uani 1 1 d . . . .
H60 H 0.3411 0.4554 0.7878 0.045 Uiso 1 1 calc R . . .
C61 C 0.2624(3) 0.40792(15) 0.81979(14) 0.0317(9) Uani 1 1 d . . . .
C62 C 0.1823(3) 0.43577(15) 0.82743(15) 0.0367(10) Uani 1 1 d . . . .
H62 H 0.1765 0.4686 0.8183 0.044 Uiso 1 1 calc R . . .
C63 C 0.1135(3) 0.41514(16) 0.84800(15) 0.0351(9) Uani 1 1 d . . . .
H63 H 0.0606 0.4344 0.8529 0.042 Uiso 1 1 calc R . . .
C64 C 0.1177(3) 0.36583(14) 0.86241(14) 0.0277(8) Uani 1 1 d . . . .
H64 H 0.0686 0.3525 0.8762 0.033 Uiso 1 1 calc R . . .
C65 C 0.1950(2) 0.33803(14) 0.85576(13) 0.0252(8) Uani 1 1 d . . . .
C66 C 0.2661(2) 0.36093(14) 0.83472(13) 0.0253(8) Uani 1 1 d . . . .
C67 C 0.4428(2) 0.23220(13) 0.84396(13) 0.0219(7) Uani 1 1 d . . . .
C68 C 0.4610(3) 0.20548(14) 0.79365(13) 0.0262(8) Uani 1 1 d . . . .
C69 C 0.5472(3) 0.19759(14) 0.77895(14) 0.0274(8) Uani 1 1 d . . . .
H69 H 0.5590 0.1787 0.7452 0.033 Uiso 1 1 calc R . . .
C70 C 0.6167(2) 0.21624(14) 0.81168(14) 0.0267(8) Uani 1 1 d . . . .
C71 C 0.5975(2) 0.24336(14) 0.86111(14) 0.0262(8) Uani 1 1 d . . . .
H71 H 0.6441 0.2568 0.8841 0.031 Uiso 1 1 calc R . . .
C72 C 0.5126(2) 0.25126(13) 0.87771(13) 0.0222(7) Uani 1 1 d . . . .
C73 C 0.3883(3) 0.18751(18) 0.75544(15) 0.0369(9) Uani 1 1 d . . . .
H73A H 0.3349 0.1817 0.7725 0.055 Uiso 1 1 calc GR . . .
H73B H 0.4041 0.1539 0.7312 0.055 Uiso 1 1 calc GR . . .
H73C H 0.3786 0.2153 0.7378 0.055 Uiso 1 1 calc GR . . .
C74 C 0.7094(3) 0.20791(18) 0.79374(16) 0.0373(9) Uani 1 1 d . . . .
H74A H 0.7284 0.1723 0.7954 0.056 Uiso 1 1 calc GR . . .
H74B H 0.7474 0.2357 0.8152 0.056 Uiso 1 1 calc GR . . .
H74C H 0.7124 0.2104 0.7590 0.056 Uiso 1 1 calc GR . . .
C75 C 0.4939(3) 0.28164(16) 0.93156(14) 0.0329(9) Uani 1 1 d . . . .
H75A H 0.4689 0.3166 0.9322 0.049 Uiso 1 1 calc GR . . .
H75B H 0.5482 0.2873 0.9513 0.049 Uiso 1 1 calc GR . . .
H75C H 0.4526 0.2607 0.9459 0.049 Uiso 1 1 calc GR . . .
C76 C 0.1040(2) 0.25137(13) 0.89239(13) 0.0226(7) Uani 1 1 d . . . .
C77 C 0.0733(3) 0.28342(14) 0.93855(14) 0.0273(8) Uani 1 1 d . . . .
C78 C -0.0158(3) 0.28619(16) 0.94644(14) 0.0304(8) Uani 1 1 d . . . .
H78 H -0.0365 0.3070 0.9778 0.036 Uiso 1 1 calc R . . .
C79 C -0.0756(3) 0.25953(17) 0.91005(15) 0.0321(9) Uani 1 1 d . . . .
C80 C -0.0439(2) 0.22834(15) 0.86451(14) 0.0280(8) Uani 1 1 d . . . .
H80 H -0.0841 0.2099 0.8392 0.034 Uiso 1 1 calc R . . .
C81 C 0.0439(2) 0.22360(14) 0.85520(13) 0.0251(7) Uani 1 1 d . . . .
C82 C 0.1361(3) 0.31696(16) 0.97736(15) 0.0356(9) Uani 1 1 d . . . .
H82A H 0.1931 0.2999 0.9738 0.053 Uiso 1 1 calc GR . . .
H82B H 0.1140 0.3197 1.0111 0.053 Uiso 1 1 calc GR . . .
H82C H 0.1420 0.3531 0.9723 0.053 Uiso 1 1 calc GR . . .
C83 C -0.1716(3) 0.2644(2) 0.91946(17) 0.0495(12) Uani 1 1 d . . . .
H83A H -0.1820 0.2715 0.9555 0.074 Uiso 1 1 calc GR . . .
H83B H -0.2013 0.2307 0.9017 0.074 Uiso 1 1 calc GR . . .
H83C H -0.1941 0.2941 0.9073 0.074 Uiso 1 1 calc GR . . .
C84 C 0.0757(3) 0.18978(17) 0.80600(14) 0.0340(9) Uani 1 1 d . . . .
H84A H 0.1042 0.2129 0.7877 0.051 Uiso 1 1 calc GR . . .
H84B H 0.0263 0.1706 0.7861 0.051 Uiso 1 1 calc GR . . .
H84C H 0.1174 0.1637 0.8120 0.051 Uiso 1 1 calc GR . . .
C85 C 0.3671(3) 0.13318(15) 0.95102(14) 0.0289(8) Uani 1 1 d . . . .
H85A H 0.4222 0.1383 0.9707 0.035 Uiso 1 1 calc R . . .
H85B H 0.3518 0.0943 0.9415 0.035 Uiso 1 1 calc R . . .
C86 C 0.3796(2) 0.15223(14) 0.90392(14) 0.0271(8) Uani 1 1 d . . . .
H86 H 0.4386 0.1680 0.9011 0.032 Uiso 1 1 calc R . . .
C87 C 0.3391(3) 0.12665(14) 0.85743(15) 0.0297(8) Uani 1 1 d . . . .
H87 H 0.3749 0.1272 0.8275 0.036 Uiso 1 1 calc R . . .
C88 C 0.2783(3) 0.07776(15) 0.84967(16) 0.0355(9) Uani 1 1 d . . . .
H88A H 0.3122 0.0463 0.8525 0.043 Uiso 1 1 calc R . . .
H88B H 0.2524 0.0693 0.8155 0.043 Uiso 1 1 calc R . . .
C89 C 0.2057(3) 0.08761(15) 0.88815(17) 0.0360(9) Uani 1 1 d . . . .
H89A H 0.1521 0.0682 0.8726 0.043 Uiso 1 1 calc R . . .
H89B H 0.2228 0.0734 0.9167 0.043 Uiso 1 1 calc R . . .
C90 C 0.1876(2) 0.14717(15) 0.90714(16) 0.0302(8) Uani 1 1 d . . . .
H90 H 0.1263 0.1566 0.9009 0.036 Uiso 1 1 calc R . . .
C91 C 0.2263(3) 0.18152(15) 0.95045(14) 0.0286(8) Uani 1 1 d . . . .
H91 H 0.1872 0.2105 0.9693 0.034 Uiso 1 1 calc R . . .
C92 C 0.2948(3) 0.16473(16) 0.98314(15) 0.0323(9) Uani 1 1 d . . . .
H92A H 0.2671 0.1421 1.0028 0.039 Uiso 1 1 calc R . . .
H92B H 0.3202 0.1972 1.0071 0.039 Uiso 1 1 calc R . . .
Co4 Co -0.21667(4) 0.30331(2) 0.61421(2) 0.02167(13) Uani 1 1 d . . . .
N7 N -0.1464(2) 0.25653(11) 0.64243(11) 0.0248(6) Uani 1 1 d . . . .
N8 N -0.3078(2) 0.25126(12) 0.61445(11) 0.0250(6) Uani 1 1 d . . . .
C163 C -0.1931(2) 0.21286(13) 0.64813(13) 0.0219(7) Uani 1 1 d . . . .
C164 C -0.2801(2) 0.21066(13) 0.63405(13) 0.0234(7) Uani 1 1 d . . . .
C165 C -0.3214(3) 0.16307(14) 0.64303(13) 0.0260(8) Uani 1 1 d . . . .
C166 C -0.4027(3) 0.13867(15) 0.63670(14) 0.0303(8) Uani 1 1 d . . . .
H166 H -0.4495 0.1543 0.6231 0.036 Uiso 1 1 calc R . . .
C167 C -0.4158(3) 0.08947(16) 0.65082(15) 0.0344(9) Uani 1 1 d . . . .
H167 H -0.4717 0.0725 0.6457 0.041 Uiso 1 1 calc R . . .
C168 C -0.3505(3) 0.06606(15) 0.67145(14) 0.0334(9) Uani 1 1 d . . . .
H168 H -0.3618 0.0337 0.6808 0.040 Uiso 1 1 calc R . . .
C169 C -0.2655(3) 0.09043(14) 0.67888(13) 0.0289(8) Uani 1 1 d . . . .
C170 C -0.1916(3) 0.07265(15) 0.70130(14) 0.0346(9) Uani 1 1 d . . . .
H170 H -0.1959 0.0414 0.7133 0.042 Uiso 1 1 calc R . . .
C171 C -0.1142(3) 0.10089(15) 0.70546(15) 0.0363(10) Uani 1 1 d . . . .
H171 H -0.0657 0.0881 0.7202 0.044 Uiso 1 1 calc R . . .
C172 C -0.1029(3) 0.14836(15) 0.68887(14) 0.0311(9) Uani 1 1 d . . . .
H172 H -0.0481 0.1666 0.6922 0.037 Uiso 1 1 calc R . . .
C173 C -0.1736(2) 0.16711(14) 0.66785(12) 0.0246(7) Uani 1 1 d . . . .
C174 C -0.2541(3) 0.13752(14) 0.66404(13) 0.0256(8) Uani 1 1 d . . . .
C175 C -0.3990(3) 0.25536(14) 0.61032(14) 0.0271(8) Uani 1 1 d . . . .
C176 C -0.4422(3) 0.23640(15) 0.56351(15) 0.0329(9) Uani 1 1 d . . . .
C177 C -0.5313(3) 0.24280(16) 0.55999(17) 0.0376(10) Uani 1 1 d . . . .
H177 H -0.5595 0.2303 0.5282 0.045 Uiso 1 1 calc R . . .
C178 C -0.5807(3) 0.26703(16) 0.60173(16) 0.0351(9) Uani 1 1 d . . . .
C179 C -0.5377(3) 0.28349(17) 0.64837(16) 0.0336(9) Uani 1 1 d . . . .
H179 H -0.5706 0.2986 0.6775 0.040 Uiso 1 1 calc R . . .
C180 C -0.4484(3) 0.27842(15) 0.65327(14) 0.0299(8) Uani 1 1 d . . . .
C181 C -0.3909(3) 0.20746(18) 0.51794(17) 0.0464(12) Uani 1 1 d . . . .
H18A H -0.3366 0.2274 0.5167 0.070 Uiso 1 1 calc GR . . .
H18B H -0.4255 0.2051 0.4874 0.070 Uiso 1 1 calc GR . . .
H18C H -0.3775 0.1711 0.5202 0.070 Uiso 1 1 calc GR . . .
C182 C -0.6757(3) 0.2769(2) 0.59609(19) 0.0463(11) Uani 1 1 d . . . .
H18D H -0.6828 0.3113 0.5877 0.069 Uiso 1 1 calc GR . . .
H18E H -0.7052 0.2783 0.6277 0.069 Uiso 1 1 calc GR . . .
H18F H -0.7012 0.2477 0.5692 0.069 Uiso 1 1 calc GR . . .
C183 C -0.4051(3) 0.29666(18) 0.70452(15) 0.0375(9) Uani 1 1 d . . . .
H18G H -0.4046 0.2667 0.7201 0.056 Uiso 1 1 calc GR . . .
H18H H -0.4375 0.3266 0.7257 0.056 Uiso 1 1 calc GR . . .
H18I H -0.3452 0.3085 0.7010 0.056 Uiso 1 1 calc GR . . .
C184 C -0.0591(2) 0.26093(14) 0.66009(13) 0.0242(7) Uani 1 1 d . . . .
C185 C -0.0399(3) 0.28997(15) 0.71036(14) 0.0295(8) Uani 1 1 d . . . .
C186 C 0.0453(3) 0.29456(16) 0.72827(15) 0.0322(9) Uani 1 1 d . . . .
H186 H 0.0570 0.3145 0.7619 0.039 Uiso 1 1 calc R . . .
C187 C 0.1142(3) 0.27088(14) 0.69855(15) 0.0287(8) Uani 1 1 d . . . .
C188 C 0.0943(3) 0.24170(14) 0.64914(15) 0.0284(8) Uani 1 1 d . . . .
H188 H 0.1401 0.2249 0.6281 0.034 Uiso 1 1 calc R . . .
C189 C 0.0094(3) 0.23647(14) 0.62985(14) 0.0272(8) Uani 1 1 d . . . .
C190 C -0.1127(3) 0.3150(2) 0.74434(16) 0.0445(11) Uani 1 1 d . . . .
H19D H -0.1471 0.3375 0.7282 0.067 Uiso 1 1 calc GR . . .
H19E H -0.0883 0.3371 0.7762 0.067 Uiso 1 1 calc GR . . .
H19F H -0.1502 0.2865 0.7508 0.067 Uiso 1 1 calc GR . . .
C191 C 0.2060(3) 0.27760(17) 0.71918(16) 0.0361(9) Uani 1 1 d . . . .
H19G H 0.2245 0.3154 0.7259 0.054 Uiso 1 1 calc GR . . .
H19H H 0.2449 0.2552 0.6947 0.054 Uiso 1 1 calc GR . . .
H19I H 0.2083 0.2666 0.7505 0.054 Uiso 1 1 calc GR . . .
C192 C -0.0088(3) 0.20201(17) 0.57698(16) 0.0391(10) Uani 1 1 d . . . .
H19J H -0.0317 0.1667 0.5783 0.059 Uiso 1 1 calc GR . . .
H19K H 0.0452 0.1974 0.5579 0.059 Uiso 1 1 calc GR . . .
H19L H -0.0518 0.2197 0.5606 0.059 Uiso 1 1 calc GR . . .
C193 C -0.2489(3) 0.41792(17) 0.65800(19) 0.0458(11) Uani 1 1 d . . . .
H19M H -0.2776 0.4494 0.6511 0.055 Uiso 1 1 calc R . . .
H19N H -0.2532 0.4212 0.6944 0.055 Uiso 1 1 calc R . . .
C194 C -0.2960(3) 0.36695(16) 0.62902(17) 0.0368(9) Uani 1 1 d . . . .
H194 H -0.3528 0.3603 0.6439 0.044 Uiso 1 1 calc R . . .
C195 C -0.2925(3) 0.34519(16) 0.57713(17) 0.0347(9) Uani 1 1 d . . . .
H195 H -0.3468 0.3257 0.5615 0.042 Uiso 1 1 calc R . . .
C196 C -0.2416(3) 0.37257(17) 0.54322(16) 0.0379(10) Uani 1 1 d . . . .
H19O H -0.2731 0.3675 0.5109 0.045 Uiso 1 1 calc R . . .
H19P H -0.2362 0.4117 0.5594 0.045 Uiso 1 1 calc R . . .
C197 C -0.1519(3) 0.34866(17) 0.53393(16) 0.0388(10) Uani 1 1 d . . . .
H19Q H -0.1109 0.3759 0.5272 0.047 Uiso 1 1 calc R . . .
H19R H -0.1542 0.3175 0.5038 0.047 Uiso 1 1 calc R . . .
C198 C -0.1187(3) 0.33043(16) 0.57858(17) 0.0348(9) Uani 1 1 d . . . .
H198 H -0.0679 0.3059 0.5710 0.042 Uiso 1 1 calc R . . .
C199 C -0.1219(3) 0.36153(16) 0.62876(17) 0.0350(9) Uani 1 1 d . . . .
H199 H -0.0731 0.3548 0.6504 0.042 Uiso 1 1 calc R . . .
C200 C -0.1556(3) 0.41843(16) 0.64437(18) 0.0423(11) Uani 1 1 d . . . .
H20D H -0.1211 0.4399 0.6735 0.051 Uiso 1 1 calc R . . .
H20E H -0.1488 0.4354 0.6164 0.051 Uiso 1 1 calc R . . .
K1 K 1.26635(5) 0.48134(3) 0.10021(3) 0.02715(17) Uani 1 1 d . . . .
O1 O 1.3472(2) 0.38308(12) 0.10436(12) 0.0406(7) Uani 1 1 d . . . .
O2 O 1.3871(2) 0.47969(12) 0.17966(11) 0.0435(7) Uani 1 1 d . . . .
O3 O 1.42282(19) 0.51389(11) 0.06634(11) 0.0373(7) Uani 1 1 d . . . .
O4 O 1.3304(2) 0.59060(12) 0.13993(12) 0.0458(8) Uani 1 1 d . . . .
O5 O 1.1670(2) 0.54757(15) 0.05445(14) 0.0537(9) Uani 1 1 d . . . .
O6 O 1.2427(2) 0.45320(14) -0.00643(12) 0.0476(8) Uani 1 1 d . . . .
O7 O 1.1644(3) 0.47934(18) 0.18594(15) 0.0734(12) Uani 1 1 d . . . .
O8 O 1.0989(2) 0.42891(15) 0.08972(13) 0.0534(9) Uani 1 1 d . . . .
C39 C 1.3683(3) 0.5208(2) 0.22343(17) 0.0482(12) Uani 1 1 d . . . .
H39A H 1.3660 0.5555 0.2152 0.072 Uiso 1 1 calc GR . . .
H39B H 1.4139 0.5224 0.2488 0.072 Uiso 1 1 calc GR . . .
H39C H 1.3119 0.5130 0.2366 0.072 Uiso 1 1 calc GR . . .
C40 C 1.3874(3) 0.42861(18) 0.18922(17) 0.0428(11) Uani 1 1 d . . . .
H40A H 1.3289 0.4198 0.1998 0.051 Uiso 1 1 calc R . . .
H40B H 1.4293 0.4289 0.2167 0.051 Uiso 1 1 calc R . . .
C41 C 1.4126(3) 0.38721(17) 0.14276(17) 0.0408(10) Uani 1 1 d . . . .
H41A H 1.4693 0.3974 0.1309 0.049 Uiso 1 1 calc R . . .
H41B H 1.4189 0.3519 0.1502 0.049 Uiso 1 1 calc R . . .
C42 C 1.3638(3) 0.34022(17) 0.06130(17) 0.0412(10) Uani 1 1 d . . . .
H42A H 1.3167 0.3375 0.0365 0.062 Uiso 1 1 calc GR . . .
H42B H 1.3670 0.3064 0.0710 0.062 Uiso 1 1 calc GR . . .
H42C H 1.4192 0.3472 0.0466 0.062 Uiso 1 1 calc GR . . .
C43 C 1.1095(4) 0.5198(3) 0.2113(2) 0.0751(19) Uani 1 1 d . . . .
H43A H 1.1419 0.5542 0.2211 0.113 Uiso 1 1 calc GR . . .
H43B H 1.0874 0.5111 0.2414 0.113 Uiso 1 1 calc GR . . .
H43C H 1.0605 0.5228 0.1892 0.113 Uiso 1 1 calc GR . . .
C44 C 1.1273(4) 0.4248(3) 0.1702(3) 0.0732(17) Uani 1 1 d . . . .
H44A H 1.1745 0.3992 0.1575 0.088 Uiso 1 1 calc R . . .
H44B H 1.1020 0.4156 0.1997 0.088 Uiso 1 1 calc R . . .
C45 C 1.0628(4) 0.4185(3) 0.1327(2) 0.0676(16) Uani 1 1 d . . . .
H45A H 1.0149 0.4437 0.1450 0.081 Uiso 1 1 calc R . . .
H45B H 1.0385 0.3813 0.1244 0.081 Uiso 1 1 calc R . . .
C46 C 1.0324(4) 0.4310(2) 0.0545(2) 0.0600(15) Uani 1 1 d . . . .
H46A H 0.9962 0.4623 0.0681 0.090 Uiso 1 1 calc GR . . .
H46B H 0.9963 0.3981 0.0479 0.090 Uiso 1 1 calc GR . . .
H46C H 1.0587 0.4339 0.0231 0.090 Uiso 1 1 calc GR . . .
C47 C 1.3065(3) 0.4192(2) -0.03350(17) 0.0499(12) Uani 1 1 d . . . .
H47A H 1.3633 0.4377 -0.0276 0.075 Uiso 1 1 calc GR . . .
H47B H 1.2919 0.4102 -0.0694 0.075 Uiso 1 1 calc GR . . .
H47C H 1.3085 0.3862 -0.0224 0.075 Uiso 1 1 calc GR . . .
C48 C 1.2379(4) 0.5018(2) -0.0218(2) 0.0587(14) Uani 1 1 d . . . .
H48A H 1.2333 0.4934 -0.0588 0.070 Uiso 1 1 calc R . . .
H48B H 1.2911 0.5241 -0.0108 0.070 Uiso 1 1 calc R . . .
C49 C 1.1579(4) 0.5325(2) 0.0020(2) 0.0623(15) Uani 1 1 d . . . .
H49A H 1.1509 0.5650 -0.0103 0.075 Uiso 1 1 calc R . . .
H49B H 1.1051 0.5094 -0.0079 0.075 Uiso 1 1 calc R . . .
C50 C 1.0962(4) 0.5779(2) 0.0766(3) 0.0669(16) Uani 1 1 d . . . .
H50A H 1.0423 0.5567 0.0669 0.100 Uiso 1 1 calc GR . . .
H50B H 1.0935 0.6108 0.0653 0.100 Uiso 1 1 calc GR . . .
H50C H 1.1033 0.5875 0.1132 0.100 Uiso 1 1 calc GR . . .
C51 C 1.4904(3) 0.47615(19) 0.06141(19) 0.0450(11) Uani 1 1 d . . . .
H51A H 1.5179 0.4796 0.0943 0.068 Uiso 1 1 calc GR . . .
H51B H 1.5340 0.4831 0.0381 0.068 Uiso 1 1 calc GR . . .
H51C H 1.4662 0.4396 0.0485 0.068 Uiso 1 1 calc GR . . .
C52 C 1.4540(4) 0.56635(19) 0.0882(2) 0.0565(14) Uani 1 1 d . . . .
H52A H 1.4920 0.5781 0.0642 0.068 Uiso 1 1 calc R . . .
H52B H 1.4892 0.5669 0.1185 0.068 Uiso 1 1 calc R . . .
C53 C 1.3808(4) 0.60420(18) 0.1023(2) 0.0555(13) Uani 1 1 d . . . .
H53A H 1.4040 0.6415 0.1149 0.067 Uiso 1 1 calc R . . .
H53B H 1.3437 0.6024 0.0724 0.067 Uiso 1 1 calc R . . .
C54 C 1.2809(4) 0.63351(19) 0.1674(2) 0.0552(13) Uani 1 1 d . . . .
H54A H 1.2407 0.6450 0.1447 0.083 Uiso 1 1 calc GR . . .
H54B H 1.3197 0.6637 0.1839 0.083 Uiso 1 1 calc GR . . .
H54C H 1.2476 0.6218 0.1928 0.083 Uiso 1 1 calc GR . . .
K3 K -0.24106(5) 0.01344(3) 0.40345(3) 0.02576(16) Uani 1 1 d . . . .
O17 O -0.2159(3) 0.04343(11) 0.50718(11) 0.0554(10) Uani 1 1 d . . . .
O18 O -0.2038(4) 0.12212(18) 0.45332(17) 0.0386(11) Uani 0.619 1 d . P A 1
O19 O -0.07453(19) -0.03211(11) 0.40440(11) 0.0372(7) Uani 1 1 d . . . .
O20 O -0.1069(2) 0.04347(12) 0.34991(11) 0.0408(7) Uani 1 1 d . . . .
O21 O -0.2448(2) -0.08124(12) 0.32698(11) 0.0423(7) Uani 1 1 d . . . .
O22 O -0.3436(3) 0.02922(17) 0.32244(14) 0.0803(15) Uani 1 1 d . . . .
O23 O -0.4000(2) 0.06583(16) 0.42236(15) 0.0620(10) Uani 1 1 d . . . .
O24 O -0.3116(2) -0.08376(12) 0.42142(11) 0.0460(8) Uani 1 1 d . . . .
C147 C -0.1625(8) 0.1581(4) 0.4287(4) 0.050(3) Uani 0.619 1 d . P A 1
H14G H -0.1006 0.1497 0.4244 0.075 Uiso 0.619 1 calc GR P A 1
H14H H -0.1687 0.1953 0.4491 0.075 Uiso 0.619 1 calc GR P A 1
H14I H -0.1901 0.1540 0.3957 0.075 Uiso 0.619 1 calc GR P A 1
C148 C -0.1724(7) 0.1326(4) 0.5037(4) 0.038(2) Uani 0.619 1 d . P A 1
H14J H -0.1806 0.1711 0.5209 0.045 Uiso 0.619 1 calc R P A 1
H14K H -0.1092 0.1256 0.5033 0.045 Uiso 0.619 1 calc R P A 1
C149 C -0.2173(3) 0.09898(15) 0.53244(15) 0.0336(9) Uani 1 1 d . . . .
H14L H -0.1887 0.1049 0.5658 0.040 Uiso 0.5938 1 calc R P A 1
H14M H -0.2785 0.1104 0.5379 0.040 Uiso 0.5938 1 calc R P A 1
H14N H -0.1684 0.1078 0.5569 0.040 Uiso 0.4062 1 calc R P A 2
H14O H -0.2722 0.1069 0.5513 0.040 Uiso 0.4062 1 calc R P A 2
C150 C -0.2383(3) 0.01111(17) 0.53933(16) 0.0414(10) Uani 1 1 d . . . .
H15A H -0.2982 0.0185 0.5507 0.062 Uiso 1 1 calc GR . . .
H15B H -0.1986 0.0194 0.5684 0.062 Uiso 1 1 calc GR . . .
H15C H -0.2337 -0.0270 0.5212 0.062 Uiso 1 1 calc GR . . .
C151 C -0.0637(3) -0.05186(19) 0.44733(18) 0.0479(12) Uani 1 1 d . . . .
H15D H -0.0728 -0.0227 0.4777 0.072 Uiso 1 1 calc GR . . .
H15E H -0.0047 -0.0655 0.4480 0.072 Uiso 1 1 calc GR . . .
H15F H -0.1061 -0.0810 0.4459 0.072 Uiso 1 1 calc GR . . .
C152 C -0.0164(3) 0.01134(18) 0.40580(18) 0.0425(10) Uani 1 1 d . . . .
H15G H 0.0437 0.0008 0.4116 0.051 Uiso 1 1 calc R . . .
H15H H -0.0316 0.0425 0.4339 0.051 Uiso 1 1 calc R . . .
C153 C -0.0212(3) 0.0267(2) 0.35781(19) 0.0468(11) Uani 1 1 d . . . .
H15I H 0.0209 0.0564 0.3588 0.056 Uiso 1 1 calc R . . .
H15J H -0.0057 -0.0044 0.3297 0.056 Uiso 1 1 calc R . . .
C154 C -0.1126(4) 0.0631(2) 0.3065(2) 0.0636(15) Uani 1 1 d . . . .
H15K H -0.0911 0.0358 0.2774 0.095 Uiso 1 1 calc GR . . .
H15L H -0.0771 0.0961 0.3117 0.095 Uiso 1 1 calc GR . . .
H15M H -0.1734 0.0708 0.3005 0.095 Uiso 1 1 calc GR . . .
C155 C -0.1825(4) -0.0807(2) 0.2891(2) 0.0619(15) Uani 1 1 d . . . .
H15N H -0.1840 -0.0460 0.2810 0.093 Uiso 1 1 calc GR . . .
H15O H -0.1965 -0.1097 0.2590 0.093 Uiso 1 1 calc GR . . .
H15P H -0.1242 -0.0860 0.3015 0.093 Uiso 1 1 calc GR . . .
C156 C -0.2376(3) -0.12639(17) 0.34636(19) 0.0477(12) Uani 1 1 d . . . .
H15Q H -0.1831 -0.1235 0.3663 0.057 Uiso 1 1 calc R . . .
H15R H -0.2357 -0.1596 0.3184 0.057 Uiso 1 1 calc R . . .
C157 C -0.3140(4) -0.12909(18) 0.37876(18) 0.0533(14) Uani 1 1 d . . . .
H15S H -0.3687 -0.1294 0.3595 0.064 Uiso 1 1 calc R . . .
H15T H -0.3124 -0.1627 0.3897 0.064 Uiso 1 1 calc R . . .
C158 C -0.3838(3) -0.0849(2) 0.4528(2) 0.0564(13) Uani 1 1 d . . . .
H15U H -0.3806 -0.0535 0.4820 0.085 Uiso 1 1 calc GR . . .
H15V H -0.3827 -0.1179 0.4641 0.085 Uiso 1 1 calc GR . . .
H15W H -0.4379 -0.0842 0.4340 0.085 Uiso 1 1 calc GR . . .
C159 C -0.4648(4) 0.0608(3) 0.4558(3) 0.0744(18) Uani 1 1 d . . . .
H15X H -0.4392 0.0485 0.4833 0.112 Uiso 1 1 calc GR . . .
H15Y H -0.5091 0.0346 0.4382 0.112 Uiso 1 1 calc GR . . .
H H -0.4918 0.0958 0.4694 0.112 Uiso 1 1 calc GR . . .
C160 C -0.4347(5) 0.0848(3) 0.3824(3) 0.086(2) Uani 1 1 d . . . .
H16A H -0.4882 0.0636 0.3693 0.104 Uiso 1 1 calc R . . .
H16B H -0.4516 0.1228 0.3960 0.104 Uiso 1 1 calc R . . .
C161 C -0.3789(6) 0.0817(3) 0.3435(3) 0.093(3) Uani 1 1 d . . . .
H16C H -0.3301 0.1076 0.3554 0.112 Uiso 1 1 calc R . . .
H16D H -0.4101 0.0930 0.3166 0.112 Uiso 1 1 calc R . . .
C162 C -0.3956(4) -0.0101(3) 0.2891(2) 0.0637(16) Uani 1 1 d . . . .
H16E H -0.3609 -0.0421 0.2751 0.096 Uiso 1 1 calc GR . . .
H16F H -0.4169 0.0042 0.2618 0.096 Uiso 1 1 calc GR . . .
H16G H -0.4451 -0.0199 0.3071 0.096 Uiso 1 1 calc GR . . .
K2 K 0.74161(5) 0.01372(3) 0.90247(3) 0.02531(16) Uani 1 1 d . . . .
O9 O 0.6993(2) 0.12203(11) 0.95407(11) 0.0428(7) Uani 1 1 d . . . .
O10 O 0.9037(2) 0.06639(15) 0.92577(15) 0.0589(10) Uani 1 1 d . . . .
O11 O 0.8583(3) 0.02466(19) 0.82399(15) 0.0874(16) Uani 1 1 d . . . .
O12 O 0.8075(2) -0.08367(12) 0.91955(11) 0.0447(8) Uani 1 1 d . . . .
O13 O 0.7368(2) -0.08108(12) 0.82556(11) 0.0429(7) Uani 1 1 d . . . .
O14 O 0.5692(2) -0.03099(12) 0.89870(12) 0.0404(7) Uani 1 1 d . . . .
O15 O 0.7012(2) 0.04072(11) 1.00577(10) 0.0402(7) Uani 1 1 d . . . .
O16 O 0.6146(2) 0.04545(12) 0.84727(12) 0.0435(8) Uani 1 1 d . . . .
C93 C 0.9788(4) 0.0573(2) 0.9505(2) 0.0628(15) Uani 1 1 d . . . .
H93A H 0.9629 0.0471 0.9810 0.094 Uiso 1 1 calc GR . . .
H93B H 1.0148 0.0903 0.9596 0.094 Uiso 1 1 calc GR . . .
H93C H 1.0115 0.0283 0.9284 0.094 Uiso 1 1 calc GR . . .
C94 C 0.9078(7) 0.0970(4) 0.8927(4) 0.048(2) Uani 0.613 1 d . P B 1
H94A H 0.9511 0.1266 0.9046 0.058 Uiso 0.613 1 calc R P B 1
H94B H 0.8504 0.1131 0.8901 0.058 Uiso 0.613 1 calc R P B 1
C95 C 0.9331(6) 0.0629(4) 0.8426(3) 0.050(2) Uani 0.613 1 d . P B 1
H95A H 0.9866 0.0430 0.8454 0.060 Uiso 0.613 1 calc R P B 1
H95B H 0.9441 0.0855 0.8192 0.060 Uiso 0.613 1 calc R P B 1
C96 C 0.8926(4) -0.0135(3) 0.7848(2) 0.0597(15) Uani 1 1 d . . . .
H96A H 0.9470 -0.0265 0.7957 0.089 Uiso 1 1 calc GR . . .
H96B H 0.9042 0.0024 0.7569 0.089 Uiso 1 1 calc GR . . .
H96C H 0.8510 -0.0436 0.7737 0.089 Uiso 1 1 calc GR . . .
C97 C 0.6236(5) 0.0656(2) 0.8043(2) 0.0705(18) Uani 1 1 d . . . .
H97A H 0.6853 0.0728 0.7996 0.106 Uiso 1 1 calc GR . . .
H97B H 0.5911 0.0989 0.8092 0.106 Uiso 1 1 calc GR . . .
H97C H 0.6008 0.0388 0.7746 0.106 Uiso 1 1 calc GR . . .
C98 C 0.6558(4) 0.15701(17) 0.92974(19) 0.0489(12) Uani 1 1 d . . . .
H98A H 0.6757 0.1500 0.8950 0.073 Uiso 1 1 calc GR . . .
H98B H 0.6692 0.1945 0.9477 0.073 Uiso 1 1 calc GR . . .
H98C H 0.5928 0.1504 0.9298 0.073 Uiso 1 1 calc GR . . .
C99 C 0.6696(3) 0.13050(17) 1.00301(16) 0.0434(11) Uani 1 1 d . . . .
H99A H 0.6062 0.1228 1.0021 0.052 Uiso 1 1 calc R . . .
H99B H 0.6793 0.1688 1.0213 0.052 Uiso 1 1 calc R . . .
C100 C 0.5265(3) 0.0313(2) 0.8531(2) 0.0524(13) Uani 1 1 d . . . .
H10A H 0.5076 0.0015 0.8240 0.063 Uiso 1 1 calc R . . .
H10B H 0.4891 0.0625 0.8543 0.063 Uiso 1 1 calc R . . .
C101 C 0.5164(3) 0.01392(19) 0.9007(2) 0.0506(13) Uani 1 1 d . . . .
H10C H 0.5338 0.0439 0.9300 0.061 Uiso 1 1 calc R . . .
H10D H 0.4548 0.0043 0.9046 0.061 Uiso 1 1 calc R . . .
C102 C 0.7311(3) 0.00776(17) 1.03595(16) 0.0405(10) Uani 1 1 d . . . .
H10E H 0.7230 -0.0302 1.0176 0.061 Uiso 1 1 calc GR . . .
H10F H 0.6979 0.0153 1.0671 0.061 Uiso 1 1 calc GR . . .
H10G H 0.7930 0.0154 1.0440 0.061 Uiso 1 1 calc GR . . .
C103 C 0.5504(4) -0.0548(2) 0.9382(2) 0.0563(13) Uani 1 1 d . . . .
H10H H 0.5896 -0.0848 0.9365 0.084 Uiso 1 1 calc GR . . .
H10I H 0.4900 -0.0681 0.9349 0.084 Uiso 1 1 calc GR . . .
H10J H 0.5585 -0.0278 0.9705 0.084 Uiso 1 1 calc GR . . .
C104 C 0.6721(4) -0.0825(3) 0.78752(19) 0.0688(18) Uani 1 1 d . . . .
H10K H 0.6152 -0.0916 0.7991 0.103 Uiso 1 1 calc GR . . .
H10L H 0.6872 -0.1097 0.7568 0.103 Uiso 1 1 calc GR . . .
H10M H 0.6697 -0.0471 0.7807 0.103 Uiso 1 1 calc GR . . .
C105 C 0.7331(4) -0.12732(18) 0.84281(19) 0.0503(12) Uani 1 1 d . . . .
H10N H 0.7322 -0.1598 0.8140 0.060 Uiso 1 1 calc R . . .
H10O H 0.6793 -0.1276 0.8621 0.060 Uiso 1 1 calc R . . .
C106 C 0.8116(4) -0.12787(19) 0.8758(2) 0.0578(14) Uani 1 1 d . . . .
H10P H 0.8127 -0.1622 0.8855 0.069 Uiso 1 1 calc R . . .
H10Q H 0.8654 -0.1249 0.8572 0.069 Uiso 1 1 calc R . . .
C107 C 0.8807(4) -0.0834(2) 0.9515(2) 0.0552(13) Uani 1 1 d . . . .
H10R H 0.9343 -0.0809 0.9332 0.083 Uiso 1 1 calc GR . . .
H10S H 0.8806 -0.1168 0.9621 0.083 Uiso 1 1 calc GR . . .
H10T H 0.8779 -0.0525 0.9810 0.083 Uiso 1 1 calc GR . . .
C108 C 0.7146(3) 0.09587(16) 1.03038(15) 0.0357(9) Uani 1 1 d . . . .
H10U H 0.7778 0.1045 1.0325 0.043 Uiso 1 1 calc R . . .
H10V H 0.6922 0.1034 1.0650 0.043 Uiso 1 1 calc R . . .
K4 K 0.23920(5) 0.48138(3) 0.59615(3) 0.02970(17) Uani 1 1 d . . . .
O25 O 0.1338(3) 0.47356(13) 0.67787(12) 0.0532(9) Uani 1 1 d . . . .
O26 O 0.1655(2) 0.38107(12) 0.59918(11) 0.0404(7) Uani 1 1 d . . . .
O27 O 0.08134(19) 0.51746(11) 0.57050(12) 0.0400(7) Uani 1 1 d . . . .
O28 O 0.19935(19) 0.60006(11) 0.62884(11) 0.0378(7) Uani 1 1 d . . . .
O29 O 0.3605(2) 0.51289(15) 0.67523(13) 0.0575(10) Uani 1 1 d . . . .
O30 O 0.4063(2) 0.42033(12) 0.59908(13) 0.0490(8) Uani 1 1 d . . . .
O31 O 0.33601(19) 0.53661(11) 0.53830(11) 0.0391(7) Uani 1 1 d . . . .
O32 O 0.2377(2) 0.44431(12) 0.49220(10) 0.0388(7) Uani 1 1 d . . . .
C201 C 0.1478(4) 0.5138(2) 0.7223(2) 0.0620(15) Uani 1 1 d . . . .
H20F H 0.2009 0.5062 0.7390 0.093 Uiso 1 1 calc GR . . .
H20G H 0.0981 0.5147 0.7445 0.093 Uiso 1 1 calc GR . . .
H20H H 0.1544 0.5487 0.7148 0.093 Uiso 1 1 calc GR . . .
C202 C 0.1273(4) 0.42175(19) 0.68454(18) 0.0495(12) Uani 1 1 d . . . .
H20I H 0.0829 0.4210 0.7101 0.059 Uiso 1 1 calc R . . .
H20J H 0.1839 0.4119 0.6968 0.059 Uiso 1 1 calc R . . .
C203 C 0.1030(3) 0.38230(18) 0.63683(18) 0.0451(11) Uani 1 1 d . . . .
H20K H 0.0974 0.3461 0.6425 0.054 Uiso 1 1 calc R . . .
H20L H 0.0457 0.3917 0.6252 0.054 Uiso 1 1 calc R . . .
C204 C 0.1461(3) 0.33872(18) 0.55604(18) 0.0457(11) Uani 1 1 d . . . .
H20M H 0.0877 0.3435 0.5435 0.068 Uiso 1 1 calc GR . . .
H20N H 0.1482 0.3042 0.5647 0.068 Uiso 1 1 calc GR . . .
H20O H 0.1889 0.3390 0.5301 0.068 Uiso 1 1 calc GR . . .
C205 C 0.1719(3) 0.41208(19) 0.46206(17) 0.0447(11) Uani 1 1 d . . . .
H20P H 0.1960 0.3773 0.4443 0.067 Uiso 1 1 calc GR . . .
H20Q H 0.1500 0.4303 0.4376 0.067 Uiso 1 1 calc GR . . .
H20R H 0.1241 0.4063 0.4834 0.067 Uiso 1 1 calc GR . . .
C206 C 0.2903(3) 0.46969(19) 0.46426(16) 0.0442(11) Uani 1 1 d . . . .
H20S H 0.2562 0.4966 0.4529 0.053 Uiso 1 1 calc R . . .
H20T H 0.3114 0.4428 0.4342 0.053 Uiso 1 1 calc R . . .
C207 C 0.3657(3) 0.4967(2) 0.49550(19) 0.0519(12) Uani 1 1 d . . . .
H20U H 0.4001 0.4697 0.5066 0.062 Uiso 1 1 calc R . . .
H20V H 0.4039 0.5138 0.4753 0.062 Uiso 1 1 calc R . . .
C208 C 0.4042(3) 0.5674(2) 0.56722(19) 0.0514(12) Uani 1 1 d . . . .
H20W H 0.3807 0.5903 0.5984 0.077 Uiso 1 1 calc GR . . .
H20X H 0.4317 0.5901 0.5481 0.077 Uiso 1 1 calc GR . . .
H20Y H 0.4475 0.5434 0.5752 0.077 Uiso 1 1 calc GR . . .
C209 C 0.1669(4) 0.63652(19) 0.67159(18) 0.0495(12) Uani 1 1 d . . . .
H20Z H 0.1074 0.6257 0.6776 0.074 Uiso 1 1 calc GR . . .
HA H 0.1666 0.6727 0.6664 0.074 Uiso 1 1 calc GR . . .
HB H 0.2039 0.6367 0.7007 0.074 Uiso 1 1 calc GR . . .
C210 C 0.1537(3) 0.60262(17) 0.58413(17) 0.0373(9) Uani 1 1 d . . . .
H21D H 0.1904 0.5870 0.5548 0.045 Uiso 1 1 calc R . . .
H21E H 0.1443 0.6408 0.5853 0.045 Uiso 1 1 calc R . . .
C211 C 0.0673(3) 0.57329(16) 0.57709(17) 0.0373(9) Uani 1 1 d . . . .
H21F H 0.0307 0.5874 0.6068 0.045 Uiso 1 1 calc R . . .
H21G H 0.0366 0.5789 0.5473 0.045 Uiso 1 1 calc R . . .
C212 C 0.0033(3) 0.4881(2) 0.5707(2) 0.0490(12) Uani 1 1 d . . . .
H21H H 0.0166 0.4503 0.5679 0.073 Uiso 1 1 calc GR . . .
H21I H -0.0336 0.4902 0.5422 0.073 Uiso 1 1 calc GR . . .
H21J H -0.0274 0.5032 0.6021 0.073 Uiso 1 1 calc GR . . .
C213 C 0.3707(4) 0.5653(3) 0.7082(2) 0.0718(19) Uani 1 1 d . . . .
H21K H 0.3308 0.5898 0.6978 0.108 Uiso 1 1 calc GR . . .
H21L H 0.4308 0.5780 0.7069 0.108 Uiso 1 1 calc GR . . .
H21M H 0.3575 0.5641 0.7425 0.108 Uiso 1 1 calc GR . . .
C214 C 0.4206(3) 0.4764(2) 0.68491(18) 0.0527(13) Uani 1 1 d . . . .
H21N H 0.4175 0.4756 0.7205 0.063 Uiso 1 1 calc R . . .
H21O H 0.4804 0.4875 0.6785 0.063 Uiso 1 1 calc R . . .
C215 C 0.3992(4) 0.4216(2) 0.6511(2) 0.0547(13) Uani 1 1 d . . . .
H21P H 0.4392 0.3950 0.6588 0.066 Uiso 1 1 calc R . . .
H21Q H 0.3391 0.4111 0.6577 0.066 Uiso 1 1 calc R . . .
C216 C 0.4923(4) 0.4123(2) 0.5825(2) 0.0670(16) Uani 1 1 d . . . .
H21R H 0.4975 0.4202 0.5499 0.100 Uiso 1 1 calc GR . . .
H21S H 0.5079 0.3748 0.5792 0.100 Uiso 1 1 calc GR . . .
H21T H 0.5316 0.4362 0.6069 0.100 Uiso 1 1 calc GR . . .
O18A O -0.1385(4) 0.1168(2) 0.4659(3) 0.0236(14) Uani 0.381 1 d . P A 2
C95A C 0.8733(9) 0.0840(5) 0.8422(5) 0.047(3) Uani 0.387 1 d . P B 2
H95C H 0.8212 0.1031 0.8582 0.057 Uiso 0.387 1 calc R P B 2
H95D H 0.8940 0.0999 0.8154 0.057 Uiso 0.387 1 calc R P B 2
C94A C 0.9446(10) 0.0823(7) 0.8801(7) 0.048(4) Uani 0.387 1 d . P B 2
H94C H 0.9739 0.1180 0.8917 0.057 Uiso 0.387 1 calc R P B 2
H94D H 0.9886 0.0556 0.8643 0.057 Uiso 0.387 1 calc R P B 2
C1A C -0.2105(9) 0.1334(5) 0.4971(6) 0.026(3) Uani 0.381 1 d . P A 2
H1AA H -0.2644 0.1298 0.4765 0.031 Uiso 0.381 1 calc R P A 2
H1AB H -0.2028 0.1716 0.5161 0.031 Uiso 0.381 1 calc R P A 2
C1B C -0.1208(11) 0.1529(5) 0.4367(6) 0.034(3) Uani 0.381 1 d . P A 2
H1BA H -0.0656 0.1436 0.4193 0.051 Uiso 0.381 1 calc GR P A 2
H1BB H -0.1165 0.1897 0.4585 0.051 Uiso 0.381 1 calc GR P A 2
H1BC H -0.1678 0.1506 0.4120 0.051 Uiso 0.381 1 calc GR P A 2

loop_
_atom_site_aniso_label
_atom_site_aniso_U_11
_atom_site_aniso_U_22
_atom_site_aniso_U_33
_atom_site_aniso_U_23
_atom_site_aniso_U_13
_atom_site_aniso_U_12
Co1 0.0255(3) 0.0183(3) 0.0206(3) 0.0095(2) 0.0022(2) 0.0009(2)
N1 0.0309(17) 0.0220(14) 0.0229(15) 0.0139(11) 0.0052(12) 0.0010(12)
N2 0.0286(16) 0.0222(14) 0.0234(15) 0.0111(12) 0.0021(12) 0.0020(12)
C0AA 0.032(2) 0.044(2) 0.040(2) 0.0266(19) 0.0038(17) 0.0081(17)
C1 0.0299(19) 0.0201(16) 0.0207(17) 0.0092(13) 0.0003(14) -0.0023(14)
C2 0.034(2) 0.0176(16) 0.0223(17) 0.0085(13) -0.0042(15) -0.0015(14)
C3 0.035(2) 0.0199(16) 0.0177(16) 0.0066(13) -0.0014(14) -0.0060(14)
C4 0.036(2) 0.0240(18) 0.0291(19) 0.0083(15) 0.0021(16) -0.0047(15)
C5 0.048(3) 0.0273(19) 0.031(2) 0.0118(16) 0.0032(18) -0.0119(17)
C6 0.055(3) 0.0218(18) 0.0260(19) 0.0118(15) 0.0041(18) -0.0030(17)
C7 0.049(2) 0.0203(17) 0.0198(17) 0.0037(13) -0.0023(16) 0.0007(16)
C8 0.055(3) 0.0204(17) 0.0266(19) 0.0108(14) 0.0001(18) 0.0065(17)
C9 0.042(2) 0.0292(19) 0.029(2) 0.0091(15) -0.0004(17) 0.0119(17)
C10 0.034(2) 0.0285(19) 0.0267(19) 0.0117(15) 0.0000(16) 0.0038(15)
C11 0.034(2) 0.0217(16) 0.0163(16) 0.0076(13) 0.0019(14) 0.0014(14)
C12 0.038(2) 0.0178(16) 0.0177(16) 0.0069(13) -0.0008(14) -0.0004(14)
C13 0.0276(19) 0.0196(16) 0.0243(17) 0.0111(13) 0.0026(14) 0.0008(13)
C14 0.031(2) 0.0209(16) 0.0230(18) 0.0063(13) -0.0016(14) -0.0017(14)
C15 0.0282(19) 0.0242(17) 0.0272(18) 0.0108(14) -0.0004(15) -0.0012(14)
C16 0.033(2) 0.0232(17) 0.0290(19) 0.0119(14) 0.0080(15) 0.0001(14)
C17 0.036(2) 0.0270(18) 0.0249(18) 0.0091(14) 0.0021(16) -0.0021(15)
C18 0.029(2) 0.0273(18) 0.0255(18) 0.0099(14) -0.0017(15) -0.0051(14)
C19 0.033(2) 0.044(2) 0.0245(19) -0.0025(17) 0.0013(16) -0.0014(17)
C20 0.035(2) 0.031(2) 0.037(2) 0.0121(17) 0.0063(17) 0.0003(16)
C21 0.036(2) 0.046(2) 0.025(2) 0.0102(17) -0.0033(17) -0.0039(18)
C22 0.0259(18) 0.0222(16) 0.0262(18) 0.0142(14) 0.0040(14) 0.0024(13)
C23 0.033(2) 0.0318(19) 0.0246(18) 0.0174(15) 0.0004(15) 0.0006(15)
C24 0.033(2) 0.040(2) 0.031(2) 0.0198(17) -0.0023(16) 0.0003(17)
C26 0.032(2) 0.0312(19) 0.032(2) 0.0144(16) 0.0089(16) 0.0051(16)
C27 0.038(2) 0.0226(17) 0.0299(19) 0.0098(15) 0.0059(16) 0.0056(15)
C28 0.035(2) 0.048(2) 0.030(2) 0.0133(18) 0.0013(17) -0.0001(18)
C29 0.035(2) 0.063(3) 0.045(3) 0.029(2) 0.002(2) 0.003(2)
C30 0.045(3) 0.032(2) 0.032(2) 0.0014(16) 0.0094(18) -0.0011(18)
C31 0.062(3) 0.0218(19) 0.038(2) 0.0042(16) 0.010(2) -0.0018(18)
C32 0.033(2) 0.0265(19) 0.040(2) 0.0128(16) 0.0127(17) 0.0045(15)
C33 0.025(2) 0.032(2) 0.051(3) 0.0239(18) 0.0034(17) 0.0026(15)
C34 0.037(2) 0.036(2) 0.042(2) 0.0197(18) -0.0047(18) 0.0019(17)
C35 0.047(3) 0.041(2) 0.032(2) 0.0212(18) -0.0011(18) 0.0042(19)
C36 0.035(2) 0.036(2) 0.036(2) 0.0199(17) 0.0095(17) 0.0084(17)
C37 0.026(2) 0.029(2) 0.061(3) 0.0245(19) 0.0061(19) 0.0006(16)
C38 0.043(3) 0.027(2) 0.055(3) 0.0168(19) 0.001(2) -0.0015(17)
Co3 0.0239(3) 0.0179(3) 0.0245(3) 0.0115(2) -0.0004(2) -0.0011(2)
N5 0.0252(16) 0.0214(14) 0.0248(15) 0.0105(11) 0.0022(12) 0.0000(11)
N6 0.0274(16) 0.0205(14) 0.0271(15) 0.0116(12) 0.0001(12) 0.0026(12)
C109 0.0303(19) 0.0159(15) 0.0218(17) 0.0085(13) 0.0026(14) 0.0002(13)
C110 0.0290(19) 0.0177(15) 0.0207(16) 0.0077(13) 0.0029(14) 0.0033(13)
C111 0.0296(19) 0.0204(16) 0.0184(16) 0.0092(13) 0.0034(14) 0.0012(14)
C112 0.031(2) 0.0217(17) 0.0255(18) 0.0096(14) 0.0025(15) 0.0014(14)
C113 0.034(2) 0.0286(19) 0.0271(19) 0.0129(15) 0.0050(15) -0.0051(15)
C114 0.045(2) 0.0198(17) 0.0271(19) 0.0135(14) 0.0071(16) -0.0002(15)
C115 0.033(2) 0.0243(17) 0.0237(18) 0.0119(14) 0.0063(15) 0.0042(15)
C116 0.042(2) 0.0240(18) 0.031(2) 0.0165(15) 0.0027(17) 0.0058(16)
C117 0.037(2) 0.032(2) 0.036(2) 0.0175(17) -0.0013(17) 0.0078(17)
C118 0.031(2) 0.0257(18) 0.032(2) 0.0130(15) -0.0003(16) 0.0016(15)
C119 0.0283(19) 0.0220(16) 0.0211(17) 0.0085(13) 0.0020(14) 0.0037(14)
C120 0.033(2) 0.0197(16) 0.0184(16) 0.0078(13) 0.0037(14) 0.0015(14)
C121 0.0246(18) 0.0214(16) 0.0221(17) 0.0123(13) 0.0036(14) -0.0004(13)
C122 0.034(2) 0.0179(16) 0.0244(18) 0.0093(13) 0.0046(15) 0.0005(14)
C123 0.028(2) 0.033(2) 0.0281(19) 0.0089(15) 0.0071(15) 0.0023(15)
C124 0.028(2) 0.044(2) 0.033(2) 0.0072(18) 0.0051(16) -0.0046(17)
C125 0.032(2) 0.032(2) 0.0280(19) 0.0056(15) 0.0019(16) -0.0035(16)
C126 0.0287(19) 0.0232(17) 0.0235(17) 0.0095(14) 0.0026(14) -0.0012(14)
C127 0.040(2) 0.0294(19) 0.028(2) 0.0037(15) -0.0002(17) -0.0002(16)
C128 0.033(3) 0.079(4) 0.047(3) 0.000(3) 0.002(2) -0.004(2)
C129 0.037(2) 0.0240(18) 0.0268(19) 0.0045(14) 0.0032(16) 0.0030(15)
C130 0.0245(18) 0.0185(15) 0.0244(17) 0.0109(13) -0.0005(14) -0.0002(13)
C131 0.0259(18) 0.0215(16) 0.0222(17) 0.0093(13) 0.0013(14) 0.0005(13)
C132 0.0242(18) 0.0221(17) 0.0288(19) 0.0082(14) 0.0032(14) -0.0008(13)
C133 0.0262(19) 0.0247(17) 0.032(2) 0.0077(15) -0.0028(15) -0.0002(14)
C134 0.035(2) 0.0288(18) 0.0188(17) 0.0060(14) -0.0040(15) 0.0000(15)
C135 0.033(2) 0.0247(17) 0.0217(17) 0.0097(14) 0.0052(15) 0.0019(14)
C136 0.033(2) 0.0292(19) 0.0266(19) 0.0024(15) 0.0005(16) -0.0001(15)
C137 0.031(2) 0.036(2) 0.044(2) 0.0048(18) -0.0045(18) 0.0007(17)
C138 0.041(2) 0.042(2) 0.0249(19) 0.0108(17) 0.0041(17) 0.0050(18)
C139 0.043(2) 0.035(2) 0.027(2) 0.0165(16) -0.0034(17) -0.0061(17)
C140 0.036(2) 0.0271(18) 0.035(2) 0.0190(16) -0.0081(17) -0.0052(15)
C141 0.026(2) 0.0293(19) 0.050(2) 0.0258(18) -0.0027(17) 0.0009(15)
C142 0.036(2) 0.0248(19) 0.059(3) 0.0228(19) 0.010(2) 0.0066(16)
C143 0.051(3) 0.0212(18) 0.039(2) 0.0088(16) 0.0085(19) 0.0012(17)
C144 0.037(2) 0.0210(17) 0.0294(19) 0.0119(14) -0.0026(16) -0.0048(15)
C145 0.0261(19) 0.0230(17) 0.034(2) 0.0153(15) -0.0019(15) -0.0026(14)
C146 0.033(2) 0.0272(18) 0.033(2) 0.0181(15) 0.0027(16) -0.0015(15)
Co2 0.0234(3) 0.0192(3) 0.0260(3) 0.0125(2) 0.0000(2) -0.0001(2)
N3 0.0249(16) 0.0235(15) 0.0301(16) 0.0129(12) 0.0003(12) -0.0023(12)
N4 0.0242(16) 0.0222(14) 0.0297(16) 0.0143(12) -0.0031(12) -0.0024(11)
C55 0.0278(19) 0.0191(16) 0.0242(17) 0.0118(13) -0.0030(14) -0.0018(13)
C56 0.031(2) 0.0171(15) 0.0237(17) 0.0092(13) -0.0040(14) -0.0003(13)
C57 0.034(2) 0.0206(16) 0.0220(17) 0.0083(13) -0.0021(15) -0.0017(14)
C58 0.033(2) 0.0244(18) 0.036(2) 0.0137(15) 0.0010(16) -0.0030(15)
C59 0.048(3) 0.032(2) 0.041(2) 0.0224(18) 0.0108(19) -0.0060(18)
C60 0.059(3) 0.0243(19) 0.034(2) 0.0142(16) 0.0053(19) -0.0038(18)
C61 0.052(3) 0.0215(17) 0.0235(18) 0.0087(14) -0.0022(17) -0.0011(16)
C62 0.060(3) 0.0232(18) 0.032(2) 0.0150(16) 0.0021(19) 0.0039(18)
C63 0.048(3) 0.0280(19) 0.033(2) 0.0135(16) -0.0014(18) 0.0110(17)
C64 0.034(2) 0.0246(18) 0.0283(19) 0.0131(14) -0.0003(15) 0.0007(15)
C65 0.035(2) 0.0219(17) 0.0207(17) 0.0086(13) -0.0040(15) 0.0010(14)
C66 0.035(2) 0.0215(17) 0.0207(17) 0.0076(13) -0.0008(15) -0.0015(14)
C67 0.0272(19) 0.0169(15) 0.0243(17) 0.0106(13) -0.0028(14) -0.0017(13)
C68 0.035(2) 0.0239(17) 0.0218(17) 0.0107(14) -0.0022(15) -0.0044(15)
C69 0.037(2) 0.0239(17) 0.0228(18) 0.0084(14) 0.0015(15) -0.0026(15)
C70 0.030(2) 0.0240(17) 0.0279(19) 0.0101(14) 0.0019(15) -0.0025(14)
C71 0.0239(18) 0.0252(17) 0.0294(19) 0.0071(14) -0.0031(15) -0.0019(14)
C72 0.0248(18) 0.0206(16) 0.0220(17) 0.0075(13) -0.0020(14) -0.0030(13)
C73 0.041(2) 0.046(2) 0.025(2) 0.0135(17) -0.0091(17) -0.0087(19)
C74 0.030(2) 0.043(2) 0.036(2) 0.0049(18) 0.0045(17) 0.0001(17)
C75 0.033(2) 0.033(2) 0.028(2) 0.0004(16) 0.0037(16) -0.0018(16)
C76 0.0242(18) 0.0208(16) 0.0262(18) 0.0122(13) -0.0012(14) -0.0002(13)
C77 0.034(2) 0.0242(17) 0.0251(18) 0.0082(14) -0.0033(15) 0.0026(15)
C78 0.033(2) 0.034(2) 0.0239(18) 0.0078(15) -0.0023(15) 0.0082(16)
C79 0.027(2) 0.043(2) 0.028(2) 0.0137(17) -0.0002(16) 0.0033(16)
C80 0.029(2) 0.0339(19) 0.0220(18) 0.0092(15) -0.0052(15) -0.0044(15)
C81 0.0283(19) 0.0253(17) 0.0243(18) 0.0115(14) 0.0002(14) -0.0010(14)
C82 0.040(2) 0.032(2) 0.032(2) 0.0040(16) -0.0086(18) -0.0011(17)
C83 0.031(2) 0.086(4) 0.031(2) 0.013(2) -0.0015(18) 0.008(2)
C84 0.038(2) 0.037(2) 0.027(2) 0.0082(16) 0.0028(17) 0.0045(17)
C85 0.035(2) 0.0260(18) 0.0296(19) 0.0148(15) -0.0033(16) 0.0013(15)
C86 0.0261(19) 0.0251(17) 0.034(2) 0.0151(15) 0.0012(15) 0.0018(14)
C87 0.038(2) 0.0231(17) 0.031(2) 0.0126(15) 0.0035(16) 0.0043(15)
C88 0.049(3) 0.0233(18) 0.036(2) 0.0103(16) -0.0050(18) -0.0002(17)
C89 0.037(2) 0.0261(19) 0.050(3) 0.0195(18) -0.0066(19) -0.0076(16)
C90 0.0233(19) 0.0297(19) 0.045(2) 0.0218(17) 0.0024(16) -0.0002(15)
C91 0.031(2) 0.0285(18) 0.032(2) 0.0178(15) 0.0075(16) 0.0044(15)
C92 0.041(2) 0.033(2) 0.028(2) 0.0169(16) 0.0024(17) 0.0053(17)
Co4 0.0276(3) 0.0184(3) 0.0219(3) 0.0105(2) 0.0011(2) 0.0002(2)
N7 0.0302(17) 0.0207(14) 0.0256(15) 0.0100(12) 0.0019(12) -0.0008(12)
N8 0.0335(17) 0.0215(14) 0.0240(15) 0.0132(12) -0.0050(13) -0.0014(12)
C163 0.0308(19) 0.0161(15) 0.0204(16) 0.0077(13) 0.0016(14) -0.0007(13)
C164 0.034(2) 0.0187(16) 0.0192(16) 0.0076(13) -0.0002(14) -0.0027(14)
C165 0.039(2) 0.0198(16) 0.0208(17) 0.0084(13) -0.0026(15) -0.0004(15)
C166 0.042(2) 0.0272(18) 0.0249(18) 0.0121(15) -0.0053(16) -0.0046(16)
C167 0.046(2) 0.0288(19) 0.031(2) 0.0127(16) -0.0040(18) -0.0122(17)
C168 0.058(3) 0.0202(17) 0.0254(19) 0.0116(14) -0.0009(18) -0.0064(17)
C169 0.049(2) 0.0186(16) 0.0214(17) 0.0085(13) 0.0013(16) -0.0004(15)
C170 0.061(3) 0.0194(17) 0.0258(19) 0.0104(14) -0.0041(18) 0.0004(17)
C171 0.051(3) 0.0256(19) 0.034(2) 0.0117(16) -0.0087(19) 0.0094(17)
C172 0.042(2) 0.0236(18) 0.030(2) 0.0108(15) -0.0028(17) 0.0053(16)
C173 0.037(2) 0.0215(16) 0.0153(16) 0.0044(13) -0.0006(14) 0.0026(14)
C174 0.043(2) 0.0191(16) 0.0161(16) 0.0078(13) -0.0024(15) 0.0009(15)
C175 0.033(2) 0.0253(17) 0.0287(19) 0.0167(15) -0.0059(15) -0.0039(15)
C176 0.043(2) 0.0259(18) 0.031(2) 0.0108(15) -0.0072(17) -0.0010(16)
C177 0.039(2) 0.033(2) 0.045(2) 0.0192(18) -0.0162(19) -0.0032(17)
C178 0.036(2) 0.032(2) 0.044(2) 0.0230(18) -0.0037(18) -0.0058(17)
C179 0.033(2) 0.039(2) 0.038(2) 0.0262(18) 0.0012(17) -0.0041(17)
C180 0.036(2) 0.0316(19) 0.029(2) 0.0196(16) 0.0000(16) -0.0045(16)
C181 0.056(3) 0.040(2) 0.038(2) -0.0004(19) -0.015(2) 0.010(2)
C182 0.033(2) 0.059(3) 0.056(3) 0.032(2) -0.008(2) -0.010(2)
C183 0.037(2) 0.048(2) 0.032(2) 0.0210(18) -0.0014(18) -0.0038(19)
C184 0.0287(19) 0.0227(16) 0.0246(18) 0.0122(14) 0.0012(14) 0.0008(14)
C185 0.034(2) 0.0306(19) 0.0253(19) 0.0094(15) 0.0014(16) 0.0038(16)
C186 0.038(2) 0.035(2) 0.0247(19) 0.0098(15) -0.0004(16) 0.0016(17)
C187 0.033(2) 0.0234(17) 0.034(2) 0.0148(15) -0.0045(16) 0.0000(15)
C188 0.029(2) 0.0233(17) 0.034(2) 0.0104(15) 0.0035(16) 0.0013(14)
C189 0.034(2) 0.0195(16) 0.0296(19) 0.0089(14) -0.0006(16) -0.0002(14)
C190 0.041(3) 0.063(3) 0.028(2) 0.007(2) 0.0035(18) 0.013(2)
C191 0.037(2) 0.036(2) 0.039(2) 0.0150(17) -0.0045(18) 0.0008(17)
C192 0.036(2) 0.037(2) 0.037(2) -0.0044(18) 0.0004(18) 0.0057(17)
C193 0.064(3) 0.024(2) 0.049(3) 0.0082(18) 0.015(2) 0.0037(19)
C194 0.035(2) 0.0266(19) 0.051(3) 0.0150(18) 0.0086(19) 0.0063(16)
C195 0.028(2) 0.034(2) 0.051(3) 0.0261(19) -0.0040(18) -0.0006(16)
C196 0.044(2) 0.036(2) 0.040(2) 0.0213(18) -0.0022(19) -0.0016(18)
C197 0.049(3) 0.036(2) 0.039(2) 0.0218(18) 0.018(2) 0.0043(19)
C198 0.026(2) 0.033(2) 0.050(3) 0.0203(18) 0.0055(18) 0.0016(16)
C199 0.033(2) 0.029(2) 0.049(2) 0.0211(18) -0.0073(18) -0.0052(16)
C200 0.056(3) 0.0235(19) 0.045(3) 0.0060(17) -0.007(2) -0.0055(18)
K1 0.0298(4) 0.0283(4) 0.0261(4) 0.0121(3) 0.0013(3) 0.0006(3)
O1 0.0397(17) 0.0355(15) 0.0493(18) 0.0154(13) 0.0006(14) 0.0033(12)
O2 0.061(2) 0.0397(16) 0.0356(16) 0.0198(13) 0.0032(14) 0.0115(14)
O3 0.0407(17) 0.0318(14) 0.0409(16) 0.0123(12) 0.0013(13) -0.0005(12)
O4 0.060(2) 0.0338(16) 0.0444(18) 0.0106(13) 0.0185(15) 0.0024(14)
O5 0.0439(19) 0.063(2) 0.067(2) 0.0409(19) 0.0001(16) 0.0066(16)
O6 0.060(2) 0.0531(19) 0.0356(17) 0.0221(14) -0.0006(15) -0.0083(16)
O7 0.086(3) 0.075(3) 0.051(2) 0.003(2) 0.016(2) -0.032(2)
O8 0.053(2) 0.061(2) 0.0473(19) 0.0185(16) -0.0089(16) -0.0170(17)
C39 0.062(3) 0.050(3) 0.032(2) 0.010(2) -0.005(2) 0.007(2)
C40 0.056(3) 0.040(2) 0.039(2) 0.0216(19) -0.004(2) 0.006(2)
C41 0.043(3) 0.038(2) 0.049(3) 0.024(2) 0.000(2) 0.0096(19)
C42 0.047(3) 0.034(2) 0.045(3) 0.0145(19) 0.006(2) -0.0015(18)
C43 0.052(4) 0.111(5) 0.071(4) 0.040(4) -0.002(3) 0.012(3)
C44 0.076(4) 0.072(4) 0.081(4) 0.038(3) 0.001(3) -0.017(3)
C45 0.069(4) 0.069(4) 0.075(4) 0.038(3) -0.002(3) -0.028(3)
C46 0.060(3) 0.054(3) 0.058(3) 0.001(2) -0.016(3) 0.000(3)
C47 0.057(3) 0.057(3) 0.032(2) 0.006(2) -0.002(2) -0.015(2)
C48 0.068(4) 0.073(4) 0.049(3) 0.041(3) -0.009(3) -0.010(3)
C49 0.057(3) 0.078(4) 0.069(4) 0.050(3) -0.013(3) -0.007(3)
C50 0.051(3) 0.056(3) 0.104(5) 0.037(3) 0.002(3) 0.011(3)
C51 0.037(2) 0.046(3) 0.058(3) 0.025(2) 0.010(2) 0.007(2)
C52 0.056(3) 0.036(2) 0.068(3) -0.001(2) 0.017(3) -0.013(2)
C53 0.071(4) 0.027(2) 0.069(3) 0.013(2) 0.017(3) 0.000(2)
C54 0.065(3) 0.039(3) 0.064(3) 0.017(2) 0.027(3) 0.014(2)
K3 0.0334(4) 0.0239(4) 0.0208(4) 0.0074(3) 0.0002(3) 0.0013(3)
O17 0.125(3) 0.0219(14) 0.0214(14) 0.0102(11) 0.0025(17) -0.0067(16)
O18 0.056(3) 0.034(2) 0.029(3) 0.014(2) -0.005(2) -0.008(2)
O19 0.0382(16) 0.0295(14) 0.0422(16) 0.0071(12) -0.0086(13) -0.0018(12)
O20 0.0480(18) 0.0399(16) 0.0398(17) 0.0192(13) 0.0132(14) 0.0005(13)
O21 0.0484(18) 0.0396(16) 0.0326(15) -0.0014(13) 0.0037(13) 0.0037(13)
O22 0.117(4) 0.075(3) 0.047(2) 0.0113(19) -0.024(2) 0.046(3)
O23 0.055(2) 0.069(2) 0.067(2) 0.026(2) 0.0068(19) 0.0239(19)
O24 0.062(2) 0.0404(17) 0.0362(16) 0.0126(13) -0.0105(15) -0.0173(15)
C147 0.080(8) 0.031(4) 0.043(5) 0.016(4) -0.004(5) -0.014(5)
C148 0.057(7) 0.027(4) 0.027(4) 0.006(3) -0.010(5) -0.003(5)
C149 0.046(2) 0.0252(18) 0.027(2) 0.0024(15) 0.0000(17) 0.0020(16)
C150 0.062(3) 0.035(2) 0.034(2) 0.0209(18) -0.004(2) -0.007(2)
C151 0.055(3) 0.041(2) 0.052(3) 0.022(2) -0.019(2) 0.002(2)
C152 0.034(2) 0.038(2) 0.054(3) 0.011(2) -0.005(2) -0.0054(18)
C153 0.038(3) 0.045(3) 0.057(3) 0.013(2) 0.013(2) -0.007(2)
C154 0.084(4) 0.065(3) 0.058(3) 0.044(3) 0.023(3) 0.005(3)
C155 0.065(4) 0.061(3) 0.047(3) -0.006(3) 0.009(3) -0.008(3)
C156 0.052(3) 0.031(2) 0.052(3) -0.0033(19) -0.015(2) 0.0058(19)
C157 0.083(4) 0.030(2) 0.047(3) 0.012(2) -0.022(3) -0.015(2)
C158 0.051(3) 0.073(4) 0.050(3) 0.025(3) -0.007(2) -0.021(3)
C159 0.077(4) 0.064(4) 0.076(4) 0.007(3) 0.024(3) 0.012(3)
C160 0.089(5) 0.091(5) 0.100(5) 0.059(4) 0.031(4) 0.051(4)
C161 0.137(7) 0.084(5) 0.070(4) 0.038(4) -0.003(4) 0.048(5)
C162 0.049(3) 0.098(5) 0.061(3) 0.052(3) -0.008(3) -0.012(3)
K2 0.0324(4) 0.0230(3) 0.0212(4) 0.0071(3) 0.0012(3) -0.0004(3)
O9 0.059(2) 0.0299(15) 0.0412(17) 0.0120(12) 0.0021(14) 0.0106(13)
O10 0.049(2) 0.058(2) 0.077(3) 0.0324(19) -0.0127(18) -0.0157(17)
O11 0.129(4) 0.082(3) 0.042(2) 0.002(2) 0.030(2) -0.055(3)
O12 0.057(2) 0.0413(17) 0.0380(17) 0.0138(13) 0.0119(14) 0.0181(14)
O13 0.0507(19) 0.0384(16) 0.0345(16) 0.0008(13) -0.0023(14) -0.0035(14)
O14 0.0399(17) 0.0336(15) 0.0481(18) 0.0114(13) 0.0100(14) -0.0008(12)
O15 0.075(2) 0.0250(14) 0.0235(14) 0.0117(11) -0.0009(14) 0.0017(13)
O16 0.055(2) 0.0383(16) 0.0425(17) 0.0205(13) -0.0156(15) -0.0027(14)
C93 0.057(3) 0.063(3) 0.064(4) 0.012(3) -0.013(3) 0.002(3)
C94 0.041(6) 0.037(5) 0.066(7) 0.012(4) 0.003(5) -0.001(4)
C95 0.046(5) 0.063(5) 0.051(5) 0.032(4) 0.000(4) -0.023(4)
C96 0.052(3) 0.094(4) 0.049(3) 0.045(3) -0.002(2) 0.005(3)
C97 0.112(5) 0.056(3) 0.057(3) 0.040(3) -0.032(3) -0.019(3)
C98 0.070(3) 0.028(2) 0.053(3) 0.018(2) -0.010(2) 0.009(2)
C99 0.066(3) 0.026(2) 0.037(2) 0.0049(17) 0.008(2) 0.0043(19)
C100 0.051(3) 0.044(3) 0.061(3) 0.011(2) -0.022(2) 0.006(2)
C101 0.035(2) 0.038(2) 0.072(3) 0.002(2) 0.005(2) 0.0040(19)
C102 0.059(3) 0.037(2) 0.033(2) 0.0228(18) 0.005(2) 0.005(2)
C103 0.059(3) 0.049(3) 0.067(3) 0.025(3) 0.023(3) -0.005(2)
C104 0.079(4) 0.075(4) 0.036(3) -0.014(3) -0.017(3) 0.006(3)
C105 0.062(3) 0.030(2) 0.051(3) -0.001(2) 0.013(2) -0.007(2)
C106 0.083(4) 0.031(2) 0.060(3) 0.010(2) 0.019(3) 0.018(2)
C107 0.057(3) 0.061(3) 0.055(3) 0.026(3) 0.010(2) 0.019(3)
C108 0.047(3) 0.031(2) 0.026(2) 0.0039(16) 0.0003(17) -0.0056(17)
K4 0.0353(4) 0.0300(4) 0.0249(4) 0.0094(3) 0.0005(3) -0.0045(3)
O25 0.088(3) 0.0352(17) 0.0393(18) 0.0157(14) 0.0109(17) -0.0126(16)
O26 0.0475(18) 0.0348(15) 0.0394(16) 0.0111(13) 0.0019(14) -0.0042(13)
O27 0.0383(17) 0.0309(14) 0.0548(19) 0.0191(13) -0.0011(14) -0.0048(12)
O28 0.0368(16) 0.0349(15) 0.0408(16) 0.0083(12) -0.0028(13) 0.0040(12)
O29 0.050(2) 0.060(2) 0.053(2) -0.0034(17) -0.0054(16) 0.0070(17)
O30 0.0441(19) 0.0366(16) 0.062(2) 0.0053(15) -0.0043(16) 0.0051(14)
O31 0.0383(17) 0.0328(15) 0.0459(17) 0.0101(13) 0.0031(13) -0.0038(12)
O32 0.0463(18) 0.0411(16) 0.0280(14) 0.0080(12) -0.0009(12) -0.0079(13)
C201 0.098(5) 0.041(3) 0.046(3) 0.011(2) 0.014(3) -0.015(3)
C202 0.068(3) 0.044(3) 0.043(3) 0.022(2) 0.012(2) -0.005(2)
C203 0.051(3) 0.037(2) 0.052(3) 0.021(2) 0.005(2) -0.008(2)
C204 0.050(3) 0.039(2) 0.044(3) 0.006(2) -0.006(2) 0.004(2)
C205 0.044(3) 0.051(3) 0.035(2) 0.005(2) -0.0015(19) -0.007(2)
C206 0.056(3) 0.045(3) 0.031(2) 0.0095(19) 0.008(2) -0.007(2)
C207 0.048(3) 0.054(3) 0.050(3) 0.007(2) 0.015(2) -0.011(2)
C208 0.051(3) 0.050(3) 0.052(3) 0.010(2) 0.004(2) -0.016(2)
C209 0.067(3) 0.037(2) 0.042(3) 0.008(2) -0.005(2) 0.005(2)
C210 0.040(2) 0.032(2) 0.042(2) 0.0136(17) -0.0038(19) -0.0004(17)
C211 0.038(2) 0.033(2) 0.040(2) 0.0095(17) 0.0011(18) 0.0030(17)
C212 0.044(3) 0.049(3) 0.055(3) 0.018(2) -0.003(2) -0.013(2)
C213 0.056(3) 0.079(4) 0.058(3) -0.021(3) 0.014(3) -0.013(3)
C214 0.054(3) 0.076(4) 0.040(3) 0.038(2) -0.005(2) -0.014(3)
C215 0.051(3) 0.047(3) 0.078(4) 0.038(3) -0.014(3) -0.010(2)
C216 0.055(3) 0.060(3) 0.077(4) 0.002(3) 0.003(3) -0.008(3)
O18A 0.026(4) 0.015(3) 0.036(4) 0.015(3) 0.011(3) 0.006(2)
C95A 0.053(8) 0.047(7) 0.052(8) 0.030(6) 0.008(6) 0.006(6)
C94A 0.033(9) 0.058(11) 0.059(11) 0.028(9) -0.003(8) -0.018(7)
C1A 0.033(8) 0.009(4) 0.032(8) 0.000(4) -0.006(6) 0.004(6)
C1B 0.059(10) 0.015(5) 0.032(7) 0.014(4) -0.005(6) 0.002(6)

loop_
_atom_type_symbol
_atom_type_description
_atom_type_scat_dispersion_real
_atom_type_scat_dispersion_imag
_atom_type_scat_source
C C 0.0181 0.0091 'International Tables Vol C Tables 4.2.6.8 and 6.1.1.4'
H H 0.0000 0.0000 'International Tables Vol C Tables 4.2.6.8 and 6.1.1.4'
Co Co -2.3653 3.6143 'International Tables Vol C Tables 4.2.6.8 and 6.1.1.4'
K K 0.3868 1.0657 'International Tables Vol C Tables 4.2.6.8 and 6.1.1.4'
N N 0.0311 0.0180 'International Tables Vol C Tables 4.2.6.8 and 6.1.1.4'
O O 0.0492 0.0322 'International Tables Vol C Tables 4.2.6.8 and 6.1.1.4'

loop_
_exptl_crystal_face_index_h
_exptl_crystal_face_index_k
_exptl_crystal_face_index_l
_exptl_crystal_face_perp_dist
_exptl_oxdiff_crystal_face_indexfrac_h
_exptl_oxdiff_crystal_face_indexfrac_k
_exptl_oxdiff_crystal_face_indexfrac_l
_exptl_oxdiff_crystal_face_x
_exptl_oxdiff_crystal_face_y
_exptl_oxdiff_crystal_face_z
-7 -7 12 0.0687 -7.0156 -6.9698 11.9834 0.0349 -0.0426 0.9986
0 15 -12 0.0503 0.0223 14.9693 -11.9976 0.1073 0.7864 -0.6087
2 9 -17 0.0690 2.0185 8.9748 -16.9887 -0.3308 0.5022 -0.8135
-6 9 8 0.0205 -5.9954 8.9978 7.9814 0.5891 0.5999 0.5447
-5 -13 9 0.0764 -5.0203 -12.9637 8.9910 -0.3101 -0.3577 0.8550
-4 -7 -12 0.0511 -4.0037 -6.9825 -11.9954 -0.9905 0.1465 0.0413
0 14 5 0.0301 0.0134 13.9758 4.9911 0.8538 0.4839 -0.0720
9 6 -7 0.1003 9.0128 5.9690 -6.9832 0.2141 -0.1955 -0.9775
-8 3 -12 0.0587 -7.9937 3.0073 -12.0057 -0.6683 0.7891 0.1768
-1 7 -18 0.0567 -0.9843 6.9843 -17.9920 -0.5572 0.6188 -0.5898
4 -15 1 0.0405 3.9840 -14.9804 1.0116 -0.4974 -0.8583 -0.0244
-8 10 -2 0.0412 -7.9904 9.9973 -2.0153 0.1075 0.9152 0.3705
4 -7 16 0.0679 3.9861 -6.9909 15.9981 0.5554 -0.7693 0.3063

loop_
_geom_angle_atom_site_label_1
_geom_angle_atom_site_label_2
_geom_angle_atom_site_label_3
_geom_angle
N1 Co1 N2 84.18(13)
N1 Co1 C32 150.00(15)
N1 Co1 C33 168.95(15)
N1 Co1 C36 94.47(14)
N1 Co1 C37 92.04(14)
N2 Co1 C32 94.06(15)
N2 Co1 C33 92.57(15)
N2 Co1 C36 150.30(15)
N2 Co1 C37 169.25(16)
C32 Co1 C33 40.61(17)
C32 Co1 C36 101.23(16)
C32 Co1 C37 84.18(17)
C33 Co1 C37 92.94(16)
C36 Co1 C33 83.10(16)
C36 Co1 C37 39.89(18)
C1 N1 Co1 111.8(2)
C1 N1 C22 116.1(3)
C22 N1 Co1 131.3(2)
C2 N2 Co1 111.7(2)
C2 N2 C13 115.6(3)
C13 N2 Co1 131.0(2)
C24 C0AA C26 117.2(4)
C24 C0AA C29 121.2(4)
C26 C0AA C29 121.6(4)
N1 C1 C11 133.8(3)
C2 C1 N1 116.1(3)
C2 C1 C11 110.1(3)
N2 C2 C1 116.1(3)
N2 C2 C3 134.4(4)
C1 C2 C3 109.5(3)
C4 C3 C2 137.4(4)
C4 C3 C12 117.5(3)
C12 C3 C2 105.0(3)
C3 C4 H4 120.7
C3 C4 C5 118.6(4)
C5 C4 H4 120.7
C4 C5 H5 118.6
C6 C5 C4 122.8(4)
C6 C5 H5 118.6
C5 C6 H6 120.0
C5 C6 C7 120.0(3)
C7 C6 H6 120.0
C8 C7 C6 127.5(4)
C12 C7 C6 115.9(4)
C12 C7 C8 116.6(4)
C7 C8 H8 120.0
C9 C8 C7 120.0(3)
C9 C8 H8 120.0
C8 C9 H9 118.4
C8 C9 C10 123.1(4)
C10 C9 H9 118.4
C9 C10 H10 120.8
C11 C10 C9 118.3(4)
C11 C10 H10 120.8
C10 C11 C1 137.7(4)
C10 C11 C12 117.4(3)
C12 C11 C1 104.9(3)
C3 C12 C11 110.5(3)
C7 C12 C3 125.0(4)
C7 C12 C11 124.4(4)
C14 C13 N2 121.1(3)
C14 C13 C18 118.6(3)
C18 C13 N2 120.2(3)
C13 C14 C19 119.9(3)
C15 C14 C13 120.2(3)
C15 C14 C19 119.8(3)
C14 C15 H15 119.1
C14 C15 C16 121.9(3)
C16 C15 H15 119.1
C15 C16 C20 121.8(3)
C17 C16 C15 117.4(3)
C17 C16 C20 120.9(3)
C16 C17 H17 118.8
C18 C17 C16 122.4(4)
C18 C17 H17 118.8
C13 C18 C21 119.7(3)
C17 C18 C13 119.5(3)
C17 C18 C21 120.8(3)
C14 C19 H19A 109.5
C14 C19 H19B 109.5
C14 C19 H19C 109.5
H19A C19 H19B 109.5
H19A C19 H19C 109.5
H19B C19 H19C 109.5
C16 C20 H20A 109.5
C16 C20 H20B 109.5
C16 C20 H20C 109.5
H20A C20 H20B 109.5
H20A C20 H20C 109.5
H20B C20 H20C 109.5
C18 C21 H21A 109.5
C18 C21 H21B 109.5
C18 C21 H21C 109.5
H21A C21 H21B 109.5
H21A C21 H21C 109.5
H21B C21 H21C 109.5
N1 C22 C23 119.0(3)
N1 C22 C27 122.0(3)
C27 C22 C23 119.0(3)
C22 C23 C28 119.3(3)
C24 C23 C22 119.5(4)
C24 C23 C28 121.1(3)
C0AA C24 H24 118.9
C23 C24 C0AA 122.2(4)
C23 C24 H24 118.9
C0AA C26 H26 118.7
C27 C26 C0AA 122.7(4)
C27 C26 H26 118.7
C22 C27 C30 120.4(4)
C26 C27 C22 119.3(4)
C26 C27 C30 120.2(4)
C23 C28 H28A 109.5
C23 C28 H28B 109.5
C23 C28 H28C 109.5
H28A C28 H28B 109.5
H28A C28 H28C 109.5
H28B C28 H28C 109.5
C0AA C29 H29A 109.5
C0AA C29 H29B 109.5
C0AA C29 H29C 109.5
H29A C29 H29B 109.5
H29A C29 H29C 109.5
H29B C29 H29C 109.5
C27 C30 H30A 109.5
C27 C30 H30B 109.5
C27 C30 H30C 109.5
H30A C30 H30B 109.5
H30A C30 H30C 109.5
H30B C30 H30C 109.5
H31A C31 H31B 108.0
C32 C31 H31A 109.4
C32 C31 H31B 109.4
C38 C31 H31A 109.4
C38 C31 H31B 109.4
C38 C31 C32 111.2(3)
Co1 C32 H32 113.8
C31 C32 Co1 111.8(3)
C31 C32 H32 113.8
C33 C32 Co1 70.7(2)
C33 C32 C31 125.2(4)
C33 C32 H32 113.8
Co1 C33 H33 114.2
C32 C33 Co1 68.7(2)
C32 C33 H33 114.2
C32 C33 C34 123.2(4)
C34 C33 Co1 114.3(3)
C34 C33 H33 114.2
C33 C34 H34A 109.5
C33 C34 H34B 109.5
H34A C34 H34B 108.1
C35 C34 C33 110.5(3)
C35 C34 H34A 109.5
C35 C34 H34B 109.5
C34 C35 H35A 109.2
C34 C35 H35B 109.2
C34 C35 C36 111.9(3)
H35A C35 H35B 107.9
C36 C35 H35A 109.2
C36 C35 H35B 109.2
Co1 C36 H36 114.0
C35 C36 Co1 110.8(3)
C35 C36 H36 114.0
C37 C36 Co1 70.5(2)
C37 C36 C35 125.4(4)
C37 C36 H36 114.0
Co1 C37 H37 114.1
C36 C37 Co1 69.6(2)
C36 C37 H37 114.1
C36 C37 C38 123.8(4)
C38 C37 Co1 113.2(3)
C38 C37 H37 114.1
C31 C38 C37 111.1(3)
C31 C38 H38A 109.4
C31 C38 H38B 109.4
C37 C38 H38A 109.4
C37 C38 H38B 109.4
H38A C38 H38B 108.0
N5 Co3 C140 143.93(15)
N5 Co3 C141 174.17(16)
N5 Co3 C144 97.23(14)
N5 Co3 C145 91.97(14)
N6 Co3 N5 83.86(12)
N6 Co3 C140 96.72(14)
N6 Co3 C141 92.16(14)
N6 Co3 C144 145.20(15)
N6 Co3 C145 173.23(14)
C140 Co3 C141 40.69(17)
C140 Co3 C145 83.51(15)
C144 Co3 C140 102.01(15)
C144 Co3 C141 83.61(16)
C144 Co3 C145 40.56(15)
C145 Co3 C141 92.38(15)
C109 N5 Co3 112.0(2)
C109 N5 C130 116.6(3)
C130 N5 Co3 130.8(2)
C110 N6 Co3 112.4(2)
C110 N6 C121 114.8(3)
C121 N6 Co3 132.4(2)
N5 C109 C110 116.0(3)
N5 C109 C119 134.4(3)
C110 C109 C119 109.5(3)
N6 C110 C109 115.5(3)
N6 C110 C111 134.8(3)
C109 C110 C111 109.7(3)
C112 C111 C110 137.4(3)
C112 C111 C120 117.9(3)
C120 C111 C110 104.7(3)
C111 C112 H112 120.6
C111 C112 C113 118.7(3)
C113 C112 H112 120.6
C112 C113 H113 118.6
C114 C113 C112 122.8(4)
C114 C113 H113 118.6
C113 C114 H114 120.1
C113 C114 C115 119.7(3)
C115 C114 H114 120.1
C116 C115 C114 127.1(3)
C120 C115 C114 116.8(3)
C120 C115 C116 116.1(4)
C115 C116 H116 120.0
C117 C116 C115 120.1(3)
C117 C116 H116 120.0
C116 C117 H117 118.6
C116 C117 C118 122.8(4)
C118 C117 H117 118.6
C117 C118 H118 120.7
C119 C118 C117 118.6(4)
C119 C118 H118 120.7
C118 C119 C109 137.5(4)
C118 C119 C120 117.6(3)
C120 C119 C109 104.9(3)
C115 C120 C111 124.1(3)
C115 C120 C119 124.7(3)
C119 C120 C111 111.2(3)
N6 C121 C122 119.1(3)
C126 C121 N6 121.4(3)
C126 C121 C122 119.5(3)
C121 C122 C127 119.9(3)
C123 C122 C121 119.1(3)
C123 C122 C127 121.0(3)
C122 C123 H123 118.8
C122 C123 C124 122.5(4)
C124 C123 H123 118.8
C123 C124 C125 117.4(4)
C123 C124 C128 121.4(4)
C125 C124 C128 121.1(4)
C124 C125 H125 118.8
C126 C125 C124 122.3(4)
C126 C125 H125 118.8
C121 C126 C129 120.3(3)
C125 C126 C121 119.2(3)
C125 C126 C129 120.5(3)
C122 C127 H12A 109.5
C122 C127 H12B 109.5
C122 C127 H12C 109.5
H12A C127 H12B 109.5
H12A C127 H12C 109.5
H12B C127 H12C 109.5
C124 C128 H12D 109.5
C124 C128 H12E 109.5
C124 C128 H12F 109.5
H12D C128 H12E 109.5
H12D C128 H12F 109.5
H12E C128 H12F 109.5
C126 C129 H12G 109.5
C126 C129 H12H 109.5
C126 C129 H12I 109.5
H12G C129 H12H 109.5
H12G C129 H12I 109.5
H12H C129 H12I 109.5
N5 C130 C135 120.6(3)
C131 C130 N5 120.0(3)
C131 C130 C135 119.4(3)
C130 C131 C136 119.5(3)
C132 C131 C130 120.0(3)
C132 C131 C136 120.5(3)
C131 C132 H132 119.3
C131 C132 C133 121.4(3)
C133 C132 H132 119.3
C132 C133 C137 121.0(4)
C134 C133 C132 118.0(3)
C134 C133 C137 121.0(3)
C133 C134 H134 118.9
C133 C134 C135 122.2(3)
C135 C134 H134 118.9
C130 C135 C138 120.6(3)
C134 C135 C130 119.1(3)
C134 C135 C138 120.3(3)
C131 C136 H13A 109.5
C131 C136 H13B 109.5
C131 C136 H13C 109.5
H13A C136 H13B 109.5
H13A C136 H13C 109.5
H13B C136 H13C 109.5
C133 C137 H13D 109.5
C133 C137 H13E 109.5
C133 C137 H13F 109.5
H13D C137 H13E 109.5
H13D C137 H13F 109.5
H13E C137 H13F 109.5
C135 C138 H13G 109.5
C135 C138 H13H 109.5
C135 C138 H13I 109.5
H13G C138 H13H 109.5
H13G C138 H13I 109.5
H13H C138 H13I 109.5
H13J C139 H13K 108.0
C140 C139 H13J 109.3
C140 C139 H13K 109.3
C140 C139 C146 111.5(3)
C146 C139 H13J 109.3
C146 C139 H13K 109.3
Co3 C140 H140 114.0
C139 C140 Co3 111.9(3)
C139 C140 H140 114.0
C141 C140 Co3 70.5(2)
C141 C140 C139 124.7(3)
C141 C140 H140 114.0
Co3 C141 H141 113.8
C140 C141 Co3 68.8(2)
C140 C141 H141 113.8
C140 C141 C142 124.4(4)
C142 C141 Co3 114.3(3)
C142 C141 H141 113.8
C141 C142 H14A 109.5
C141 C142 H14B 109.5
C141 C142 C143 110.6(3)
H14A C142 H14B 108.1
C143 C142 H14A 109.5
C143 C142 H14B 109.5
C142 C143 H14C 109.3
C142 C143 H14D 109.3
H14C C143 H14D 108.0
C144 C143 C142 111.6(3)
C144 C143 H14C 109.3
C144 C143 H14D 109.3
Co3 C144 H144 114.3
C143 C144 Co3 112.5(3)
C143 C144 H144 114.3
C145 C144 Co3 70.4(2)
C145 C144 C143 123.4(3)
C145 C144 H144 114.3
Co3 C145 H145 113.7
C144 C145 Co3 69.0(2)
C144 C145 H145 113.7
C144 C145 C146 124.3(3)
C146 C145 Co3 114.7(2)
C146 C145 H145 113.7
C139 C146 H14E 109.8
C139 C146 H14F 109.8
C145 C146 C139 109.3(3)
C145 C146 H14E 109.8
C145 C146 H14F 109.8
H14E C146 H14F 108.3
N3 Co2 N4 83.95(13)
N3 Co2 C86 170.12(14)
N3 Co2 C87 148.47(14)
N3 Co2 C90 92.43(14)
N3 Co2 C91 94.93(14)
N4 Co2 C86 92.00(14)
N4 Co2 C87 95.16(15)
N4 Co2 C90 171.04(14)
N4 Co2 C91 147.86(15)
C87 Co2 C86 40.75(15)
C87 Co2 C90 83.64(16)
C87 Co2 C91 101.83(16)
C90 Co2 C86 92.82(15)
C91 Co2 C86 83.70(15)
C91 Co2 C90 40.48(16)
C55 N3 Co2 112.3(2)
C55 N3 C76 115.6(3)
C76 N3 Co2 132.1(2)
C56 N4 Co2 111.9(2)
C56 N4 C67 116.5(3)
C67 N4 Co2 131.2(2)
N3 C55 C56 116.0(3)
N3 C55 C65 134.7(3)
C56 C55 C65 109.2(3)
N4 C56 C57 134.1(4)
C55 C56 N4 115.7(3)
C55 C56 C57 110.2(3)
C58 C57 C56 137.6(3)
C58 C57 C66 118.2(3)
C66 C57 C56 104.2(3)
C57 C58 H58 120.9
C57 C58 C59 118.1(4)
C59 C58 H58 120.9
C58 C59 H59 118.5
C60 C59 C58 123.0(4)
C60 C59 H59 118.5
C59 C60 H60 119.9
C59 C60 C61 120.1(4)
C61 C60 H60 119.9
C62 C61 C60 127.1(4)
C66 C61 C60 116.2(4)
C66 C61 C62 116.6(4)
C61 C62 H62 120.1
C63 C62 C61 119.9(4)
C63 C62 H62 120.1
C62 C63 H63 118.5
C62 C63 C64 122.9(4)
C64 C63 H63 118.5
C63 C64 H64 120.7
C65 C64 C63 118.6(4)
C65 C64 H64 120.7
C64 C65 C55 137.4(4)
C64 C65 C66 117.3(3)
C66 C65 C55 105.3(3)
C61 C66 C57 124.3(4)
C61 C66 C65 124.8(4)
C65 C66 C57 110.9(3)
C68 C67 N4 121.0(3)
C72 C67 N4 120.1(3)
C72 C67 C68 119.0(3)
C67 C68 C73 120.7(4)
C69 C68 C67 119.2(3)
C69 C68 C73 120.0(3)
C68 C69 H69 118.8
C70 C69 C68 122.5(3)
C70 C69 H69 118.8
C69 C70 C71 117.5(3)
C69 C70 C74 120.7(3)
C71 C70 C74 121.8(3)
C70 C71 H71 119.0
C72 C71 C70 122.0(3)
C72 C71 H71 119.0
C67 C72 C75 119.5(3)
C71 C72 C67 119.7(3)
C71 C72 C75 120.7(3)
C68 C73 H73A 109.5
C68 C73 H73B 109.5
C68 C73 H73C 109.5
H73A C73 H73B 109.5
H73A C73 H73C 109.5
H73B C73 H73C 109.5
C70 C74 H74A 109.5
C70 C74 H74B 109.5
C70 C74 H74C 109.5
H74A C74 H74B 109.5
H74A C74 H74C 109.5
H74B C74 H74C 109.5
C72 C75 H75A 109.5
C72 C75 H75B 109.5
C72 C75 H75C 109.5
H75A C75 H75B 109.5
H75A C75 H75C 109.5
H75B C75 H75C 109.5
N3 C76 C77 121.0(3)
N3 C76 C81 119.3(3)
C81 C76 C77 119.7(3)
C76 C77 C82 120.5(4)
C78 C77 C76 118.8(3)
C78 C77 C82 120.5(3)
C77 C78 H78 118.9
C79 C78 C77 122.2(4)
C79 C78 H78 118.9
C78 C79 C80 118.1(4)
C78 C79 C83 120.7(4)
C80 C79 C83 121.2(4)
C79 C80 H80 119.0
C81 C80 C79 121.9(3)
C81 C80 H80 119.0
C76 C81 C84 120.1(3)
C80 C81 C76 119.3(3)
C80 C81 C84 120.6(3)
C77 C82 H82A 109.5
C77 C82 H82B 109.5
C77 C82 H82C 109.5
H82A C82 H82B 109.5
H82A C82 H82C 109.5
H82B C82 H82C 109.5
C79 C83 H83A 109.5
C79 C83 H83B 109.5
C79 C83 H83C 109.5
H83A C83 H83B 109.5
H83A C83 H83C 109.5
H83B C83 H83C 109.5
C81 C84 H84A 109.5
C81 C84 H84B 109.5
C81 C84 H84C 109.5
H84A C84 H84B 109.5
H84A C84 H84C 109.5
H84B C84 H84C 109.5
H85A C85 H85B 108.1
C86 C85 H85A 109.6
C86 C85 H85B 109.6
C86 C85 C92 110.4(3)
C92 C85 H85A 109.6
C92 C85 H85B 109.6
Co2 C86 H86 114.4
C85 C86 Co2 114.0(3)
C85 C86 H86 114.4
C87 C86 Co2 68.6(2)
C87 C86 C85 123.0(3)
C87 C86 H86 114.4
Co2 C87 H87 114.2
C86 C87 Co2 70.6(2)
C86 C87 H87 114.2
C86 C87 C88 123.4(4)
C88 C87 Co2 112.6(3)
C88 C87 H87 114.2
C87 C88 H88A 109.3
C87 C88 H88B 109.3
C87 C88 C89 111.6(3)
H88A C88 H88B 108.0
C89 C88 H88A 109.3
C89 C88 H88B 109.3
C88 C89 H89A 109.5
C88 C89 H89B 109.5
H89A C89 H89B 108.1
C90 C89 C88 110.9(3)
C90 C89 H89A 109.5
C90 C89 H89B 109.5
Co2 C90 H90 113.7
C89 C90 Co2 114.5(3)
C89 C90 H90 113.7
C91 C90 Co2 69.3(2)
C91 C90 C89 124.2(3)
C91 C90 H90 113.7
Co2 C91 H91 114.0
C90 C91 Co2 70.2(2)
C90 C91 H91 114.0
C90 C91 C92 124.9(3)
C92 C91 Co2 111.8(3)
C92 C91 H91 114.0
C85 C92 H92A 109.5
C85 C92 H92B 109.5
C91 C92 C85 110.9(3)
C91 C92 H92A 109.5
C91 C92 H92B 109.5
H92A C92 H92B 108.0
N7 Co4 C194 145.83(16)
N7 Co4 C195 173.28(15)
N7 Co4 C198 96.33(15)
N7 Co4 C199 91.71(14)
N8 Co4 N7 83.90(13)
N8 Co4 C194 94.89(16)
N8 Co4 C195 92.98(15)
N8 Co4 C198 150.04(16)
N8 Co4 C199 168.82(16)
C194 Co4 C195 40.23(18)
C194 Co4 C198 101.03(17)
C194 Co4 C199 82.97(17)
C198 Co4 C195 83.39(17)
C198 Co4 C199 40.60(18)
C199 Co4 C195 92.40(16)
C163 N7 Co4 112.1(2)
C163 N7 C184 115.9(3)
C184 N7 Co4 132.0(2)
C164 N8 Co4 112.2(2)
C164 N8 C175 115.5(3)
C175 N8 Co4 130.1(2)
N7 C163 C164 115.7(3)
N7 C163 C173 134.7(3)
C164 C163 C173 109.5(3)
N8 C164 C163 116.1(3)
N8 C164 C165 134.3(3)
C163 C164 C165 109.6(3)
C166 C165 C164 137.6(3)
C166 C165 C174 117.3(3)
C174 C165 C164 105.1(3)
C165 C166 H166 120.4
C165 C166 C167 119.2(4)
C167 C166 H166 120.4
C166 C167 H167 118.8
C168 C167 C166 122.4(4)
C168 C167 H167 118.8
C167 C168 H168 120.0
C167 C168 C169 119.9(4)
C169 C168 H168 120.0
C170 C169 C168 127.2(4)
C174 C169 C168 116.6(3)
C174 C169 C170 116.2(4)
C169 C170 H170 120.2
C171 C170 C169 119.7(4)
C171 C170 H170 120.2
C170 C171 H171 118.3
C170 C171 C172 123.4(4)
C172 C171 H171 118.3
C171 C172 H172 120.9
C173 C172 C171 118.3(4)
C173 C172 H172 120.9
C172 C173 C163 137.3(4)
C172 C173 C174 117.8(3)
C174 C173 C163 104.9(3)
C169 C174 C165 124.5(4)
C169 C174 C173 124.6(3)
C173 C174 C165 110.9(3)
N8 C175 C180 120.2(3)
C176 C175 N8 120.8(4)
C176 C175 C180 118.9(4)
C175 C176 C181 119.4(4)
C177 C176 C175 119.8(4)
C177 C176 C181 120.7(4)
C176 C177 H177 119.0
C176 C177 C178 122.0(4)
C178 C177 H177 119.0
C177 C178 C179 117.7(4)
C177 C178 C182 120.7(4)
C179 C178 C182 121.6(4)
C178 C179 H179 119.0
C180 C179 C178 122.0(4)
C180 C179 H179 119.0
C175 C180 C183 120.5(4)
C179 C180 C175 119.5(4)
C179 C180 C183 119.9(4)
C176 C181 H18A 109.5
C176 C181 H18B 109.5
C176 C181 H18C 109.5
H18A C181 H18B 109.5
H18A C181 H18C 109.5
H18B C181 H18C 109.5
C178 C182 H18D 109.5
C178 C182 H18E 109.5
C178 C182 H18F 109.5
H18D C182 H18E 109.5
H18D C182 H18F 109.5
H18E C182 H18F 109.5
C180 C183 H18G 109.5
C180 C183 H18H 109.5
C180 C183 H18I 109.5
H18G C183 H18H 109.5
H18G C183 H18I 109.5
H18H C183 H18I 109.5
N7 C184 C185 119.4(3)
C189 C184 N7 122.2(3)
C189 C184 C185 118.3(3)
C184 C185 C190 119.5(3)
C186 C185 C184 120.1(4)
C186 C185 C190 120.3(3)
C185 C186 H186 118.9
C185 C186 C187 122.2(4)
C187 C186 H186 118.9
C186 C187 C188 117.2(3)
C186 C187 C191 120.5(4)
C188 C187 C191 122.2(4)
C187 C188 H188 119.0
C189 C188 C187 122.1(4)
C189 C188 H188 119.0
C184 C189 C192 120.2(3)
C188 C189 C184 120.0(3)
C188 C189 C192 119.7(3)
C185 C190 H19D 109.5
C185 C190 H19E 109.5
C185 C190 H19F 109.5
H19D C190 H19E 109.5
H19D C190 H19F 109.5
H19E C190 H19F 109.5
C187 C191 H19G 109.5
C187 C191 H19H 109.5
C187 C191 H19I 109.5
H19G C191 H19H 109.5
H19G C191 H19I 109.5
H19H C191 H19I 109.5
C189 C192 H19J 109.5
C189 C192 H19K 109.5
C189 C192 H19L 109.5
H19J C192 H19K 109.5
H19J C192 H19L 109.5
H19K C192 H19L 109.5
H19M C193 H19N 107.9
C194 C193 H19M 109.2
C194 C193 H19N 109.2
C200 C193 H19M 109.2
C200 C193 H19N 109.2
C200 C193 C194 112.1(4)
Co4 C194 H194 113.9
C193 C194 Co4 111.5(3)
C193 C194 H194 113.9
C195 C194 Co4 71.0(2)
C195 C194 C193 124.9(4)
C195 C194 H194 113.9
Co4 C195 H195 114.6
C194 C195 Co4 68.7(2)
C194 C195 H195 114.6
C194 C195 C196 122.2(4)
C196 C195 Co4 114.0(3)
C196 C195 H195 114.6
C195 C196 H19O 109.7
C195 C196 H19P 109.7
H19O C196 H19P 108.2
C197 C196 C195 109.8(3)
C197 C196 H19O 109.7
C197 C196 H19P 109.7
C196 C197 H19Q 109.3
C196 C197 H19R 109.3
C196 C197 C198 111.6(3)
H19Q C197 H19R 108.0
C198 C197 H19Q 109.3
C198 C197 H19R 109.3
Co4 C198 H198 114.2
C197 C198 Co4 111.7(3)
C197 C198 H198 114.2
C199 C198 Co4 70.2(2)
C199 C198 C197 124.4(4)
C199 C198 H198 114.2
Co4 C199 H199 114.0
C198 C199 Co4 69.2(2)
C198 C199 H199 114.0
C198 C199 C200 123.6(4)
C200 C199 Co4 114.3(3)
C200 C199 H199 114.0
C193 C200 C199 110.2(4)
C193 C200 H20D 109.6
C193 C200 H20E 109.6
C199 C200 H20D 109.6
C199 C200 H20E 109.6
H20D C200 H20E 108.1
O1 K1 O2 59.40(9)
O1 K1 O4 128.50(10)
O2 K1 O4 73.42(9)
O3 K1 O1 88.70(9)
O3 K1 O2 76.90(9)
O3 K1 O4 59.98(9)
O3 K1 O5 92.72(10)
O3 K1 O6 76.58(9)
O3 K1 O7 146.01(11)
O3 K1 O8 155.41(10)
O5 K1 O1 154.64(10)
O5 K1 O2 145.29(10)
O5 K1 O4 72.75(10)
O5 K1 O6 59.73(11)
O5 K1 O7 102.32(13)
O5 K1 O8 78.15(11)
O6 K1 O1 96.19(10)
O6 K1 O2 144.05(10)
O6 K1 O4 112.46(10)
O6 K1 O7 137.23(11)
O6 K1 O8 79.12(10)
O7 K1 O1 90.19(12)
O7 K1 O2 73.40(12)
O7 K1 O4 95.45(10)
O8 K1 O1 90.18(10)
O8 K1 O2 122.95(10)
O8 K1 O4 135.33(11)
O8 K1 O7 58.55(11)
C41 O1 K1 116.5(2)
C42 O1 K1 123.6(2)
C42 O1 C41 111.6(3)
C39 O2 K1 110.5(2)
C40 O2 K1 111.0(3)
C40 O2 C39 111.5(3)
C51 O3 K1 114.4(3)
C52 O3 K1 118.4(3)
C52 O3 C51 111.1(4)
C53 O4 K1 107.8(3)
C54 O4 K1 124.9(3)
C54 O4 C53 113.1(4)
C49 O5 K1 118.3(3)
C50 O5 K1 124.5(3)
C50 O5 C49 110.8(4)
C47 O6 K1 114.7(3)
C47 O6 C48 110.9(4)
C48 O6 K1 108.1(3)
C43 O7 K1 125.8(4)
C43 O7 C44 116.8(5)
C44 O7 K1 100.8(3)
C45 O8 K1 117.5(3)
C45 O8 C46 110.2(4)
C46 O8 K1 127.2(3)
O2 C39 H39A 109.5
O2 C39 H39B 109.5
O2 C39 H39C 109.5
H39A C39 H39B 109.5
H39A C39 H39C 109.5
H39B C39 H39C 109.5
O2 C40 H40A 109.8
O2 C40 H40B 109.8
O2 C40 C41 109.4(4)
H40A C40 H40B 108.2
C41 C40 H40A 109.8
C41 C40 H40B 109.8
O1 C41 C40 109.8(3)
O1 C41 H41A 109.7
O1 C41 H41B 109.7
C40 C41 H41A 109.7
C40 C41 H41B 109.7
H41A C41 H41B 108.2
O1 C42 H42A 109.5
O1 C42 H42B 109.5
O1 C42 H42C 109.5
H42A C42 H42B 109.5
H42A C42 H42C 109.5
H42B C42 H42C 109.5
O7 C43 H43A 109.5
O7 C43 H43B 109.5
O7 C43 H43C 109.5
H43A C43 H43B 109.5
H43A C43 H43C 109.5
H43B C43 H43C 109.5
O7 C44 H44A 108.9
O7 C44 H44B 108.9
H44A C44 H44B 107.8
C45 C44 O7 113.2(6)
C45 C44 H44A 108.9
C45 C44 H44B 108.9
O8 C45 H45A 109.8
O8 C45 H45B 109.8
C44 C45 O8 109.5(5)
C44 C45 H45A 109.8
C44 C45 H45B 109.8
H45A C45 H45B 108.2
O8 C46 H46A 109.5
O8 C46 H46B 109.5
O8 C46 H46C 109.5
H46A C46 H46B 109.5
H46A C46 H46C 109.5
H46B C46 H46C 109.5
O6 C47 H47A 109.5
O6 C47 H47B 109.5
O6 C47 H47C 109.5
H47A C47 H47B 109.5
H47A C47 H47C 109.5
H47B C47 H47C 109.5
O6 C48 H48A 110.0
O6 C48 H48B 110.0
O6 C48 C49 108.5(4)
H48A C48 H48B 108.4
C49 C48 H48A 110.0
C49 C48 H48B 110.0
O5 C49 C48 110.1(4)
O5 C49 H49A 109.6
O5 C49 H49B 109.6
C48 C49 H49A 109.6
C48 C49 H49B 109.6
H49A C49 H49B 108.2
O5 C50 H50A 109.5
O5 C50 H50B 109.5
O5 C50 H50C 109.5
H50A C50 H50B 109.5
H50A C50 H50C 109.5
H50B C50 H50C 109.5
O3 C51 H51A 109.5
O3 C51 H51B 109.5
O3 C51 H51C 109.5
H51A C51 H51B 109.5
H51A C51 H51C 109.5
H51B C51 H51C 109.5
O3 C52 H52A 109.5
O3 C52 H52B 109.5
O3 C52 C53 110.8(4)
H52A C52 H52B 108.1
C53 C52 H52A 109.5
C53 C52 H52B 109.5
O4 C53 C52 110.0(4)
O4 C53 H53A 109.7
O4 C53 H53B 109.7
C52 C53 H53A 109.7
C52 C53 H53B 109.7
H53A C53 H53B 108.2
O4 C54 H54A 109.5
O4 C54 H54B 109.5
O4 C54 H54C 109.5
H54A C54 H54B 109.5
H54A C54 H54C 109.5
H54B C54 H54C 109.5
O17 K3 O18 60.45(11)
O17 K3 O19 83.04(10)
O17 K3 O22 145.07(12)
O17 K3 O23 86.00(12)
O17 K3 O24 83.32(9)
O17 K3 O18A 54.11(14)
O18 K3 O19 100.86(13)
O18 K3 O22 98.85(13)
O18 K3 O24 141.17(12)
O19 K3 O22 130.69(11)
O19 K3 O24 87.06(9)
O19 K3 O18A 81.29(13)
O20 K3 O17 114.62(11)
O20 K3 O18 75.04(13)
O20 K3 O19 60.16(9)
O20 K3 O21 84.68(10)
O20 K3 O22 82.49(13)
O20 K3 O23 124.66(11)
O20 K3 O24 138.12(10)
O20 K3 O18A 67.50(14)
O21 K3 O17 137.05(9)
O21 K3 O18 158.62(13)
O21 K3 O19 74.02(9)
O21 K3 O22 71.38(10)
O21 K3 O23 115.20(11)
O21 K3 O24 60.09(10)
O21 K3 O18A 149.57(14)
O22 K3 O24 104.41(13)
O22 K3 O18A 114.71(15)
O23 K3 O18 72.74(14)
O23 K3 O19 169.00(10)
O23 K3 O22 59.99(12)
O23 K3 O24 92.55(12)
O23 K3 O18A 91.57(14)
O24 K3 O18A 136.79(14)
C149 O17 K3 118.0(2)
C150 O17 K3 124.7(2)
C150 O17 C149 111.7(3)
C147 O18 K3 122.2(5)
C148 O18 K3 116.3(5)
C148 O18 C147 110.1(7)
C151 O19 K3 110.7(3)
C152 O19 K3 103.7(2)
C152 O19 C151 111.3(3)
C153 O20 K3 118.1(3)
C154 O20 K3 128.3(3)
C154 O20 C153 111.9(4)
C155 O21 K3 112.3(3)
C156 O21 K3 111.0(2)
C156 O21 C155 112.9(4)
C161 O22 K3 102.4(3)
C162 O22 K3 126.0(3)
C162 O22 C161 118.9(5)
C159 O23 K3 129.4(4)
C159 O23 C160 111.0(5)
C160 O23 K3 115.6(3)
C157 O24 K3 114.8(3)
C158 O24 K3 123.6(3)
C158 O24 C157 110.8(4)
O18 C147 H14G 109.5
O18 C147 H14H 109.5
O18 C147 H14I 109.5
H14G C147 H14H 109.5
H14G C147 H14I 109.5
H14H C147 H14I 109.5
O18 C148 H14J 109.1
O18 C148 H14K 109.1
O18 C148 C149 112.7(7)
H14J C148 H14K 107.8
C149 C148 H14J 109.1
C149 C148 H14K 109.1
O17 C149 C148 112.0(5)
O17 C149 H14L 109.2
O17 C149 H14M 109.2
O17 C149 H14N 109.2
O17 C149 H14O 109.2
O17 C149 C1A 112.0(6)
C148 C149 H14L 109.2
C148 C149 H14M 109.2
H14L C149 H14M 107.9
H14N C149 H14O 107.9
C1A C149 H14N 109.2
C1A C149 H14O 109.2
O17 C150 H15A 109.5
O17 C150 H15B 109.5
O17 C150 H15C 109.5
H15A C150 H15B 109.5
H15A C150 H15C 109.5
H15B C150 H15C 109.5
O19 C151 H15D 109.5
O19 C151 H15E 109.5
O19 C151 H15F 109.5
H15D C151 H15E 109.5
H15D C151 H15F 109.5
H15E C151 H15F 109.5
O19 C152 H15G 109.6
O19 C152 H15H 109.6
O19 C152 C153 110.2(4)
H15G C152 H15H 108.1
C153 C152 H15G 109.6
C153 C152 H15H 109.6
O20 C153 C152 110.1(4)
O20 C153 H15I 109.6
O20 C153 H15J 109.6
C152 C153 H15I 109.6
C152 C153 H15J 109.6
H15I C153 H15J 108.2
O20 C154 H15K 109.5
O20 C154 H15L 109.5
O20 C154 H15M 109.5
H15K C154 H15L 109.5
H15K C154 H15M 109.5
H15L C154 H15M 109.5
O21 C155 H15N 109.5
O21 C155 H15O 109.5
O21 C155 H15P 109.5
H15N C155 H15O 109.5
H15N C155 H15P 109.5
H15O C155 H15P 109.5
O21 C156 H15Q 109.8
O21 C156 H15R 109.8
O21 C156 C157 109.5(4)
H15Q C156 H15R 108.2
C157 C156 H15Q 109.8
C157 C156 H15R 109.8
O24 C157 C156 109.4(4)
O24 C157 H15S 109.8
O24 C157 H15T 109.8
C156 C157 H15S 109.8
C156 C157 H15T 109.8
H15S C157 H15T 108.2
O24 C158 H15U 109.5
O24 C158 H15V 109.5
O24 C158 H15W 109.5
H15U C158 H15V 109.5
H15U C158 H15W 109.5
H15V C158 H15W 109.5
O23 C159 H15X 109.5
O23 C159 H15Y 109.5
O23 C159 H 109.5
H15X C159 H15Y 109.5
H15X C159 H 109.5
H15Y C159 H 109.5
O23 C160 H16A 108.7
O23 C160 H16B 108.7
H16A C160 H16B 107.6
C161 C160 O23 114.4(5)
C161 C160 H16A 108.7
C161 C160 H16B 108.7
O22 C161 H16C 108.6
O22 C161 H16D 108.6
C160 C161 O22 114.9(7)
C160 C161 H16C 108.6
C160 C161 H16D 108.6
H16C C161 H16D 107.5
O22 C162 H16E 109.5
O22 C162 H16F 109.5
O22 C162 H16G 109.5
H16E C162 H16F 109.5
H16E C162 H16G 109.5
H16F C162 H16G 109.5
O9 K2 O11 104.52(12)
O9 K2 O12 141.85(9)
O10 K2 O9 75.79(11)
O10 K2 O11 59.01(12)
O10 K2 O12 91.90(11)
O10 K2 O14 168.93(11)
O10 K2 O15 89.94(11)
O12 K2 O11 99.18(13)
O13 K2 O9 157.08(9)
O13 K2 O10 117.02(11)
O13 K2 O11 70.86(11)
O13 K2 O12 59.95(9)
O13 K2 O14 72.72(9)
O13 K2 O15 134.43(9)
O14 K2 O9 96.95(9)
O14 K2 O11 131.73(11)
O14 K2 O12 88.82(9)
O15 K2 O9 59.68(8)
O15 K2 O11 148.67(11)
O15 K2 O12 84.81(8)
O15 K2 O14 79.12(9)
O16 K2 O9 72.86(9)
O16 K2 O10 123.85(11)
O16 K2 O11 85.67(14)
O16 K2 O12 139.14(10)
O16 K2 O13 84.32(9)
O16 K2 O14 60.08(10)
O16 K2 O15 111.57(10)
C98 O9 K2 122.4(3)
C99 O9 K2 116.5(2)
C99 O9 C98 110.0(3)
C93 O10 K2 134.9(3)
C93 O10 C94A 100.1(7)
C94 O10 K2 102.5(5)
C94 O10 C93 119.9(6)
C94A O10 K2 112.7(6)
C95 O11 K2 113.7(4)
C96 O11 K2 130.6(3)
C96 O11 C95 103.7(6)
C96 O11 C95A 131.9(7)
C95A O11 K2 97.3(6)
C106 O12 K2 114.8(3)
C107 O12 K2 121.9(3)
C107 O12 C106 110.2(4)
C104 O13 K2 114.3(3)
C105 O13 K2 113.3(3)
C105 O13 C104 111.8(4)
C101 O14 K2 102.7(3)
C101 O14 C103 111.6(4)
C103 O14 K2 114.4(3)
C102 O15 K2 119.5(2)
C108 O15 K2 113.7(2)
C108 O15 C102 111.0(3)
C97 O16 K2 128.6(3)
C100 O16 K2 119.4(3)
C100 O16 C97 110.6(4)
O10 C93 H93A 109.5
O10 C93 H93B 109.5
O10 C93 H93C 109.5
H93A C93 H93B 109.5
H93A C93 H93C 109.5
H93B C93 H93C 109.5
O10 C94 H94A 109.8
O10 C94 H94B 109.8
O10 C94 C95 109.5(8)
H94A C94 H94B 108.2
C95 C94 H94A 109.8
C95 C94 H94B 109.8
O11 C95 H95A 110.5
O11 C95 H95B 110.5
C94 C95 O11 106.3(7)
C94 C95 H95A 110.5
C94 C95 H95B 110.5
H95A C95 H95B 108.7
O11 C96 H96A 109.5
O11 C96 H96B 109.5
O11 C96 H96C 109.5
H96A C96 H96B 109.5
H96A C96 H96C 109.5
H96B C96 H96C 109.5
O16 C97 H97A 109.5
O16 C97 H97B 109.5
O16 C97 H97C 109.5
H97A C97 H97B 109.5
H97A C97 H97C 109.5
H97B C97 H97C 109.5
O9 C98 H98A 109.5
O9 C98 H98B 109.5
O9 C98 H98C 109.5
H98A C98 H98B 109.5
H98A C98 H98C 109.5
H98B C98 H98C 109.5
O9 C99 H99A 109.2
O9 C99 H99B 109.2
O9 C99 C108 112.0(4)
H99A C99 H99B 107.9
C108 C99 H99A 109.2
C108 C99 H99B 109.2
O16 C100 H10A 109.6
O16 C100 H10B 109.6
O16 C100 C101 110.3(4)
H10A C100 H10B 108.1
C101 C100 H10A 109.6
C101 C100 H10B 109.6
O14 C101 C100 109.5(4)
O14 C101 H10C 109.8
O14 C101 H10D 109.8
C100 C101 H10C 109.8
C100 C101 H10D 109.8
H10C C101 H10D 108.2
O15 C102 H10E 109.5
O15 C102 H10F 109.5
O15 C102 H10G 109.5
H10E C102 H10F 109.5
H10E C102 H10G 109.5
H10F C102 H10G 109.5
O14 C103 H10H 109.5
O14 C103 H10I 109.5
O14 C103 H10J 109.5
H10H C103 H10I 109.5
H10H C103 H10J 109.5
H10I C103 H10J 109.5
O13 C104 H10K 109.5
O13 C104 H10L 109.5
O13 C104 H10M 109.5
H10K C104 H10L 109.5
H10K C104 H10M 109.5
H10L C104 H10M 109.5
O13 C105 H10N 109.9
O13 C105 H10O 109.9
O13 C105 C106 109.1(4)
H10N C105 H10O 108.3
C106 C105 H10N 109.9
C106 C105 H10O 109.9
O12 C106 C105 109.1(4)
O12 C106 H10P 109.9
O12 C106 H10Q 109.9
C105 C106 H10P 109.9
C105 C106 H10Q 109.9
H10P C106 H10Q 108.3
O12 C107 H10R 109.5
O12 C107 H10S 109.5
O12 C107 H10T 109.5
H10R C107 H10S 109.5
H10R C107 H10T 109.5
H10S C107 H10T 109.5
O15 C108 C99 111.0(3)
O15 C108 H10U 109.4
O15 C108 H10V 109.4
C99 C108 H10U 109.4
C99 C108 H10V 109.4
H10U C108 H10V 108.0
O25 K4 O28 85.16(9)
O25 K4 O30 108.85(11)
O26 K4 O25 59.63(9)
O26 K4 O28 139.95(9)
O26 K4 O30 81.12(9)
O27 K4 O25 78.25(11)
O27 K4 O26 92.27(9)
O27 K4 O28 60.00(8)
O27 K4 O29 136.75(10)
O27 K4 O30 165.45(9)
O27 K4 O31 93.54(9)
O27 K4 O32 77.69(9)
O28 K4 O30 131.96(9)
O29 K4 O25 79.84(11)
O29 K4 O26 107.89(11)
O29 K4 O28 81.43(9)
O29 K4 O30 57.80(9)
O29 K4 O31 90.79(11)
O31 K4 O25 154.84(9)
O31 K4 O26 145.21(9)
O31 K4 O28 70.30(9)
O31 K4 O30 84.87(10)
O32 K4 O25 138.52(10)
O32 K4 O26 88.17(9)
O32 K4 O28 110.64(9)
O32 K4 O29 138.74(11)
O32 K4 O30 89.09(10)
O32 K4 O31 59.82(9)
C201 O25 K4 115.5(3)
C201 O25 C202 113.8(4)
C202 O25 K4 114.3(3)
C203 O26 K4 116.4(2)
C204 O26 K4 123.8(3)
C204 O26 C203 110.5(4)
C211 O27 K4 120.9(2)
C212 O27 K4 121.6(3)
C212 O27 C211 112.6(3)
C209 O28 K4 137.1(3)
C209 O28 C210 111.9(3)
C210 O28 K4 97.1(2)
C213 O29 K4 126.1(4)
C214 O29 K4 121.0(3)
C214 O29 C213 112.9(4)
C215 O30 K4 94.6(3)
C216 O30 K4 146.2(4)
C216 O30 C215 111.7(4)
C207 O31 K4 106.6(3)
C208 O31 K4 110.7(3)
C208 O31 C207 113.3(4)
C205 O32 K4 126.3(3)
C206 O32 K4 119.6(2)
C206 O32 C205 111.6(3)
O25 C201 H20F 109.5
O25 C201 H20G 109.5
O25 C201 H20H 109.5
H20F C201 H20G 109.5
H20F C201 H20H 109.5
H20G C201 H20H 109.5
O25 C202 H20I 109.5
O25 C202 H20J 109.5
O25 C202 C203 110.5(4)
H20I C202 H20J 108.1
C203 C202 H20I 109.5
C203 C202 H20J 109.5
O26 C203 C202 111.7(4)
O26 C203 H20K 109.3
O26 C203 H20L 109.3
C202 C203 H20K 109.3
C202 C203 H20L 109.3
H20K C203 H20L 107.9
O26 C204 H20M 109.5
O26 C204 H20N 109.5
O26 C204 H20O 109.5
H20M C204 H20N 109.5
H20M C204 H20O 109.5
H20N C204 H20O 109.5
O32 C205 H20P 109.5
O32 C205 H20Q 109.5
O32 C205 H20R 109.5
H20P C205 H20Q 109.5
H20P C205 H20R 109.5
H20Q C205 H20R 109.5
O32 C206 H20S 109.7
O32 C206 H20T 109.7
O32 C206 C207 109.8(4)
H20S C206 H20T 108.2
C207 C206 H20S 109.7
C207 C206 H20T 109.7
O31 C207 C206 110.2(4)
O31 C207 H20U 109.6
O31 C207 H20V 109.6
C206 C207 H20U 109.6
C206 C207 H20V 109.6
H20U C207 H20V 108.1
O31 C208 H20W 109.5
O31 C208 H20X 109.5
O31 C208 H20Y 109.5
H20W C208 H20X 109.5
H20W C208 H20Y 109.5
H20X C208 H20Y 109.5
O28 C209 H20Z 109.5
O28 C209 HA 109.5
O28 C209 HB 109.5
H20Z C209 HA 109.5
H20Z C209 HB 109.5
HA C209 HB 109.5
O28 C210 H21D 108.9
O28 C210 H21E 108.9
O28 C210 C211 113.3(4)
H21D C210 H21E 107.7
C211 C210 H21D 108.9
C211 C210 H21E 108.9
O27 C211 C210 109.0(3)
O27 C211 H21F 109.9
O27 C211 H21G 109.9
C210 C211 H21F 109.9
C210 C211 H21G 109.9
H21F C211 H21G 108.3
O27 C212 H21H 109.5
O27 C212 H21I 109.5
O27 C212 H21J 109.5
H21H C212 H21I 109.5
H21H C212 H21J 109.5
H21I C212 H21J 109.5
O29 C213 H21K 109.5
O29 C213 H21L 109.5
O29 C213 H21M 109.5
H21K C213 H21L 109.5
H21K C213 H21M 109.5
H21L C213 H21M 109.5
O29 C214 H21N 110.0
O29 C214 H21O 110.0
O29 C214 C215 108.4(4)
H21N C214 H21O 108.4
C215 C214 H21N 110.0
C215 C214 H21O 110.0
O30 C215 C214 111.9(4)
O30 C215 H21P 109.2
O30 C215 H21Q 109.2
C214 C215 H21P 109.2
C214 C215 H21Q 109.2
H21P C215 H21Q 107.9
O30 C216 H21R 109.5
O30 C216 H21S 109.5
O30 C216 H21T 109.5
H21R C216 H21S 109.5
H21R C216 H21T 109.5
H21S C216 H21T 109.5
C1A O18A K3 91.5(6)
C1A O18A C1B 111.3(9)
C1B O18A K3 111.6(7)
O11 C95A H95C 112.5
O11 C95A H95D 112.5
O11 C95A C94A 96.5(11)
H95C C95A H95D 110.0
C94A C95A H95C 112.5
C94A C95A H95D 112.5
O10 C94A H94C 109.8
O10 C94A H94D 109.8
C95A C94A O10 109.3(11)
C95A C94A H94C 109.8
C95A C94A H94D 109.8
H94C C94A H94D 108.3
C149 C1A H1AA 110.0
C149 C1A H1AB 110.0
O18A C1A C149 108.7(9)
O18A C1A H1AA 110.0
O18A C1A H1AB 110.0
H1AA C1A H1AB 108.3
O18A C1B H1BA 109.5
O18A C1B H1BB 109.5
O18A C1B H1BC 109.5
H1BA C1B H1BB 109.5
H1BA C1B H1BC 109.5
H1BB C1B H1BC 109.5

loop_
_geom_bond_atom_site_label_1
_geom_bond_atom_site_label_2
_geom_bond_distance
Co1 N1 1.924(3)
Co1 N2 1.936(3)
Co1 C32 2.004(4)
Co1 C33 2.031(4)
Co1 C36 2.027(4)
Co1 C37 2.039(4)
N1 C1 1.378(5)
N1 C22 1.410(5)
N2 C2 1.370(4)
N2 C13 1.420(5)
C0AA C24 1.397(6)
C0AA C26 1.399(6)
C0AA C29 1.503(6)
C1 C2 1.377(5)
C1 C11 1.460(5)
C2 C3 1.467(5)
C3 C4 1.378(5)
C3 C12 1.439(5)
C4 H4 0.9500
C4 C5 1.427(5)
C5 H5 0.9500
C5 C6 1.376(6)
C6 H6 0.9500
C6 C7 1.436(6)
C7 C8 1.421(6)
C7 C12 1.378(5)
C8 H8 0.9500
C8 C9 1.363(6)
C9 H9 0.9500
C9 C10 1.433(5)
C10 H10 0.9500
C10 C11 1.375(5)
C11 C12 1.443(5)
C13 C14 1.404(5)
C13 C18 1.416(5)
C14 C15 1.386(5)
C14 C19 1.513(5)
C15 H15 0.9500
C15 C16 1.398(5)
C16 C17 1.394(5)
C16 C20 1.503(6)
C17 H17 0.9500
C17 C18 1.386(6)
C18 C21 1.507(5)
C19 H19A 0.9800
C19 H19B 0.9800
C19 H19C 0.9800
C20 H20A 0.9800
C20 H20B 0.9800
C20 H20C 0.9800
C21 H21A 0.9800
C21 H21B 0.9800
C21 H21C 0.9800
C22 C23 1.421(5)
C22 C27 1.411(5)
C23 C24 1.385(6)
C23 C28 1.513(6)
C24 H24 0.9500
C26 H26 0.9500
C26 C27 1.385(6)
C27 C30 1.502(6)
C28 H28A 0.9800
C28 H28B 0.9800
C28 H28C 0.9800
C29 H29A 0.9800
C29 H29B 0.9800
C29 H29C 0.9800
C30 H30A 0.9800
C30 H30B 0.9800
C30 H30C 0.9800
C31 H31A 0.9900
C31 H31B 0.9900
C31 C32 1.523(6)
C31 C38 1.518(7)
C32 H32 1.0000
C32 C33 1.400(6)
C33 H33 1.0000
C33 C34 1.518(6)
C34 H34A 0.9900
C34 H34B 0.9900
C34 C35 1.476(6)
C35 H35A 0.9900
C35 H35B 0.9900
C35 C36 1.531(5)
C36 H36 1.0000
C36 C37 1.387(6)
C37 H37 1.0000
C37 C38 1.523(6)
C38 H38A 0.9900
C38 H38B 0.9900
Co3 N5 1.931(3)
Co3 N6 1.924(3)
Co3 C140 2.016(4)
Co3 C141 2.038(4)
Co3 C144 2.016(4)
Co3 C145 2.035(4)
N5 C109 1.368(5)
N5 C130 1.415(4)
N6 C110 1.369(4)
N6 C121 1.414(5)
C109 C110 1.385(5)
C109 C119 1.464(4)
C110 C111 1.463(5)
C111 C112 1.375(5)
C111 C120 1.436(5)
C112 H112 0.9500
C112 C113 1.433(5)
C113 H113 0.9500
C113 C114 1.371(5)
C114 H114 0.9500
C114 C115 1.429(6)
C115 C116 1.428(5)
C115 C120 1.388(5)
C116 H116 0.9500
C116 C117 1.371(6)
C117 H117 0.9500
C117 C118 1.432(5)
C118 H118 0.9500
C118 C119 1.378(5)
C119 C120 1.433(5)
C121 C122 1.419(5)
C121 C126 1.410(5)
C122 C123 1.384(5)
C122 C127 1.506(5)
C123 H123 0.9500
C123 C124 1.392(6)
C124 C125 1.403(6)
C124 C128 1.497(6)
C125 H125 0.9500
C125 C126 1.384(5)
C126 C129 1.503(5)
C127 H12A 0.9800
C127 H12B 0.9800
C127 H12C 0.9800
C128 H12D 0.9800
C128 H12E 0.9800
C128 H12F 0.9800
C129 H12G 0.9800
C129 H12H 0.9800
C129 H12I 0.9800
C130 C131 1.395(5)
C130 C135 1.418(5)
C131 C132 1.392(5)
C131 C136 1.510(5)
C132 H132 0.9500
C132 C133 1.400(5)
C133 C134 1.387(6)
C133 C137 1.514(5)
C134 H134 0.9500
C134 C135 1.390(5)
C135 C138 1.506(5)
C136 H13A 0.9800
C136 H13B 0.9800
C136 H13C 0.9800
C137 H13D 0.9800
C137 H13E 0.9800
C137 H13F 0.9800
C138 H13G 0.9800
C138 H13H 0.9800
C138 H13I 0.9800
C139 H13J 0.9900
C139 H13K 0.9900
C139 C140 1.514(6)
C139 C146 1.538(5)
C140 H140 1.0000
C140 C141 1.410(6)
C141 H141 1.0000
C141 C142 1.517(5)
C142 H14A 0.9900
C142 H14B 0.9900
C142 C143 1.529(6)
C143 H14C 0.9900
C143 H14D 0.9900
C143 C144 1.513(5)
C144 H144 1.0000
C144 C145 1.404(5)
C145 H145 1.0000
C145 C146 1.522(5)
C146 H14E 0.9900
C146 H14F 0.9900
Co2 N3 1.919(3)
Co2 N4 1.929(3)
Co2 C86 2.041(3)
Co2 C87 2.014(4)
Co2 C90 2.038(4)
Co2 C91 2.026(4)
N3 C55 1.370(5)
N3 C76 1.408(5)
N4 C56 1.376(4)
N4 C67 1.411(5)
C55 C56 1.375(5)
C55 C65 1.463(5)
C56 C57 1.470(5)
C57 C58 1.368(6)
C57 C66 1.440(5)
C58 H58 0.9500
C58 C59 1.436(5)
C59 H59 0.9500
C59 C60 1.366(6)
C60 H60 0.9500
C60 C61 1.428(6)
C61 C62 1.423(6)
C61 C66 1.381(5)
C62 H62 0.9500
C62 C63 1.371(6)
C63 H63 0.9500
C63 C64 1.431(5)
C64 H64 0.9500
C64 C65 1.384(5)
C65 C66 1.434(6)
C67 C68 1.410(5)
C67 C72 1.408(5)
C68 C69 1.391(6)
C68 C73 1.510(5)
C69 H69 0.9500
C69 C70 1.387(5)
C70 C71 1.395(5)
C70 C74 1.512(6)
C71 H71 0.9500
C71 C72 1.386(5)
C72 C75 1.518(5)
C73 H73A 0.9800
C73 H73B 0.9800
C73 H73C 0.9800
C74 H74A 0.9800
C74 H74B 0.9800
C74 H74C 0.9800
C75 H75A 0.9800
C75 H75B 0.9800
C75 H75C 0.9800
C76 C77 1.412(5)
C76 C81 1.411(5)
C77 C78 1.389(6)
C77 C82 1.514(5)
C78 H78 0.9500
C78 C79 1.387(5)
C79 C80 1.397(5)
C79 C83 1.500(6)
C80 H80 0.9500
C80 C81 1.378(5)
C81 C84 1.497(5)
C82 H82A 0.9800
C82 H82B 0.9800
C82 H82C 0.9800
C83 H83A 0.9800
C83 H83B 0.9800
C83 H83C 0.9800
C84 H84A 0.9800
C84 H84B 0.9800
C84 H84C 0.9800
C85 H85A 0.9900
C85 H85B 0.9900
C85 C86 1.521(5)
C85 C92 1.532(5)
C86 H86 1.0000
C86 C87 1.412(5)
C87 H87 1.0000
C87 C88 1.524(6)
C88 H88A 0.9900
C88 H88B 0.9900
C88 C89 1.525(6)
C89 H89A 0.9900
C89 H89B 0.9900
C89 C90 1.515(5)
C90 H90 1.0000
C90 C91 1.406(6)
C91 H91 1.0000
C91 C92 1.522(5)
C92 H92A 0.9900
C92 H92B 0.9900
Co4 N7 1.937(3)
Co4 N8 1.926(3)
Co4 C194 2.014(4)
Co4 C195 2.044(4)
Co4 C198 2.021(4)
Co4 C199 2.033(4)
N7 C163 1.371(5)
N7 C184 1.415(5)
N8 C164 1.371(4)
N8 C175 1.412(5)
C163 C164 1.384(5)
C163 C173 1.458(5)
C164 C165 1.453(5)
C165 C166 1.379(6)
C165 C174 1.432(5)
C166 H166 0.9500
C166 C167 1.434(5)
C167 H167 0.9500
C167 C168 1.374(6)
C168 H168 0.9500
C168 C169 1.429(6)
C169 C170 1.428(6)
C169 C174 1.390(5)
C170 H170 0.9500
C170 C171 1.373(6)
C171 H171 0.9500
C171 C172 1.425(5)
C172 H172 0.9500
C172 C173 1.380(5)
C173 C174 1.431(6)
C175 C176 1.411(5)
C175 C180 1.412(6)
C176 C177 1.387(6)
C176 C181 1.516(6)
C177 H177 0.9500
C177 C178 1.394(6)
C178 C179 1.401(6)
C178 C182 1.500(6)
C179 H179 0.9500
C179 C180 1.388(6)
C180 C183 1.513(5)
C181 H18A 0.9800
C181 H18B 0.9800
C181 H18C 0.9800
C182 H18D 0.9800
C182 H18E 0.9800
C182 H18F 0.9800
C183 H18G 0.9800
C183 H18H 0.9800
C183 H18I 0.9800
C184 C185 1.418(5)
C184 C189 1.400(5)
C185 C186 1.387(6)
C185 C190 1.506(6)
C186 H186 0.9500
C186 C187 1.391(6)
C187 C188 1.401(5)
C187 C191 1.507(5)
C188 H188 0.9500
C188 C189 1.396(5)
C189 C192 1.515(5)
C190 H19D 0.9800
C190 H19E 0.9800
C190 H19F 0.9800
C191 H19G 0.9800
C191 H19H 0.9800
C191 H19I 0.9800
C192 H19J 0.9800
C192 H19K 0.9800
C192 H19L 0.9800
C193 H19M 0.9900
C193 H19N 0.9900
C193 C194 1.514(6)
C193 C200 1.487(7)
C194 H194 1.0000
C194 C195 1.396(6)
C195 H195 1.0000
C195 C196 1.529(6)
C196 H19O 0.9900
C196 H19P 0.9900
C196 C197 1.514(6)
C197 H19Q 0.9900
C197 H19R 0.9900
C197 C198 1.519(6)
C198 H198 1.0000
C198 C199 1.407(6)
C199 H199 1.0000
C199 C200 1.514(6)
C200 H20D 0.9900
C200 H20E 0.9900
K1 O1 2.866(3)
K1 O2 2.870(3)
K1 O3 2.785(3)
K1 O4 2.890(3)
K1 O5 2.835(3)
K1 O6 2.860(3)
K1 O7 2.864(4)
K1 O8 2.863(4)
O1 C41 1.438(5)
O1 C42 1.420(5)
O2 C39 1.415(5)
O2 C40 1.410(5)
O3 C51 1.416(5)
O3 C52 1.401(5)
O4 C53 1.416(6)
O4 C54 1.403(5)
O5 C49 1.403(7)
O5 C50 1.396(6)
O6 C47 1.406(6)
O6 C48 1.428(6)
O7 C43 1.393(8)
O7 C44 1.461(7)
O8 C45 1.404(7)
O8 C46 1.416(6)
C39 H39A 0.9800
C39 H39B 0.9800
C39 H39C 0.9800
C40 H40A 0.9900
C40 H40B 0.9900
C40 C41 1.493(6)
C41 H41A 0.9900
C41 H41B 0.9900
C42 H42A 0.9800
C42 H42B 0.9800
C42 H42C 0.9800
C43 H43A 0.9800
C43 H43B 0.9800
C43 H43C 0.9800
C44 H44A 0.9900
C44 H44B 0.9900
C44 C45 1.402(9)
C45 H45A 0.9900
C45 H45B 0.9900
C46 H46A 0.9800
C46 H46B 0.9800
C46 H46C 0.9800
C47 H47A 0.9800
C47 H47B 0.9800
C47 H47C 0.9800
C48 H48A 0.9900
C48 H48B 0.9900
C48 C49 1.528(8)
C49 H49A 0.9900
C49 H49B 0.9900
C50 H50A 0.9800
C50 H50B 0.9800
C50 H50C 0.9800
C51 H51A 0.9800
C51 H51B 0.9800
C51 H51C 0.9800
C52 H52A 0.9900
C52 H52B 0.9900
C52 C53 1.485(7)
C53 H53A 0.9900
C53 H53B 0.9900
C54 H54A 0.9800
C54 H54B 0.9800
C54 H54C 0.9800
K3 O17 2.785(3)
K3 O18 2.820(5)
K3 O19 2.834(3)
K3 O20 2.767(3)
K3 O21 2.770(3)
K3 O22 2.846(4)
K3 O23 2.794(4)
K3 O24 2.879(3)
K3 O18A 3.152(7)
O17 C149 1.416(5)
O17 C150 1.412(5)
O18 C147 1.433(12)
O18 C148 1.423(10)
O19 C151 1.420(5)
O19 C152 1.414(5)
O20 C153 1.424(6)
O20 C154 1.423(6)
O21 C155 1.428(6)
O21 C156 1.410(6)
O22 C161 1.440(7)
O22 C162 1.407(7)
O23 C159 1.393(7)
O23 C160 1.424(7)
O24 C157 1.421(5)
O24 C158 1.420(6)
C147 H14G 0.9800
C147 H14H 0.9800
C147 H14I 0.9800
C148 H14J 0.9900
C148 H14K 0.9900
C148 C149 1.490(12)
C149 H14L 0.9900
C149 H14M 0.9900
C149 H14N 0.9900
C149 H14O 0.9900
C149 C1A 1.487(17)
C150 H15A 0.9800
C150 H15B 0.9800
C150 H15C 0.9800
C151 H15D 0.9800
C151 H15E 0.9800
C151 H15F 0.9800
C152 H15G 0.9900
C152 H15H 0.9900
C152 C153 1.484(7)
C153 H15I 0.9900
C153 H15J 0.9900
C154 H15K 0.9800
C154 H15L 0.9800
C154 H15M 0.9800
C155 H15N 0.9800
C155 H15O 0.9800
C155 H15P 0.9800
C156 H15Q 0.9900
C156 H15R 0.9900
C156 C157 1.495(8)
C157 H15S 0.9900
C157 H15T 0.9900
C158 H15U 0.9800
C158 H15V 0.9800
C158 H15W 0.9800
C159 H15X 0.9800
C159 H15Y 0.9800
C159 H 0.9800
C160 H16A 0.9900
C160 H16B 0.9900
C160 C161 1.367(10)
C161 H16C 0.9900
C161 H16D 0.9900
C162 H16E 0.9800
C162 H16F 0.9800
C162 H16G 0.9800
K2 O9 2.863(3)
K2 O10 2.804(4)
K2 O11 2.896(4)
K2 O12 2.871(3)
K2 O13 2.778(3)
K2 O14 2.863(3)
K2 O15 2.830(3)
K2 O16 2.732(3)
O9 C98 1.429(5)
O9 C99 1.394(5)
O10 C93 1.390(6)
O10 C94 1.360(12)
O10 C94A 1.560(17)
O11 C95 1.498(9)
O11 C96 1.369(7)
O11 C95A 1.492(13)
O12 C106 1.427(6)
O12 C107 1.423(6)
O13 C104 1.433(6)
O13 C105 1.397(6)
O14 C101 1.412(5)
O14 C103 1.417(6)
O15 C102 1.418(5)
O15 C108 1.414(5)
O16 C97 1.423(6)
O16 C100 1.418(6)
C93 H93A 0.9800
C93 H93B 0.9800
C93 H93C 0.9800
C94 H94A 0.9900
C94 H94B 0.9900
C94 C95 1.488(14)
C95 H95A 0.9900
C95 H95B 0.9900
C96 H96A 0.9800
C96 H96B 0.9800
C96 H96C 0.9800
C97 H97A 0.9800
C97 H97B 0.9800
C97 H97C 0.9800
C98 H98A 0.9800
C98 H98B 0.9800
C98 H98C 0.9800
C99 H99A 0.9900
C99 H99B 0.9900
C99 C108 1.488(6)
C100 H10A 0.9900
C100 H10B 0.9900
C100 C101 1.506(8)
C101 H10C 0.9900
C101 H10D 0.9900
C102 H10E 0.9800
C102 H10F 0.9800
C102 H10G 0.9800
C103 H10H 0.9800
C103 H10I 0.9800
C103 H10J 0.9800
C104 H10K 0.9800
C104 H10L 0.9800
C104 H10M 0.9800
C105 H10N 0.9900
C105 H10O 0.9900
C105 C106 1.506(8)
C106 H10P 0.9900
C106 H10Q 0.9900
C107 H10R 0.9800
C107 H10S 0.9800
C107 H10T 0.9800
C108 H10U 0.9900
C108 H10V 0.9900
K4 O25 2.840(3)
K4 O26 2.828(3)
K4 O27 2.763(3)
K4 O28 3.023(3)
K4 O29 2.800(3)
K4 O30 3.043(3)
K4 O31 2.826(3)
K4 O32 2.776(3)
O25 C201 1.393(6)
O25 C202 1.398(5)
O26 C203 1.417(6)
O26 C204 1.411(5)
O27 C211 1.422(5)
O27 C212 1.410(5)
O28 C209 1.401(5)
O28 C210 1.432(5)
O29 C213 1.418(6)
O29 C214 1.403(6)
O30 C215 1.435(7)
O30 C216 1.402(7)
O31 C207 1.429(6)
O31 C208 1.410(5)
O32 C205 1.413(5)
O32 C206 1.394(5)
C201 H20F 0.9800
C201 H20G 0.9800
C201 H20H 0.9800
C202 H20I 0.9900
C202 H20J 0.9900
C202 C203 1.476(7)
C203 H20K 0.9900
C203 H20L 0.9900
C204 H20M 0.9800
C204 H20N 0.9800
C204 H20O 0.9800
C205 H20P 0.9800
C205 H20Q 0.9800
C205 H20R 0.9800
C206 H20S 0.9900
C206 H20T 0.9900
C206 C207 1.486(7)
C207 H20U 0.9900
C207 H20V 0.9900
C208 H20W 0.9800
C208 H20X 0.9800
C208 H20Y 0.9800
C209 H20Z 0.9800
C209 HA 0.9800
C209 HB 0.9800
C210 H21D 0.9900
C210 H21E 0.9900
C210 C211 1.503(6)
C211 H21F 0.9900
C211 H21G 0.9900
C212 H21H 0.9800
C212 H21I 0.9800
C212 H21J 0.9800
C213 H21K 0.9800
C213 H21L 0.9800
C213 H21M 0.9800
C214 H21N 0.9900
C214 H21O 0.9900
C214 C215 1.501(7)
C215 H21P 0.9900
C215 H21Q 0.9900
C216 H21R 0.9800
C216 H21S 0.9800
C216 H21T 0.9800
O18A C1A 1.408(17)
O18A C1B 1.410(15)
C95A H95C 0.9900
C95A H95D 0.9900
C95A C94A 1.52(2)
C94A H94C 0.9900
C94A H94D 0.9900
C1A H1AA 0.9900
C1A H1AB 0.9900
C1B H1BA 0.9800
C1B H1BB 0.9800
C1B H1BC 0.9800

loop_
_geom_torsion_atom_site_label_1
_geom_torsion_atom_site_label_2
_geom_torsion_atom_site_label_3
_geom_torsion_atom_site_label_4
_geom_torsion
Co1 N1 C1 C2 -0.8(4)
Co1 N1 C1 C11 -179.5(3)
Co1 N1 C22 C23 84.1(4)
Co1 N1 C22 C27 -96.0(4)
Co1 N2 C2 C1 -3.0(4)
Co1 N2 C2 C3 176.4(3)
Co1 N2 C13 C14 94.4(4)
Co1 N2 C13 C18 -88.3(4)
Co1 C32 C33 C34 -105.8(4)
Co1 C33 C34 C35 16.0(5)
Co1 C36 C37 C38 -104.9(4)
Co1 C37 C38 C31 12.8(5)
N1 C1 C2 N2 2.5(5)
N1 C1 C2 C3 -177.0(3)
N1 C1 C11 C10 -2.8(7)
N1 C1 C11 C12 177.1(4)
N1 C22 C23 C24 -178.8(3)
N1 C22 C23 C28 0.8(5)
N1 C22 C27 C26 177.0(3)
N1 C22 C27 C30 -6.5(5)
N2 C2 C3 C4 -2.7(7)
N2 C2 C3 C12 179.1(4)
N2 C13 C14 C15 179.6(3)
N2 C13 C14 C19 2.4(5)
N2 C13 C18 C17 179.2(3)
N2 C13 C18 C21 -3.3(5)
C0AA C26 C27 C22 1.7(6)
C0AA C26 C27 C30 -174.7(4)
C1 N1 C22 C23 -85.0(4)
C1 N1 C22 C27 94.9(4)
C1 C2 C3 C4 176.7(4)
C1 C2 C3 C12 -1.5(4)
C1 C11 C12 C3 0.8(4)
C1 C11 C12 C7 -178.1(3)
C2 N2 C13 C14 -101.6(4)
C2 N2 C13 C18 75.8(4)
C2 C1 C11 C10 178.4(4)
C2 C1 C11 C12 -1.8(4)
C2 C3 C4 C5 -177.1(4)
C2 C3 C12 C7 179.2(3)
C2 C3 C12 C11 0.3(4)
C3 C4 C5 C6 -1.1(6)
C4 C3 C12 C7 0.6(5)
C4 C3 C12 C11 -178.3(3)
C4 C5 C6 C7 -0.4(6)
C5 C6 C7 C8 -179.6(4)
C5 C6 C7 C12 1.8(5)
C6 C7 C8 C9 -177.7(4)
C6 C7 C12 C3 -2.0(5)
C6 C7 C12 C11 176.8(3)
C7 C8 C9 C10 0.4(6)
C8 C7 C12 C3 179.2(3)
C8 C7 C12 C11 -2.0(5)
C8 C9 C10 C11 -0.6(6)
C9 C10 C11 C1 179.4(4)
C9 C10 C11 C12 -0.4(5)
C10 C11 C12 C3 -179.3(3)
C10 C11 C12 C7 1.8(5)
C11 C1 C2 N2 -178.4(3)
C11 C1 C2 C3 2.0(4)
C12 C3 C4 C5 1.0(5)
C12 C7 C8 C9 0.9(5)
C13 N2 C2 C1 -170.1(3)
C13 N2 C2 C3 9.3(6)
C13 C14 C15 C16 0.7(5)
C14 C13 C18 C17 -3.4(5)
C14 C13 C18 C21 174.1(3)
C14 C15 C16 C17 -2.5(5)
C14 C15 C16 C20 177.7(3)
C15 C16 C17 C18 1.3(5)
C16 C17 C18 C13 1.6(6)
C16 C17 C18 C21 -175.8(4)
C18 C13 C14 C15 2.3(5)
C18 C13 C14 C19 -175.0(3)
C19 C14 C15 C16 177.9(3)
C20 C16 C17 C18 -178.9(3)
C22 N1 C1 C2 170.4(3)
C22 N1 C1 C11 -8.3(6)
C22 C23 C24 C0AA 2.1(6)
C23 C22 C27 C26 -3.1(5)
C23 C22 C27 C30 173.4(3)
C24 C0AA C26 C27 1.5(6)
C26 C0AA C24 C23 -3.4(6)
C27 C22 C23 C24 1.3(5)
C27 C22 C23 C28 -179.1(3)
C28 C23 C24 C0AA -177.6(4)
C29 C0AA C24 C23 174.7(4)
C29 C0AA C26 C27 -176.6(4)
C31 C32 C33 Co1 103.5(4)
C31 C32 C33 C34 -2.2(6)
C32 C31 C38 C37 -28.5(5)
C32 C33 C34 C35 95.6(5)
C33 C34 C35 C36 -31.2(5)
C34 C35 C36 Co1 32.9(4)
C34 C35 C36 C37 -47.4(6)
C35 C36 C37 Co1 102.2(4)
C35 C36 C37 C38 -2.7(7)
C36 C37 C38 C31 93.1(5)
C38 C31 C32 Co1 32.0(5)
C38 C31 C32 C33 -49.2(6)
Co3 N5 C109 C110 -1.6(4)
Co3 N5 C109 C119 -178.9(3)
Co3 N5 C130 C131 88.7(4)
Co3 N5 C130 C135 -90.5(4)
Co3 N6 C110 C109 -5.4(4)
Co3 N6 C110 C111 176.2(3)
Co3 N6 C121 C122 87.8(4)
Co3 N6 C121 C126 -95.5(4)
Co3 C140 C141 C142 -105.6(4)
Co3 C141 C142 C143 13.0(5)
Co3 C144 C145 C146 -106.3(4)
Co3 C145 C146 C139 14.9(4)
N5 C109 C110 N6 4.6(5)
N5 C109 C110 C111 -176.6(3)
N5 C109 C119 C118 -3.4(7)
N5 C109 C119 C120 175.7(4)
N5 C130 C131 C132 -179.1(3)
N5 C130 C131 C136 3.6(5)
N5 C130 C135 C134 178.6(3)
N5 C130 C135 C138 -4.1(5)
N6 C110 C111 C112 -2.0(7)
N6 C110 C111 C120 178.0(4)
N6 C121 C122 C123 176.4(3)
N6 C121 C122 C127 -2.9(5)
N6 C121 C126 C125 -177.0(3)
N6 C121 C126 C129 -0.4(5)
C109 N5 C130 C131 -101.1(4)
C109 N5 C130 C135 79.7(4)
C109 C110 C111 C112 179.5(4)
C109 C110 C111 C120 -0.5(4)
C109 C119 C120 C111 1.5(4)
C109 C119 C120 C115 -179.8(3)
C110 N6 C121 C122 -100.0(4)
C110 N6 C121 C126 76.7(4)
C110 C109 C119 C118 179.1(4)
C110 C109 C119 C120 -1.8(4)
C110 C111 C112 C113 179.6(4)
C110 C111 C120 C115 -179.4(3)
C110 C111 C120 C119 -0.7(4)
C111 C112 C113 C114 0.0(6)
C112 C111 C120 C115 0.6(5)
C112 C111 C120 C119 179.3(3)
C112 C113 C114 C115 0.2(6)
C113 C114 C115 C116 -179.9(4)
C113 C114 C115 C120 0.0(5)
C114 C115 C116 C117 179.3(4)
C114 C115 C120 C111 -0.4(5)
C114 C115 C120 C119 -178.9(3)
C115 C116 C117 C118 -0.2(6)
C116 C115 C120 C111 179.5(3)
C116 C115 C120 C119 1.0(5)
C116 C117 C118 C119 0.7(6)
C117 C118 C119 C109 178.6(4)
C117 C118 C119 C120 -0.4(5)
C118 C119 C120 C111 -179.2(3)
C118 C119 C120 C115 -0.5(5)
C119 C109 C110 N6 -177.4(3)
C119 C109 C110 C111 1.4(4)
C120 C111 C112 C113 -0.4(5)
C120 C115 C116 C117 -0.7(5)
C121 N6 C110 C109 -179.2(3)
C121 N6 C110 C111 2.4(6)
C121 C122 C123 C124 -0.4(6)
C122 C121 C126 C125 -0.3(5)
C122 C121 C126 C129 176.3(3)
C122 C123 C124 C125 1.7(6)
C122 C123 C124 C128 -178.9(4)
C123 C124 C125 C126 -2.3(6)
C124 C125 C126 C121 1.7(6)
C124 C125 C126 C129 -174.9(4)
C126 C121 C122 C123 -0.3(5)
C126 C121 C122 C127 -179.6(3)
C127 C122 C123 C124 178.9(4)
C128 C124 C125 C126 178.2(4)
C130 N5 C109 C110 -173.6(3)
C130 N5 C109 C119 9.1(6)
C130 C131 C132 C133 1.1(5)
C131 C130 C135 C134 -0.6(5)
C131 C130 C135 C138 176.7(3)
C131 C132 C133 C134 -1.7(5)
C131 C132 C133 C137 178.8(3)
C132 C133 C134 C135 1.2(6)
C133 C134 C135 C130 0.0(5)
C133 C134 C135 C138 -177.4(4)
C135 C130 C131 C132 0.1(5)
C135 C130 C131 C136 -177.2(3)
C136 C131 C132 C133 178.3(3)
C137 C133 C134 C135 -179.3(4)
C139 C140 C141 Co3 103.6(4)
C139 C140 C141 C142 -2.0(6)
C140 C139 C146 C145 -30.2(4)
C140 C141 C142 C143 93.1(5)
C141 C142 C143 C144 -27.1(5)
C142 C143 C144 Co3 29.7(4)
C142 C143 C144 C145 -51.1(5)
C143 C144 C145 Co3 104.6(4)
C143 C144 C145 C146 -1.7(6)
C144 C145 C146 C139 95.5(4)
C146 C139 C140 Co3 32.8(4)
C146 C139 C140 C141 -48.0(5)
Co2 N3 C55 C56 4.1(4)
Co2 N3 C55 C65 -175.8(3)
Co2 N3 C76 C77 96.3(4)
Co2 N3 C76 C81 -85.6(4)
Co2 N4 C56 C55 1.8(4)
Co2 N4 C56 C57 -179.1(3)
Co2 N4 C67 C68 90.1(4)
Co2 N4 C67 C72 -90.2(4)
Co2 C86 C87 C88 -104.8(4)
Co2 C87 C88 C89 -28.6(4)
Co2 C90 C91 C92 -103.2(4)
Co2 C91 C92 C85 -32.5(4)
N3 C55 C56 N4 -3.9(5)
N3 C55 C56 C57 176.8(3)
N3 C55 C65 C64 2.1(7)
N3 C55 C65 C66 -177.9(4)
N3 C76 C77 C78 179.0(3)
N3 C76 C77 C82 2.9(5)
N3 C76 C81 C80 -178.0(3)
N3 C76 C81 C84 1.5(5)
N4 C56 C57 C58 4.9(7)
N4 C56 C57 C66 -176.1(4)
N4 C67 C68 C69 -178.9(3)
N4 C67 C68 C73 3.6(5)
N4 C67 C72 C71 -179.9(3)
N4 C67 C72 C75 -1.6(5)
C55 N3 C76 C77 -83.8(4)
C55 N3 C76 C81 94.3(4)
C55 C56 C57 C58 -176.0(4)
C55 C56 C57 C66 3.1(4)
C55 C65 C66 C57 -0.2(4)
C55 C65 C66 C61 178.7(3)
C56 N4 C67 C68 -82.2(4)
C56 N4 C67 C72 97.4(4)
C56 C55 C65 C64 -177.8(4)
C56 C55 C65 C66 2.2(4)
C56 C57 C58 C59 179.4(4)
C56 C57 C66 C61 179.4(3)
C56 C57 C66 C65 -1.7(4)
C57 C58 C59 C60 1.1(6)
C58 C57 C66 C61 -1.3(5)
C58 C57 C66 C65 177.6(3)
C58 C59 C60 C61 -1.8(7)
C59 C60 C61 C62 -179.0(4)
C59 C60 C61 C66 1.0(6)
C60 C61 C62 C63 179.0(4)
C60 C61 C66 C57 0.6(5)
C60 C61 C66 C65 -178.2(3)
C61 C62 C63 C64 -0.2(6)
C62 C61 C66 C57 -179.5(3)
C62 C61 C66 C65 1.8(5)
C62 C63 C64 C65 0.7(6)
C63 C64 C65 C55 -180.0(4)
C63 C64 C65 C66 0.1(5)
C64 C65 C66 C57 179.8(3)
C64 C65 C66 C61 -1.4(5)
C65 C55 C56 N4 176.0(3)
C65 C55 C56 C57 -3.3(4)
C66 C57 C58 C59 0.5(5)
C66 C61 C62 C63 -0.9(6)
C67 N4 C56 C55 175.6(3)
C67 N4 C56 C57 -5.3(6)
C67 C68 C69 C70 -1.6(5)
C68 C67 C72 C71 -0.2(5)
C68 C67 C72 C75 178.1(3)
C68 C69 C70 C71 0.6(5)
C68 C69 C70 C74 -178.5(4)
C69 C70 C71 C72 0.7(5)
C70 C71 C72 C67 -0.9(5)
C70 C71 C72 C75 -179.1(3)
C72 C67 C68 C69 1.4(5)
C72 C67 C68 C73 -176.1(3)
C73 C68 C69 C70 175.9(4)
C74 C70 C71 C72 179.8(4)
C76 N3 C55 C56 -175.8(3)
C76 N3 C55 C65 4.3(6)
C76 C77 C78 C79 -1.5(6)
C77 C76 C81 C80 0.2(5)
C77 C76 C81 C84 179.6(3)
C77 C78 C79 C80 1.1(6)
C77 C78 C79 C83 -178.7(4)
C78 C79 C80 C81 0.0(6)
C79 C80 C81 C76 -0.6(6)
C79 C80 C81 C84 179.9(4)
C81 C76 C77 C78 0.9(5)
C81 C76 C77 C82 -175.2(3)
C82 C77 C78 C79 174.6(4)
C83 C79 C80 C81 179.8(4)
C85 C86 C87 Co2 105.4(3)
C85 C86 C87 C88 0.6(6)
C86 C85 C92 C91 30.9(4)
C86 C87 C88 C89 52.5(5)
C87 C88 C89 C90 25.9(5)
C88 C89 C90 Co2 -12.3(4)
C88 C89 C90 C91 -93.2(5)
C89 C90 C91 Co2 106.2(4)
C89 C90 C91 C92 3.0(6)
C90 C91 C92 C85 47.9(5)
C92 C85 C86 Co2 -15.9(4)
C92 C85 C86 C87 -95.1(4)
Co4 N7 C163 C164 -1.2(4)
Co4 N7 C163 C173 -178.5(3)
Co4 N7 C184 C185 85.7(4)
Co4 N7 C184 C189 -95.8(4)
Co4 N8 C164 C163 -2.3(4)
Co4 N8 C164 C165 179.4(3)
Co4 N8 C175 C176 95.7(4)
Co4 N8 C175 C180 -84.5(4)
Co4 C194 C195 C196 -105.7(4)
Co4 C195 C196 C197 16.5(5)
Co4 C198 C199 C200 -106.0(4)
Co4 C199 C200 C193 14.6(5)
N7 C163 C164 N8 2.4(5)
N7 C163 C164 C165 -178.9(3)
N7 C163 C173 C172 0.5(7)
N7 C163 C173 C174 178.0(4)
N7 C184 C185 C186 179.9(3)
N7 C184 C185 C190 0.9(6)
N7 C184 C189 C188 -179.6(3)
N7 C184 C189 C192 -2.6(5)
N8 C164 C165 C166 -0.6(8)
N8 C164 C165 C174 179.3(4)
N8 C175 C176 C177 -177.4(3)
N8 C175 C176 C181 4.7(6)
N8 C175 C180 C179 178.3(3)
N8 C175 C180 C183 -2.8(5)
C163 N7 C184 C185 -90.5(4)
C163 N7 C184 C189 88.1(4)
C163 C164 C165 C166 -179.0(4)
C163 C164 C165 C174 0.9(4)
C163 C173 C174 C165 0.0(4)
C163 C173 C174 C169 -179.8(3)
C164 N8 C175 C176 -102.9(4)
C164 N8 C175 C180 76.8(4)
C164 C163 C173 C172 -177.0(4)
C164 C163 C173 C174 0.6(4)
C164 C165 C166 C167 179.4(4)
C164 C165 C174 C169 179.3(3)
C164 C165 C174 C173 -0.5(4)
C165 C166 C167 C168 1.3(6)
C166 C165 C174 C169 -0.8(6)
C166 C165 C174 C173 179.4(3)
C166 C167 C168 C169 -0.9(6)
C167 C168 C169 C170 177.6(4)
C167 C168 C169 C174 -0.3(6)
C168 C169 C170 C171 179.9(4)
C168 C169 C174 C165 1.2(5)
C168 C169 C174 C173 -179.1(3)
C169 C170 C171 C172 0.7(6)
C170 C169 C174 C165 -177.0(3)
C170 C169 C174 C173 2.8(5)
C170 C171 C172 C173 0.5(6)
C171 C172 C173 C163 177.3(4)
C171 C172 C173 C174 0.0(5)
C172 C173 C174 C165 178.1(3)
C172 C173 C174 C169 -1.7(5)
C173 C163 C164 N8 -179.7(3)
C173 C163 C164 C165 -0.9(4)
C174 C165 C166 C167 -0.5(5)
C174 C169 C170 C171 -2.2(6)
C175 N8 C164 C163 -166.9(3)
C175 N8 C164 C165 14.7(6)
C175 C176 C177 C178 -0.8(6)
C176 C175 C180 C179 -2.0(5)
C176 C175 C180 C183 176.9(4)
C176 C177 C178 C179 -2.0(6)
C176 C177 C178 C182 175.6(4)
C177 C178 C179 C180 2.9(6)
C178 C179 C180 C175 -0.9(6)
C178 C179 C180 C183 -179.8(4)
C180 C175 C176 C177 2.8(6)
C180 C175 C176 C181 -175.0(4)
C181 C176 C177 C178 177.0(4)
C182 C178 C179 C180 -174.7(4)
C184 N7 C163 C164 175.7(3)
C184 N7 C163 C173 -1.6(6)
C184 C185 C186 C187 -0.7(6)
C185 C184 C189 C188 -1.0(5)
C185 C184 C189 C192 176.0(4)
C185 C186 C187 C188 -0.1(6)
C185 C186 C187 C191 179.0(4)
C186 C187 C188 C189 0.4(6)
C187 C188 C189 C184 0.2(6)
C187 C188 C189 C192 -176.8(4)
C189 C184 C185 C186 1.3(6)
C189 C184 C185 C190 -177.7(4)
C190 C185 C186 C187 178.2(4)
C191 C187 C188 C189 -178.7(3)
C193 C194 C195 Co4 103.5(4)
C193 C194 C195 C196 -2.1(6)
C194 C193 C200 C199 -30.0(5)
C194 C195 C196 C197 95.6(5)
C195 C196 C197 C198 -31.5(5)
C196 C197 C198 Co4 33.1(4)
C196 C197 C198 C199 -47.1(6)
C197 C198 C199 Co4 103.3(4)
C197 C198 C199 C200 -2.7(7)
C198 C199 C200 C193 95.0(5)
C200 C193 C194 Co4 32.5(5)
C200 C193 C194 C195 -48.8(6)
K1 O1 C41 C40 36.6(4)
K1 O2 C40 C41 59.5(4)
K1 O3 C52 C53 -33.7(6)
K1 O4 C53 C52 -59.0(5)
K1 O5 C49 C48 -29.7(5)
K1 O6 C48 C49 -63.0(4)
K1 O7 C44 C45 -72.4(6)
K1 O8 C45 C44 -14.3(7)
O2 C40 C41 O1 -65.2(5)
O3 C52 C53 O4 64.3(6)
O6 C48 C49 O5 63.5(6)
O7 C44 C45 O8 61.5(8)
C39 O2 C40 C41 -176.7(4)
C42 O1 C41 C40 -173.8(4)
C43 O7 C44 C45 67.3(8)
C46 O8 C45 C44 -171.0(5)
C47 O6 C48 C49 170.3(4)
C50 O5 C49 C48 177.1(4)
C51 O3 C52 C53 -169.1(4)
C54 O4 C53 C52 158.8(4)
K3 O17 C149 C148 -40.0(6)
K3 O17 C149 C1A -14.3(7)
K3 O18 C148 C149 -39.7(10)
K3 O19 C152 C153 -68.0(4)
K3 O20 C153 C152 -18.7(5)
K3 O21 C156 C157 62.7(4)
K3 O22 C161 C160 -65.3(8)
K3 O23 C160 C161 -9.3(9)
K3 O24 C157 C156 33.6(4)
K3 O18A C1A C149 74.9(8)
O17 C149 C1A O18A -51.1(11)
O18 C148 C149 O17 52.7(9)
O19 C152 C153 O20 61.0(5)
O21 C156 C157 O24 -65.1(5)
O23 C160 C161 O22 53.9(10)
C147 O18 C148 C149 176.0(8)
C150 O17 C149 C148 165.2(5)
C150 O17 C149 C1A -169.1(7)
C151 O19 C152 C153 172.9(4)
C154 O20 C153 C152 174.9(4)
C155 O21 C156 C157 -170.1(4)
C158 O24 C157 C156 179.6(4)
C159 O23 C160 C161 -168.9(7)
C162 O22 C161 C160 78.6(8)
K2 O9 C99 C108 36.5(5)
K2 O10 C94 C95 -79.3(8)
K2 O10 C94A C95A 21.0(15)
K2 O11 C95 C94 -18.7(8)
K2 O11 C95A C94A 83.5(10)
K2 O12 C106 C105 -38.1(5)
K2 O13 C105 C106 -58.8(4)
K2 O14 C101 C100 67.6(4)
K2 O15 C108 C99 51.9(4)
K2 O16 C100 C101 16.4(5)
O9 C99 C108 O15 -59.8(5)
O10 C94 C95 O11 67.7(10)
O11 C95A C94A O10 -72.2(14)
O13 C105 C106 O12 65.0(5)
O16 C100 C101 O14 -59.8(5)
C93 O10 C94 C95 84.8(9)
C93 O10 C94A C95A 169.5(11)
C96 O11 C95 C94 -165.6(7)
C96 O11 C95A C94A -92.8(12)
C97 O16 C100 C101 -175.8(4)
C98 O9 C99 C108 -178.6(4)
C102 O15 C108 C99 -170.0(4)
C103 O14 C101 C100 -169.4(4)
C104 O13 C105 C106 170.3(4)
C107 O12 C106 C105 179.7(4)
K4 O25 C202 C203 -50.7(5)
K4 O26 C203 C202 -39.0(5)
K4 O27 C211 C210 16.2(5)
K4 O28 C210 C211 68.9(3)
K4 O29 C214 C215 -6.4(5)
K4 O30 C215 C214 -74.3(4)
K4 O31 C207 C206 63.6(4)
K4 O32 C206 C207 24.9(5)
O25 C202 C203 O26 60.3(6)
O28 C210 C211 O27 -64.2(5)
O29 C214 C215 O30 61.9(6)
O32 C206 C207 O31 -60.9(5)
C201 O25 C202 C203 173.8(5)
C204 O26 C203 C202 173.0(4)
C205 O32 C206 C207 -172.0(4)
C208 O31 C207 C206 -174.4(4)
C209 O28 C210 C211 -78.8(5)
C212 O27 C211 C210 171.7(4)
C213 O29 C214 C215 175.2(5)
C216 O30 C215 C214 83.9(5)
C1B O18A C1A C149 -171.1(9)
